data_1517188
loop_
_publ_author_name
'Pang, Jiandong'
'Jiang, Feilong'
'Yuan, Daqiang'
'Zheng, Jun'
'Wu, Mingyan'
'Liu, Guoliang'
'Su, Kongzhao'
'Hong, Maochun'

_publ_section_title
;
 SO42&#x2212;anion directed hexagonal-prismatic cages via cooperative
 C--H&#x22EF;O hydrogen bonds
;
_journal_issue 11
_journal_name_full 'Chem. Sci.'
_journal_page_first 4163
_journal_paper_doi 10.1039/C4SC01973C
_journal_volume 5
_journal_year 2014
_chemical_formula_sum 'C314 H589 N96 Ni32 O224 S11'
_chemical_formula_weight 11525.16
_chemical_name_systematic
;
 ?
;
_space_group_crystal_system triclinic
_space_group_IT_number 2
_space_group_name_Hall '-P 1'
_space_group_name_H-M_alt 'P -1'
_symmetry_space_group_name_Hall '-P 1'
_symmetry_space_group_name_H-M 'P -1'
_audit_creation_method SHELXL-2013
_cell_angle_alpha 119.8440(10)
_cell_angle_beta 91.894(2)
_cell_angle_gamma 102.976(2)
_cell_formula_units_Z 2
_cell_length_a 20.5225(8)
_cell_length_b 39.0486(5)
_cell_length_c 39.0923(4)
_cell_measurement_reflns_used 32695
_cell_measurement_temperature 173(2)
_cell_measurement_theta_max 51.2760
_cell_measurement_theta_min 3.5480
_cell_volume 26087.7(12)
_computing_structure_refinement 'SHELXL-2013 (Sheldrick, 2013)'
_diffrn_ambient_temperature 173(2)
_diffrn_detector_area_resol_mean 10.5594
_diffrn_measured_fraction_theta_full 0.591
_diffrn_measured_fraction_theta_max 0.982
_diffrn_measurement_device_type 'SuperNova, Dual, Cu at zero, Atlas'
_diffrn_measurement_method '\w scans'
_diffrn_radiation_type CuK\a
_diffrn_radiation_wavelength 1.54184
_diffrn_reflns_av_R_equivalents 0.0564
_diffrn_reflns_av_unetI/netI 0.0918
_diffrn_reflns_Laue_measured_fraction_full 0.591
_diffrn_reflns_Laue_measured_fraction_max 0.982
_diffrn_reflns_limit_h_max 20
_diffrn_reflns_limit_h_min -20
_diffrn_reflns_limit_k_max 39
_diffrn_reflns_limit_k_min -39
_diffrn_reflns_limit_l_max 38
_diffrn_reflns_limit_l_min -39
_diffrn_reflns_number 123628
_diffrn_reflns_point_group_measured_fraction_full 0.591
_diffrn_reflns_point_group_measured_fraction_max 0.982
_diffrn_reflns_theta_full 67.684
_diffrn_reflns_theta_max 51.362
_diffrn_reflns_theta_min 3.132
_exptl_absorpt_coefficient_mu 2.456
_exptl_absorpt_correction_T_max 1.00000
_exptl_absorpt_correction_T_min 0.83709
_exptl_absorpt_correction_type multi-scan
_exptl_absorpt_process_details
;
CrysAlisPro, Agilent Technologies,
Version 1.171.37.31 (release 14-01-2014 CrysAlis171 .NET)
(compiled Jan 14 2014,18:38:05)
Empirical absorption correction using spherical harmonics,
 implemented in SCALE3 ABSPACK scaling algorithm.
;
_exptl_crystal_colour bluish
_exptl_crystal_density_diffrn 1.467
_exptl_crystal_description plate
_exptl_crystal_F_000 12018
_exptl_crystal_size_max 0.06
_exptl_crystal_size_mid 0.04
_exptl_crystal_size_min 0.03
_refine_diff_density_max 1.556
_refine_diff_density_min -1.176
_refine_diff_density_rms 0.207
_refine_ls_extinction_method none
_refine_ls_goodness_of_fit_ref 1.883
_refine_ls_hydrogen_treatment undef
_refine_ls_matrix_type full
_refine_ls_number_parameters 5723
_refine_ls_number_reflns 55850
_refine_ls_number_restraints 90
_refine_ls_restrained_S_all 1.882
_refine_ls_R_factor_all 0.2198
_refine_ls_R_factor_gt 0.1773
_refine_ls_shift/su_max 0.180
_refine_ls_shift/su_mean 0.007
_refine_ls_structure_factor_coef Fsqd
_refine_ls_weighting_details 'w=1/[\s^2^(Fo^2^)+(0.2000P)^2^] where P=(Fo^2^+2Fc^2^)/3'
_refine_ls_weighting_scheme calc
_refine_ls_wR_factor_gt 0.4747
_refine_ls_wR_factor_ref 0.5025
_reflns_Friedel_coverage 0.000
_reflns_number_gt 37230
_reflns_number_total 55850
_reflns_threshold_expression 'I > 2\s(I)'
_cod_data_source_file c4sc01973c2.cif
_cod_data_source_block 2
_cod_depositor_comments 'Adding full bibliography for 1517188--1517192.cif.'
_cod_original_cell_volume 26087.7(11)
_cod_database_code 1517188
_shelx_space_group_comment
;
The symmetry employed for this shelxl refinement is uniquely defined
by the following loop, which should always be used as a source of
symmetry information in preference to the above space-group names.
They are only intended as comments.
;
_shelxl_version_number 2013-4

loop_
_space_group_symop_operation_xyz
'x, y, z'
'-x, -y, -z'

loop_
_atom_site_label
_atom_site_type_symbol
_atom_site_fract_x
_atom_site_fract_y
_atom_site_fract_z
_atom_site_U_iso_or_equiv
_atom_site_adp_type
_atom_site_occupancy
_atom_site_site_symmetry_order
_atom_site_calc_flag
_atom_site_refinement_flags_adp
_atom_site_refinement_flags_occupancy
Ni1 Ni 0.10143(19) 0.95383(10) 0.20909(10) 0.0609(10) Uani 1 1 d . .
Ni2 Ni 0.22686(18) 0.92654(9) 0.17303(8) 0.0543(9) Uani 1 1 d . .
Ni3 Ni 0.18016(17) 0.91486(9) 0.24261(9) 0.0513(9) Uani 1 1 d . .
Ni4 Ni 0.24578(17) 1.00203(9) 0.25757(9) 0.0537(9) Uani 1 1 d . .
Ni5 Ni 0.69731(18) 0.92458(9) 0.24930(9) 0.0525(9) Uani 1 1 d . .
Ni6 Ni 0.80159(18) 0.93844(11) 0.31779(10) 0.0610(10) Uani 1 1 d . .
Ni7 Ni 0.64706(16) 0.90311(9) 0.31210(8) 0.0465(8) Uani 1 1 d . .
Ni8 Ni 0.70661(17) 0.99470(9) 0.33686(9) 0.0501(9) Uani 1 1 d . .
Ni9 Ni 0.1002(3) 0.68895(17) 0.73671(14) 0.1066(17) Uani 1 1 d . .
Ni10 Ni 0.1772(2) 0.67374(12) 0.66535(11) 0.0746(12) Uani 1 1 d . .
Ni11 Ni 0.2426(2) 0.67556(12) 0.73899(11) 0.0763(12) Uani 1 1 d . .
Ni12 Ni 0.2276(3) 0.75644(13) 0.74757(12) 0.0925(15) Uani 1 1 d . .
Ni13 Ni 0.63954(19) 0.72884(9) 0.59517(9) 0.0583(10) Uani 1 1 d . .
Ni14 Ni 0.7006(2) 0.72157(10) 0.66421(9) 0.0647(11) Uani 1 1 d . .
Ni15 Ni 0.7945(2) 0.76706(12) 0.62973(11) 0.0784(12) Uani 1 1 d . .
Ni16 Ni 0.6896(2) 0.80618(10) 0.68020(9) 0.0695(11) Uani 1 1 d . .
Ni17 Ni 0.25793(16) 0.29236(9) 0.64168(8) 0.0494(9) Uani 1 1 d . .
Ni18 Ni 0.38679(16) 0.27034(8) 0.60812(8) 0.0435(8) Uani 1 1 d . .
Ni19 Ni 0.38456(15) 0.31033(9) 0.69899(8) 0.0408(8) Uani 1 1 d . .
Ni20 Ni 0.38685(16) 0.36158(9) 0.65887(8) 0.0415(8) Uani 1 1 d . .
Ni21 Ni 0.89320(18) 0.35479(12) 0.66721(10) 0.0644(10) Uani 1 1 d . .
Ni22 Ni 0.89288(18) 0.44609(12) 0.70910(12) 0.0695(11) Uani 1 1 d . .
Ni23 Ni 0.88885(17) 0.40298(11) 0.75841(10) 0.0594(9) Uani 1 1 d . .
Ni24 Ni 1.01751(19) 0.42273(13) 0.72886(12) 0.0771(12) Uani 1 1 d . .
Ni25 Ni 0.20713(16) 0.54963(10) 0.85567(9) 0.0551(9) Uani 1 1 d . .
Ni26 Ni 0.36193(15) 0.55906(9) 0.86437(8) 0.0414(8) Uani 1 1 d . .
Ni27 Ni 0.29940(16) 0.61074(9) 0.93827(8) 0.0470(8) Uani 1 1 d . .
Ni28 Ni 0.30842(17) 0.62967(9) 0.87016(8) 0.0494(9) Uani 1 1 d . .
Ni29 Ni 0.82101(17) 0.75590(10) 1.00112(9) 0.0566(9) Uani 1 1 d . .
Ni30 Ni 0.77073(19) 0.82414(10) 0.99759(9) 0.0627(10) Uani 1 1 d . .
Ni31 Ni 0.75752(16) 0.81378(9) 1.07024(8) 0.0495(9) Uani 1 1 d . .
Ni32 Ni 0.89860(18) 0.84793(11) 1.05829(9) 0.0639(10) Uani 1 1 d . .
S1 S 0.4522(3) 0.94512(14) 0.25936(13) 0.0456(12) Uani 1 1 d . .
S2 S 0.4474(4) 0.72923(17) 0.68423(15) 0.0665(17) Uani 1 1 d . .
S3 S 0.6377(3) 0.35677(15) 0.68272(14) 0.0479(13) Uani 1 1 d . .
S4 S 0.5531(3) 0.69920(14) 0.95636(13) 0.0466(13) Uani 1 1 d . .
S5 S 0.0681(6) 0.5636(5) 0.8239(5) 0.188(5) Uani 1 1 d . .
S6 S 0.8796(6) 0.8793(3) 1.1476(3) 0.144(4) Uani 1 1 d . .
S7 S 1.0352(5) 0.4204(3) 0.8119(3) 0.119(3) Uani 1 1 d . .
S8 S 0.2433(4) 0.1785(2) 0.45055(18) 0.088(2) Uani 1 1 d . .
S9 S 0.2351(5) 0.2063(3) 0.7462(3) 0.113(3) Uani 1 1 d . .
S10 S 0.2494(3) 0.48048(19) 0.72071(17) 0.0749(18) Uani 1 1 d . .
S11 S 1.1153(11) 0.8819(8) 1.0203(5) 0.289(10) Uani 1 1 d . .
O1 O 0.0755(8) 1.0101(4) 0.2346(4) 0.078(4) Uani 1 1 d . .
O2 O 0.0522(7) 0.9352(4) 0.1518(4) 0.072(4) Uani 1 1 d . .
O3 O 0.0120(8) 0.9285(4) 0.2232(5) 0.088(5) Uani 1 1 d . .
O4 O 0.2043(8) 1.0542(4) 0.2768(4) 0.074(4) Uani 1 1 d . .
O5 O 0.1937(8) 0.9790(5) 0.2013(5) 0.067(4) Uani 1 1 d . .
O6 O 0.1546(7) 0.9689(4) 0.2608(4) 0.059(4) Uani 1 1 d . .
O7 O 0.1376(7) 0.9048(4) 0.1889(4) 0.059(4) Uani 1 1 d . .
O8 O 0.0832(7) 0.8880(4) 0.2493(4) 0.066(4) Uani 1 1 d . .
O9 O 0.1639(9) 0.9077(5) 0.1181(4) 0.090(5) Uani 1 1 d . .
O10 O 0.2643(7) 0.9455(3) 0.2312(3) 0.055(4) Uani 1 1 d . .
O11 O 0.6368(6) 0.9420(3) 0.2917(3) 0.040(3) Uani 1 1 d . .
O12 O 0.6727(7) 0.8660(4) 0.3332(4) 0.054(3) Uani 1 1 d . .
O13 O 0.7216(6) 0.8929(4) 0.2756(3) 0.047(3) Uani 1 1 d . .
O14 O 0.7277(6) 0.9534(4) 0.3511(4) 0.052(3) Uani 1 1 d . .
O15 O 0.7783(7) 0.9104(4) 0.2156(4) 0.075(4) Uani 1 1 d . .
O16 O 0.7715(7) 0.9727(4) 0.2977(4) 0.061(4) Uani 1 1 d . .
O17 O 0.7927(7) 1.0412(4) 0.3801(4) 0.062(4) Uani 1 1 d . .
O18 O 0.8763(8) 0.9902(5) 0.3640(4) 0.077(4) Uani 1 1 d . .
O19 O 0.8749(8) 0.9253(5) 0.2798(5) 0.089(5) Uani 1 1 d . .
O20 O 0.8321(8) 0.9026(5) 0.3392(5) 0.090(5) Uani 1 1 d . .
O21 O 0.3696(8) 0.6982(4) 0.0936(4) 0.068(4) Uani 1 1 d . .
O22 O 0.2887(9) 0.6819(4) 0.1732(4) 0.074(5) Uani 1 1 d . .
O23 O 0.4101(8) 1.0416(5) 0.4929(4) 0.078(5) Uani 1 1 d . .
O24 O 0.4966(9) 1.1660(4) 0.4984(4) 0.077(5) Uani 1 1 d . .
O25 O 0.0046(11) 0.6551(7) 0.6998(6) 0.130(7) Uani 1 1 d . .
O26 O 0.0566(11) 0.7352(7) 0.7749(5) 0.128(8) Uani 1 1 d . .
O27 O 0.0731(10) 0.6587(7) 0.7678(6) 0.120(7) Uani 1 1 d . .
O28 O 0.0800(9) 0.6380(6) 0.6255(5) 0.102(6) Uani 1 1 d . .
O29 O 0.1345(9) 0.7170(5) 0.7066(5) 0.092(5) Uani 1 1 d . .
O30 O 0.1505(9) 0.6484(6) 0.7007(5) 0.090(5) Uani 1 1 d . .
O31 O 0.1719(12) 0.7967(7) 0.7847(5) 0.140(9) Uani 1 1 d . .
O32 O 0.1939(8) 0.7191(5) 0.7711(4) 0.081(5) Uani 1 1 d . .
O33 O 0.1991(9) 0.6438(6) 0.7693(5) 0.094(6) Uani 1 1 d . .
O34 O 0.2616(8) 0.7079(4) 0.7096(4) 0.073(4) Uani 1 1 d . .
O35 O 0.6296(8) 0.7463(4) 0.6538(3) 0.062(4) Uani 1 1 d . .
O36 O 0.7882(8) 0.7019(5) 0.6714(4) 0.079(5) Uani 1 1 d . .
O37 O 0.7664(8) 0.7785(4) 0.6825(4) 0.066(4) Uani 1 1 d . .
O38 O 0.7709(10) 0.8611(4) 0.7023(5) 0.102(6) Uani 1 1 d . .
O39 O 0.7199(7) 0.7127(4) 0.6093(4) 0.058(4) Uani 1 1 d . .
O40 O 0.7104(8) 0.7857(4) 0.6238(3) 0.066(4) Uani 1 1 d . .
O41 O 0.6632(7) 0.7152(4) 0.5380(4) 0.066(4) Uani 1 1 d . .
O42 O 0.8201(9) 0.7557(6) 0.5745(6) 0.104(6) Uani 1 1 d . .
O43 O 0.8652(10) 0.8255(6) 0.6550(5) 0.111(7) Uani 1 1 d . .
O44 O 0.8768(8) 0.7456(6) 0.6394(6) 0.105(6) Uani 1 1 d . .
O45 O 0.6170(11) 0.8510(5) 0.9168(4) 0.093(6) Uani 1 1 d . .
O46 O 0.5912(14) 0.9546(6) 0.9207(5) 0.136(9) Uani 1 1 d . .
O226 O 0.3540(11) 0.8665(5) 0.5953(4) 0.086(6) Uani 1 1 d . .
O48 O 0.2765(9) 0.7648(4) 0.4980(4) 0.083(5) Uani 1 1 d . .
O49 O 0.4084(8) 0.4845(4) 0.5468(4) 0.069(4) Uani 1 1 d . .
O50 O 0.4953(8) 0.5014(4) 0.6673(4) 0.065(4) Uani 1 1 d . .
O51 O 0.1966(7) 0.2424(4) 0.5872(4) 0.076(4) Uani 1 1 d . .
O52 O 0.1944(7) 0.2721(5) 0.6730(4) 0.074(4) Uani 1 1 d . .
O53 O 0.1973(7) 0.3306(4) 0.6442(4) 0.069(4) Uani 1 1 d . .
O54 O 0.3125(7) 0.3913(4) 0.6540(3) 0.059(4) Uani 1 1 d . .
O55 O 0.3222(6) 0.3403(4) 0.6892(3) 0.045(3) Uani 1 1 d . .
O56 O 0.3240(6) 0.3074(4) 0.6111(3) 0.049(3) Uani 1 1 d . .
O57 O 0.3096(7) 0.2957(4) 0.7308(3) 0.054(3) Uani 1 1 d . .
O58 O 0.3256(6) 0.2622(4) 0.6448(3) 0.043(3) Uani 1 1 d . .
O59 O 0.3159(7) 0.2183(3) 0.5586(3) 0.055(4) Uani 1 1 d . .
O60 O 0.4364(6) 0.3229(3) 0.6612(3) 0.039(3) Uani 1 1 d . .
O61 O 0.8375(7) 0.3915(4) 0.7048(4) 0.058(4) Uani 1 1 d . .
O62 O 0.9679(8) 0.3272(6) 0.6347(5) 0.090(5) Uani 1 1 d . .
O63 O 0.9507(7) 0.3729(4) 0.7208(4) 0.065(4) Uani 1 1 d . .
O64 O 0.9552(7) 0.4110(4) 0.6796(4) 0.070(4) Uani 1 1 d . .
O65 O 0.9505(7) 0.4517(4) 0.7579(4) 0.068(4) Uani 1 1 d . .
O66 O 0.9655(9) 0.4995(5) 0.7161(6) 0.099(6) Uani 1 1 d . .
O67 O 1.0839(7) 0.4769(6) 0.7390(6) 0.100(6) Uani 1 1 d . .
O68 O 1.0845(7) 0.3915(5) 0.6939(5) 0.098(6) Uani 1 1 d . .
O69 O 0.9618(7) 0.4158(5) 0.8082(4) 0.074(4) Uani 1 1 d . .
O70 O 1.0672(10) 0.4304(7) 0.7795(6) 0.114(6) Uani 1 1 d . .
O71 O 1.0486(15) 0.3763(8) 0.7971(8) 0.178(10) Uani 1 1 d . .
O72 O 1.0691(14) 0.4451(9) 0.8522(5) 0.183(12) Uani 1 1 d . .
O73 O 0.6359(9) 0.0939(4) 0.5410(4) 0.075(5) Uani 1 1 d . .
O74 O 0.6464(8) 0.1448(4) 0.6656(4) 0.069(4) Uani 1 1 d . .
O75 O 0.6225(7) 0.4774(4) 0.9450(3) 0.054(4) Uani 1 1 d . .
O76 O 0.6453(9) 0.5558(4) 0.8952(4) 0.088(5) Uani 1 1 d . .
O77 O 0.6380(8) 0.4974(4) 0.5593(4) 0.071(4) Uani 1 1 d . .
O78 O 0.6544(9) 0.3740(4) 0.4858(4) 0.077(5) Uani 1 1 d . .
O79 O 0.0379(16) 0.565(2) 0.7849(14) 0.46(5) Uani 1 1 d . .
O80 O 0.0231(12) 0.5368(8) 0.8311(8) 0.168(11) Uani 1 1 d . .
O81 O 0.1356(7) 0.5537(5) 0.8186(4) 0.078(5) Uani 1 1 d . .
O82 O 0.1271(7) 0.5310(5) 0.8817(4) 0.076(5) Uani 1 1 d . .
O83 O 0.1885(7) 0.4861(4) 0.8131(4) 0.073(4) Uani 1 1 d . .
O84 O 0.3395(6) 0.4957(4) 0.8209(3) 0.052(3) Uani 1 1 d . .
O85 O 0.2805(6) 0.5500(4) 0.8923(3) 0.047(3) Uani 1 1 d . .
O86 O 0.2891(6) 0.5662(4) 0.8332(3) 0.048(3) Uani 1 1 d . .
O87 O 0.2123(7) 0.5913(4) 0.9596(4) 0.066(4) Uani 1 1 d . .
O88 O 0.2329(6) 0.6099(4) 0.8968(3) 0.049(3) Uani 1 1 d . .
O89 O 0.2237(7) 0.6282(4) 0.8334(4) 0.062(4) Uani 1 1 d . .
O90 O 0.3690(6) 0.6202(3) 0.9052(3) 0.042(3) Uani 1 1 d . .
O91 O 0.7352(6) 0.7776(3) 1.0097(3) 0.048(3) Uani 1 1 d . .
O92 O 0.9212(7) 0.7479(4) 1.0037(4) 0.071(4) Uani 1 1 d . .
O93 O 0.8627(7) 0.8080(4) 0.9990(4) 0.063(4) Uani 1 1 d . .
O94 O 0.8488(6) 0.7980(4) 1.0604(3) 0.049(3) Uani 1 1 d . .
O95 O 0.8304(9) 0.8767(4) 0.9951(4) 0.087(5) Uani 1 1 d . .
O96 O 0.8069(7) 0.8576(4) 1.0581(3) 0.054(4) Uani 1 1 d . .
O97 O 0.8042(7) 0.8567(4) 1.1322(4) 0.066(4) Uani 1 1 d . .
O98 O 0.9461(8) 0.8983(5) 1.0519(4) 0.092(6) Uani 1 1 d . .
O99 O 0.9912(8) 0.8346(5) 1.0595(4) 0.089(5) Uani 1 1 d . .
O100 O 0.9223(7) 0.8873(4) 1.1204(4) 0.072(4) Uani 1 1 d . .
O101 O 0.853(4) 0.927(3) 1.187(3) 0.54(5) Uiso 1 1 d . .
O102 O 0.9162(11) 0.8505(8) 1.1582(7) 0.138(8) Uani 1 1 d . .
O103 O 0.9678(11) 0.8216(7) 1.1448(6) 0.112(7) Uani 1 1 d . .
O104 O 0.917(2) 0.7758(17) 1.1155(12) 0.266(19) Uani 1 1 d . .
O105 O 1.0275(8) 0.8317(5) 1.1258(5) 0.086(5) Uani 1 1 d . .
O106 O 0.9952(16) 0.8240(13) 1.1800(15) 0.28(2) Uani 1 1 d . .
O107 O 0.6403(7) 0.6376(4) 0.7326(4) 0.057(4) Uani 1 1 d . .
O108 O 0.7225(7) 0.5595(4) 0.7404(4) 0.064(4) Uani 1 1 d . .
O109 O 0.6013(8) 0.5747(5) 1.0674(4) 0.076(4) Uani 1 1 d . .
O110 O 0.5181(8) 0.6701(4) 1.1665(3) 0.064(4) Uani 1 1 d . .
O111 O 0.3757(8) 0.8850(4) 1.0633(4) 0.065(4) Uani 1 1 d . .
O112 O 0.4038(12) 0.8994(4) 0.9666(4) 0.097(6) Uani 1 1 d . .
O113 O 0.4722(8) 0.9906(4) 0.2891(4) 0.081(5) Uani 1 1 d . .
O114 O 0.3821(9) 0.9278(4) 0.2552(4) 0.080(5) Uani 1 1 d . .
O115 O 0.4647(8) 0.9377(5) 0.2183(4) 0.071(4) Uani 1 1 d . .
O116 O 0.4895(9) 0.9233(5) 0.2710(5) 0.085(5) Uani 1 1 d . .
O117 O 0.4578(10) 0.7726(5) 0.7149(5) 0.107(6) Uani 1 1 d . .
O118 O 0.3793(14) 0.7140(7) 0.6725(9) 0.179(12) Uani 1 1 d . .
O119 O 0.476(2) 0.7282(7) 0.6533(7) 0.28(2) Uani 1 1 d . .
O120 O 0.4656(10) 0.7044(5) 0.7019(5) 0.099(6) Uani 1 1 d . .
O121 O 0.6336(10) 0.3610(6) 0.7232(5) 0.111(6) Uani 1 1 d . .
O122 O 0.576(2) 0.3486(14) 0.6934(16) 0.128(15) Uiso 0.5 1 d . P
O123 O 0.5797(14) 0.3483(18) 0.6672(10) 0.18(3) Uani 0.5 1 d . P
O124 O 0.6409(14) 0.3965(8) 0.6799(9) 0.067(8) Uani 0.5 1 d . P
O125 O 0.7003(17) 0.3860(11) 0.6853(10) 0.078(10) Uiso 0.5 1 d . P
O126 O 0.699(2) 0.3498(16) 0.6758(14) 0.098(14) Uiso 0.4 1 d . P
O127 O 0.6380(11) 0.3143(6) 0.6464(8) 0.083(9) Uani 0.6 1 d . P
O128 O 0.5392(9) 0.7244(6) 0.9385(6) 0.112(6) Uani 1 1 d . .
O129 O 0.4882(14) 0.6765(8) 0.9588(8) 0.063(8) Uiso 0.5 1 d . P
O130 O 0.516(2) 0.6605(12) 0.9260(11) 0.077(11) Uiso 0.4 1 d . P
O131 O 0.5861(11) 0.6645(7) 0.9298(6) 0.074(8) Uani 0.6 1 d . P
O132 O 0.6255(17) 0.7063(10) 0.9594(10) 0.084(9) Uiso 0.5 1 d . P
O133 O 0.5947(15) 0.7262(8) 0.9928(8) 0.075(9) Uani 0.5 1 d . P
O134 O 0.5340(13) 0.7103(7) 0.9981(7) 0.045(6) Uiso 0.5 1 d . P
O135 O 0.2638(12) 0.1624(5) 0.4113(4) 0.125(8) Uani 1 1 d . .
O136 O 0.2502(9) 0.2256(5) 0.4690(5) 0.095(5) Uani 1 1 d . .
O137 O 0.1753(11) 0.1566(7) 0.4491(6) 0.140(8) Uani 1 1 d . .
O138 O 0.2940(13) 0.1759(5) 0.4789(5) 0.132(8) Uani 1 1 d . .
O139 O 0.2414(8) 0.1813(5) 0.7048(5) 0.086(5) Uani 1 1 d . .
O140 O 0.2865(12) 0.2499(7) 0.7644(7) 0.143(8) Uani 1 1 d . .
O141 O 0.1649(12) 0.2115(9) 0.7467(10) 0.190(12) Uani 1 1 d . .
O142 O 0.2474(9) 0.1888(6) 0.7699(6) 0.107(6) Uani 1 1 d . .
O143 O 0.2981(8) 0.4702(5) 0.6932(4) 0.080(5) Uani 1 1 d . .
O144 O 0.1790(9) 0.4600(7) 0.6961(5) 0.115(7) Uani 1 1 d . .
O145 O 0.2565(7) 0.4660(5) 0.7495(4) 0.078(5) Uani 1 1 d . .
O146 O 0.2574(10) 0.5258(5) 0.7458(4) 0.109(7) Uani 1 1 d . .
O147 O 1.148(2) 0.8797(12) 0.9827(10) 0.28(2) Uani 1 1 d . .
O148 O 1.077(4) 0.8413(9) 1.0345(8) 0.45(5) Uani 1 1 d . .
O149 O 1.000(6) 0.812(4) 0.980(4) 0.66(7) Uiso 1 1 d . .
O150 O 1.167(2) 0.9246(14) 1.0621(13) 0.262(17) Uiso 1 1 d . .
O151 O 0.857(2) 0.9714(14) 0.1268(12) 0.245(16) Uiso 1 1 d . .
O152 O 0.816(2) 0.9386(14) 0.1184(12) 0.253(17) Uiso 1 1 d . .
O153 O 0.1601(16) 0.7800(10) 0.0084(9) 0.202(12) Uiso 1 1 d . .
O154 O 0.1557(12) 0.6997(8) 0.0836(7) 0.156(9) Uiso 1 1 d . .
O155 O 0.162(2) 0.6165(16) 0.0318(15) 0.32(2) Uiso 1 1 d . .
O156 O 0.116(2) 0.6722(15) 0.1313(13) 0.30(2) Uiso 1 1 d . .
O157 O 0.1386(17) 0.6050(11) 0.1343(10) 0.218(13) Uiso 1 1 d . .
O158 O 0.131(2) 0.8786(13) 0.5931(12) 0.265(17) Uiso 1 1 d . .
O159 O 0.289(4) 0.616(2) 0.293(2) 0.40(4) Uiso 1 1 d . .
O160 O 0.1563(18) 0.8356(11) 0.6232(10) 0.231(14) Uiso 1 1 d . .
O161 O 0.1828(16) 0.9117(10) 0.7749(9) 0.205(12) Uiso 1 1 d . .
O162 O 0.125(3) 0.3671(19) 0.1074(17) 0.37(3) Uiso 1 1 d . .
O163 O 0.0129(17) 0.2907(11) 0.0599(10) 0.223(14) Uiso 1 1 d . .
O164 O 0.0432(16) 0.7567(10) 0.6870(10) 0.198(12) Uiso 1 1 d . .
O165 O 0.0164(11) 0.7818(7) 0.7188(7) 0.131(7) Uiso 1 1 d . .
O166 O -0.037(2) 0.7715(13) 0.7416(12) 0.252(16) Uiso 1 1 d . .
O167 O 0.0345(12) 0.1786(7) 0.0519(7) 0.143(8) Uiso 1 1 d . .
O168 O 0.088(7) 0.829(5) 0.870(4) 0.82(10) Uiso 1 1 d . .
O169 O 0.0024(11) 0.7351(7) 0.8587(7) 0.132(7) Uiso 1 1 d . .
O170 O 0.0179(19) 0.7501(12) 0.9079(12) 0.245(15) Uiso 1 1 d . .
O171 O 0.1835(15) 0.7528(10) 0.8591(9) 0.195(11) Uiso 1 1 d . .
O172 O 0.015(2) 0.3161(16) 0.3591(15) 0.33(2) Uiso 1 1 d . .
O173 O 0.124(3) 0.6703(18) 0.8412(17) 0.36(3) Uiso 1 1 d . .
O174 O 0.1584(10) 0.5588(6) 0.7391(6) 0.114(6) Uiso 1 1 d . .
O175 O 0.230(2) 0.3670(13) 0.4517(12) 0.257(16) Uiso 1 1 d . .
O176 O 0.212(2) 0.3489(14) 0.4849(14) 0.284(19) Uiso 1 1 d . .
O177 O 0.2762(14) 0.3445(8) 0.5037(8) 0.165(9) Uiso 1 1 d . .
O178 O 0.049(3) 0.295(2) 0.5610(18) 0.39(3) Uiso 1 1 d . .
O179 O 0.066(2) 0.1663(13) 0.4039(12) 0.266(17) Uiso 1 1 d . .
O180 O -0.1050(12) 0.0284(7) 0.2901(7) 0.140(8) Uiso 1 1 d . .
O181 O -0.0316(13) 0.0441(8) 0.3212(8) 0.164(9) Uiso 1 1 d . .
O182 O -0.0138(14) 0.0372(9) 0.3571(9) 0.182(10) Uiso 1 1 d . .
O183 O 0.0315(7) 0.0159(4) 0.3274(4) 0.057(4) Uiso 1 1 d . .
O184 O -0.008(2) -0.0252(15) 0.2962(14) 0.30(2) Uiso 1 1 d . .
O185 O 0.060(2) 0.2799(15) 0.6739(14) 0.30(2) Uiso 1 1 d . .
O186 O 0.025(2) 0.3069(16) 0.7329(14) 0.32(2) Uiso 1 1 d . .
O187 O 0.169(3) 0.499(2) 0.9504(18) 0.39(3) Uiso 1 1 d . .
O188 O 0.215(2) 0.4676(15) 0.9006(14) 0.30(2) Uiso 1 1 d . .
O189 O 0.2826(9) 0.4344(6) 0.8360(5) 0.103(6) Uiso 1 1 d . .
O190 O 0.2549(16) 0.1081(10) 0.4844(9) 0.206(12) Uiso 1 1 d . .
O191 O 0.2271(12) 0.1904(8) 0.6405(7) 0.150(8) Uiso 1 1 d . .
O192 O 0.2118(18) 0.1232(12) 0.5607(11) 0.242(15) Uiso 1 1 d . .
O193 O 0.253(2) 0.0937(14) 0.5883(12) 0.248(17) Uiso 1 1 d . .
O194 O 0.211(3) 0.0587(19) 0.5699(15) 0.30(2) Uiso 1 1 d . .
O195 O 0.211(2) 0.0043(14) 0.5485(12) 0.269(17) Uiso 1 1 d . .
O196 O 0.1221(17) 0.1507(11) 0.7776(10) 0.228(14) Uiso 1 1 d . .
O197 O 0.0526(17) 0.0209(11) 0.8905(10) 0.216(13) Uiso 1 1 d . .
O198 O -0.058(3) 0.003(2) 0.873(2) 0.42(3) Uiso 1 1 d . .
O199 O 0.477(4) 0.046(3) 0.748(3) 0.49(4) Uiso 1 1 d . .
O200 O 0.675(4) 0.062(3) 0.706(3) 0.51(5) Uiso 1 1 d . .
O201 O 0.870(3) 0.190(2) 0.720(2) 0.43(3) Uiso 1 1 d . .
O202 O 0.793(3) 0.421(2) 0.9287(18) 0.40(3) Uiso 1 1 d . .
O203 O 0.854(2) 0.5024(14) 0.9580(13) 0.285(19) Uiso 1 1 d . .
O204 O 0.8074(18) 0.6649(12) 1.1234(11) 0.247(15) Uiso 1 1 d . .
O205 O 0.898(2) 0.1017(13) 0.2927(12) 0.260(17) Uiso 1 1 d . .
O206 O 0.883(2) 0.1462(15) 0.2136(13) 0.293(19) Uiso 1 1 d . .
O207 O 0.8711(19) 0.3856(12) 0.5061(11) 0.251(16) Uiso 1 1 d . .
O208 O 0.919(4) 0.990(2) 1.200(2) 0.23(3) Uiso 0.5 1 d . P
O209 O 0.8568(14) 0.7345(9) 0.8029(8) 0.178(10) Uiso 1 1 d . .
O210 O 0.882(2) 0.7016(14) 0.7230(13) 0.289(19) Uiso 1 1 d . .
O211 O 0.946(3) 0.4419(18) 0.3312(16) 0.36(3) Uiso 1 1 d . .
O212 O 1.011(3) 0.4177(17) 0.2751(15) 0.34(2) Uiso 1 1 d . .
O213 O 0.8953(19) 0.3539(13) 0.0749(12) 0.258(16) Uiso 1 1 d . .
O214 O 0.9665(14) 0.5776(9) 0.3778(8) 0.183(11) Uiso 1 1 d . .
O215 O 0.805(2) 0.5249(13) 0.4174(12) 0.264(17) Uiso 1 1 d . .
O216 O 0.759(2) 0.5596(15) 0.3831(13) 0.30(2) Uiso 1 1 d . .
O217 O 0.8880(18) 0.8265(12) 0.7482(11) 0.242(15) Uiso 1 1 d . .
O218 O 0.8367(14) 0.8663(9) 0.8684(8) 0.184(11) Uiso 1 1 d . .
O219 O 0.876(3) 0.9835(14) 0.8380(13) 0.123(14) Uiso 0.5 1 d . P
O220 O 0.7723(9) 0.7172(6) 0.4606(5) 0.108(6) Uiso 1 1 d . .
O221 O 0.8354(11) 0.9000(7) 0.6508(6) 0.130(7) Uiso 1 1 d . .
O222 O 0.8686(19) 0.9331(13) 0.5816(11) 0.254(16) Uiso 1 1 d . .
O223 O 0.8044(18) 0.9649(12) 0.5473(11) 0.238(15) Uiso 1 1 d . .
O224 O 0.6179(9) 1.0966(4) 0.1837(4) 0.072(4) Uani 1 1 d . .
O225 O 0.5849(10) 0.9893(5) 0.0705(4) 0.083(5) Uani 1 1 d . .
N1 N 0.2518(10) 0.8712(4) 0.1466(4) 0.062(5) Uani 1 1 d . .
N2 N 0.3011(9) 0.8224(5) 0.1314(4) 0.054(4) Uani 1 1 d . .
N3 N 0.5367(9) 0.8265(5) 0.1616(4) 0.049(4) Uani 1 1 d . .
N4 N 0.6277(10) 0.8732(4) 0.2034(4) 0.045(4) Uani 1 1 d . .
N5 N 0.2016(9) 0.8598(5) 0.2197(4) 0.052(4) Uani 1 1 d . .
N6 N 0.2439(9) 0.8082(4) 0.2057(4) 0.043(4) Uani 1 1 d . .
N7 N 0.4775(10) 0.8042(5) 0.2322(4) 0.050(5) Uani 1 1 d . .
N8 N 0.5731(8) 0.8507(4) 0.2690(4) 0.037(4) Uani 1 1 d . .
N9 N 0.2190(9) 0.9336(5) 0.3003(4) 0.049(4) Uani 1 1 d . .
N10 N 0.2868(9) 0.9590(4) 0.3571(4) 0.044(4) Uani 1 1 d . .
N11 N 0.5094(8) 0.9498(5) 0.3909(4) 0.048(4) Uani 1 1 d . .
N12 N 0.5825(8) 0.9198(4) 0.3545(5) 0.051(4) Uani 1 1 d . .
N13 N 0.2860(8) 1.0255(5) 0.3165(5) 0.045(4) Uani 1 1 d . .
N14 N 0.3559(10) 1.0570(5) 0.3741(5) 0.060(5) Uani 1 1 d . .
N15 N 0.5774(8) 1.0529(5) 0.4136(4) 0.049(4) Uani 1 1 d . .
N16 N 0.6487(8) 1.0185(4) 0.3801(4) 0.042(4) Uani 1 1 d . .
N17 N 0.3312(9) 1.0332(5) 0.2471(4) 0.052(4) Uani 1 1 d . .
N18 N 0.4337(9) 1.0582(4) 0.2401(4) 0.046(4) Uani 1 1 d . .
N19 N 0.6580(10) 1.0567(5) 0.2816(4) 0.057(5) Uani 1 1 d . .
N20 N 0.6969(10) 1.0320(5) 0.3152(5) 0.050(4) Uani 1 1 d . .
N21 N 0.3091(10) 0.9535(5) 0.1575(4) 0.054(4) Uani 1 1 d . .
N22 N 0.4088(10) 0.9734(5) 0.1433(4) 0.055(5) Uani 1 1 d . .
N23 N 0.6405(10) 0.9753(4) 0.1831(4) 0.054(5) Uani 1 1 d . .
N24 N 0.6830(10) 0.9580(5) 0.2226(5) 0.063(5) Uani 1 1 d . .
N25 N 0.3297(12) 0.7082(6) 0.7820(5) 0.069(5) Uani 1 1 d . .
N26 N 0.4358(14) 0.7438(6) 0.8189(5) 0.079(7) Uani 1 1 d . .
N27 N 0.6498(13) 0.7644(6) 0.7795(6) 0.071(6) Uani 1 1 d . .
N28 N 0.6862(13) 0.7404(5) 0.7243(5) 0.078(6) Uani 1 1 d . .
N29 N 0.3117(16) 0.7916(7) 0.7901(5) 0.093(8) Uani 1 1 d . .
N30 N 0.4145(12) 0.8343(7) 0.8277(6) 0.080(6) Uani 1 1 d U .
N31 N 0.6407(14) 0.8577(6) 0.7952(5) 0.079(6) Uani 1 1 d . .
N32 N 0.6774(14) 0.8290(6) 0.7406(5) 0.085(7) Uani 1 1 d . .
N33 N 0.2482(13) 0.7869(7) 0.7183(6) 0.094(8) Uani 1 1 d . .
N34 N 0.2952(12) 0.8152(5) 0.6838(5) 0.078(6) Uani 1 1 d . .
N35 N 0.5260(13) 0.8489(5) 0.6627(4) 0.067(6) Uani 1 1 d . .
N36 N 0.6193(13) 0.8324(5) 0.6714(4) 0.065(6) Uani 1 1 d . .
N37 N 0.1957(11) 0.7003(5) 0.6308(5) 0.070(5) Uani 1 1 d . .
N38 N 0.2360(12) 0.7241(5) 0.5938(5) 0.073(6) Uani 1 1 d . .
N39 N 0.4638(11) 0.7591(4) 0.5684(4) 0.053(5) Uani 1 1 d . .
N40 N 0.5637(10) 0.7508(5) 0.5832(4) 0.054(5) Uani 1 1 d . .
N41 N 0.2169(13) 0.6260(7) 0.6263(6) 0.089(7) Uani 1 1 d . .
N42 N 0.2834(10) 0.5851(5) 0.5948(5) 0.059(5) Uani 1 1 d . .
N43 N 0.5039(9) 0.6132(4) 0.5587(4) 0.053(4) Uani 1 1 d . .
N44 N 0.5750(10) 0.6687(5) 0.5689(4) 0.060(5) Uani 1 1 d . .
N45 N 0.2834(11) 0.6275(5) 0.7043(5) 0.067(5) Uani 1 1 d . .
N46 N 0.3500(11) 0.5876(6) 0.6792(5) 0.064(5) Uani 1 1 d . .
N47 N 0.5739(10) 0.6101(5) 0.6416(4) 0.058(5) Uani 1 1 d . .
N48 N 0.6436(10) 0.6632(5) 0.6438(5) 0.063(5) Uani 1 1 d . .
N49 N 0.4414(9) 0.2301(4) 0.6066(4) 0.041(4) Uani 1 1 d . .
N50 N 0.5174(10) 0.1952(5) 0.5959(4) 0.050(4) Uani 1 1 d . .
N51 N 0.7628(10) 0.2366(6) 0.6270(5) 0.061(5) Uani 1 1 d . .
N52 N 0.8383(10) 0.2968(5) 0.6549(5) 0.060(5) Uani 1 1 d . .
N53 N 0.4375(8) 0.2724(4) 0.7006(4) 0.035(3) Uani 1 1 d . .
N54 N 0.5154(7) 0.2392(4) 0.6962(3) 0.035(3) Uani 1 1 d . .
N55 N 0.7624(8) 0.2893(5) 0.7338(5) 0.051(4) Uani 1 1 d . .
N56 N 0.8358(9) 0.3509(5) 0.7551(5) 0.057(4) Uani 1 1 d . .
N57 N 0.4378(8) 0.3607(4) 0.7540(4) 0.043(4) Uani 1 1 d . .
N58 N 0.5108(8) 0.4034(4) 0.8097(4) 0.037(4) Uani 1 1 d . .
N59 N 0.7563(10) 0.4526(5) 0.8392(5) 0.059(5) Uani 1 1 d . .
N60 N 0.8349(9) 0.4366(5) 0.8001(4) 0.051(4) Uani 1 1 d . .
N61 N 0.4383(8) 0.4137(4) 0.7110(4) 0.033(3) Uani 1 1 d . .
N62 N 0.5187(8) 0.4607(4) 0.7651(4) 0.043(4) Uani 1 1 d . .
N63 N 0.7627(10) 0.5050(5) 0.7836(5) 0.058(5) Uani 1 1 d . .
N64 N 0.8368(10) 0.4806(5) 0.7445(5) 0.065(5) Uani 1 1 d . .
N65 N 0.4410(9) 0.3784(4) 0.6224(4) 0.039(4) Uani 1 1 d . .
N66 N 0.5181(9) 0.4102(5) 0.6021(4) 0.047(4) Uani 1 1 d . .
N67 N 0.7654(10) 0.4465(6) 0.6233(5) 0.075(6) Uani 1 1 d . .
N68 N 0.8402(11) 0.4400(6) 0.6595(5) 0.073(6) Uani 1 1 d . .
N69 N 0.4393(9) 0.2834(4) 0.5707(4) 0.045(4) Uani 1 1 d . .
N70 N 0.5202(8) 0.3093(4) 0.5459(4) 0.044(4) Uani 1 1 d . .
N71 N 0.7698(9) 0.3412(5) 0.5714(5) 0.063(5) Uani 1 1 d . .
N72 N 0.8404(12) 0.3447(6) 0.6151(5) 0.084(6) Uani 1 1 d . .
N73 N 0.3748(9) 0.6388(4) 0.8359(4) 0.049(4) Uani 1 1 d . .
N74 N 0.4684(9) 0.6558(5) 0.8127(4) 0.053(5) Uani 1 1 d . .
N75 N 0.7030(10) 0.7417(6) 0.8733(4) 0.077(6) Uani 1 1 d . .
N76 N 0.7476(9) 0.7883(5) 0.9360(5) 0.067(5) Uani 1 1 d . .
N77 N 0.4351(8) 0.5680(4) 0.8324(4) 0.031(3) Uani 1 1 d . .
N78 N 0.5341(8) 0.5786(4) 0.8109(4) 0.043(4) Uani 1 1 d . .
N79 N 0.7612(8) 0.6681(5) 0.8776(4) 0.052(4) Uani 1 1 d . .
N80 N 0.8025(9) 0.7178(5) 0.9400(4) 0.060(5) Uani 1 1 d . .
N81 N 0.4255(8) 0.5505(5) 0.8990(4) 0.049(4) Uani 1 1 d . .
N82 N 0.4989(8) 0.5610(5) 0.9495(5) 0.054(4) Uani 1 1 d . .
N83 N 0.7201(8) 0.6610(5) 1.0203(4) 0.048(4) Uani 1 1 d . .
N84 N 0.7832(8) 0.7091(5) 1.0110(4) 0.048(4) Uani 1 1 d . .
N85 N 0.3588(8) 0.6077(5) 0.9792(4) 0.046(4) Uani 1 1 d . .
N86 N 0.4326(8) 0.6264(5) 1.0324(4) 0.052(4) Uani 1 1 d . .
N87 N 0.6532(8) 0.7260(5) 1.0974(4) 0.047(4) Uani 1 1 d . .
N88 N 0.7195(9) 0.7705(5) 1.0851(4) 0.047(4) Uani 1 1 d . .
N89 N 0.3077(9) 0.6725(5) 0.9779(4) 0.048(4) Uani 1 1 d . .
N90 N 0.3411(9) 0.7403(5) 1.0134(4) 0.056(4) Uani 1 1 d . .
N91 N 0.5655(9) 0.8396(4) 1.0769(4) 0.045(4) Uani 1 1 d . .
N92 N 0.6709(8) 0.8347(4) 1.0803(4) 0.043(4) Uani 1 1 d . .
N93 N 0.3195(9) 0.6931(5) 0.9072(4) 0.048(4) Uani 1 1 d . .
N94 N 0.3561(11) 0.7596(5) 0.9367(4) 0.057(5) Uani 1 1 d . .
N95 N 0.5817(13) 0.8536(5) 0.9958(4) 0.069(6) Uani 1 1 d . .
N96 N 0.6893(11) 0.8448(5) 1.0027(5) 0.065(5) Uani 1 1 d . .
C1 C 0.3088(10) 0.8626(5) 0.1557(5) 0.046(5) Uani 1 1 d . .
C2 C 0.2092(12) 0.8351(7) 0.1131(6) 0.074(7) Uani 1 1 d . .
C3 C 0.2383(13) 0.8034(8) 0.1035(7) 0.084(8) Uani 1 1 d . .
C4 C 0.3537(11) 0.8026(5) 0.1307(5) 0.038(5) Uani 1 1 d . .
C5 C 0.3307(12) 0.7594(7) 0.1123(5) 0.066(6) Uani 1 1 d . .
C6 C 0.3828(13) 0.7400(7) 0.1106(5) 0.055(6) Uani 1 1 d . .
C7 C 0.4480(12) 0.7624(6) 0.1261(5) 0.046(5) Uani 1 1 d . .
C8 C 0.4641(12) 0.8032(6) 0.1441(5) 0.052(6) Uani 1 1 d . .
C9 C 0.4188(12) 0.8243(6) 0.1467(5) 0.049(5) Uani 1 1 d . .
C10 C 0.5626(12) 0.8645(5) 0.1950(5) 0.043(5) Uani 1 1 d . .
C11 C 0.5896(15) 0.8099(7) 0.1476(7) 0.075(8) Uani 1 1 d . .
C12 C 0.6487(12) 0.8393(7) 0.1735(6) 0.059(6) Uani 1 1 d . .
C13 C 0.2991(12) 0.6721(6) 0.0763(6) 0.064(6) Uani 1 1 d U .
C14 C 0.2546(11) 0.8492(6) 0.2271(5) 0.048(5) Uani 1 1 d . .
C15 C 0.1573(14) 0.8183(8) 0.1875(8) 0.100(9) Uani 1 1 d . .
C16 C 0.1804(12) 0.7907(6) 0.1836(7) 0.073(7) Uani 1 1 d . .
C17 C 0.2965(11) 0.7862(6) 0.2058(5) 0.049(5) Uani 1 1 d . .
C18 C 0.2691(12) 0.7445(6) 0.1897(5) 0.057(6) Uani 1 1 d . .
C19 C 0.3177(13) 0.7235(6) 0.1899(5) 0.057(6) Uani 1 1 d . .
C20 C 0.3854(11) 0.7412(6) 0.2035(5) 0.048(5) Uani 1 1 d . .
C21 C 0.4037(12) 0.7847(5) 0.2183(5) 0.046(5) Uani 1 1 d . .
C22 C 0.3626(11) 0.8067(6) 0.2211(5) 0.044(5) Uani 1 1 d . .
C23 C 0.5078(10) 0.8441(6) 0.2648(5) 0.040(5) Uani 1 1 d . .
C24 C 0.5894(12) 0.8153(6) 0.2395(6) 0.051(5) Uani 1 1 d . .
C25 C 0.5299(11) 0.7871(6) 0.2171(5) 0.045(5) Uani 1 1 d . .
C26 C 0.3403(13) 0.6579(6) 0.1666(7) 0.086(8) Uani 1 1 d . .
C27 C 0.2818(10) 0.9459(5) 0.3188(5) 0.036(4) Uani 1 1 d . .
C28 C 0.1826(11) 0.9382(7) 0.3296(6) 0.062(6) Uani 1 1 d . .
C29 C 0.2200(12) 0.9544(7) 0.3657(7) 0.067(6) Uani 1 1 d . .
C30 C 0.3478(11) 0.9729(5) 0.3849(5) 0.044(5) Uani 1 1 d . .
C31 C 0.3470(12) 1.0035(6) 0.4269(5) 0.054(6) Uani 1 1 d . .
C32 C 0.4045(11) 1.0136(6) 0.4530(5) 0.046(5) Uani 1 1 d . .
C33 C 0.4584(11) 0.9987(6) 0.4426(5) 0.055(6) Uani 1 1 d . .
C34 C 0.4546(11) 0.9687(5) 0.4013(5) 0.051(5) Uani 1 1 d . .
C35 C 0.4010(11) 0.9571(7) 0.3736(5) 0.055(6) Uani 1 1 d . .
C36 C 0.5292(11) 0.9342(6) 0.3532(5) 0.051(5) Uani 1 1 d . .
C37 C 0.5485(10) 0.9416(6) 0.4137(5) 0.049(5) Uani 1 1 d . .
C38 C 0.5919(12) 0.9217(6) 0.3905(6) 0.062(6) Uani 1 1 d . .
C39 C 0.3546(12) 1.0605(7) 0.5048(5) 0.072(7) Uani 1 1 d . .
C40 C 0.3506(14) 1.0354(6) 0.3322(5) 0.064(7) Uani 1 1 d . .
C41 C 0.2478(12) 1.0404(6) 0.3471(6) 0.065(6) Uani 1 1 d . .
C42 C 0.2939(12) 1.0593(6) 0.3838(7) 0.064(6) Uani 1 1 d . .
C43 C 0.4162(11) 1.0737(6) 0.3996(5) 0.048(5) Uani 1 1 d . .
C44 C 0.4259(12) 1.1144(5) 0.4374(5) 0.055(6) Uani 1 1 d . .
C45 C 0.4823(12) 1.1286(6) 0.4639(5) 0.054(6) Uani 1 1 d . .
C46 C 0.5339(11) 1.1097(6) 0.4558(6) 0.056(6) Uani 1 1 d . .
C47 C 0.5284(11) 1.0739(5) 0.4210(5) 0.045(5) Uani 1 1 d . .
C48 C 0.4680(11) 1.0543(6) 0.3921(5) 0.053(5) Uani 1 1 d . .
C49 C 0.5973(13) 1.0299(6) 0.3771(6) 0.067(7) Uani 1 1 d . .
C50 C 0.6221(11) 1.0541(6) 0.4421(5) 0.055(6) Uani 1 1 d . .
C51 C 0.6645(11) 1.0294(6) 0.4190(5) 0.053(5) Uani 1 1 d . .
C52 C 0.4399(13) 1.1841(8) 0.5084(6) 0.079(7) Uani 1 1 d . .
C53 C 0.3926(11) 1.0308(5) 0.2490(5) 0.046(5) Uani 1 1 d . .
C54 C 0.3283(13) 1.0629(6) 0.2385(6) 0.068(7) Uani 1 1 d . .
C55 C 0.3933(13) 1.0755(6) 0.2306(5) 0.061(6) Uani 1 1 d . .
C56 C 0.5035(10) 1.0649(6) 0.2372(5) 0.047(5) Uani 1 1 d U .
C57 C 0.5276(13) 1.0781(6) 0.2120(6) 0.059(6) Uani 1 1 d . .
C58 C 0.5989(13) 1.0851(5) 0.2104(6) 0.057(6) Uani 1 1 d . .
C59 C 0.6407(12) 1.0776(6) 0.2320(5) 0.057(6) Uani 1 1 d . .
C60 C 0.6144(11) 1.0642(5) 0.2583(5) 0.045(5) Uani 1 1 d . .
C61 C 0.5458(11) 1.0573(5) 0.2613(5) 0.047(5) Uani 1 1 d . .
C62 C 0.6410(12) 1.0320(6) 0.2958(6) 0.056(6) Uani 1 1 d . .
C63 C 0.7276(12) 1.0729(7) 0.2915(7) 0.069(6) Uani 1 1 d . .
C64 C 0.7493(12) 1.0576(6) 0.3138(6) 0.063(6) Uani 1 1 d . .
C65 C 0.6956(15) 1.1073(8) 0.1839(8) 0.090(9) Uani 1 1 d . .
C66 C 0.3730(12) 0.9520(6) 0.1596(5) 0.056(6) Uani 1 1 d . .
C67 C 0.3064(15) 0.9783(7) 0.1404(6) 0.078(8) Uani 1 1 d . .
C68 C 0.3697(13) 0.9907(7) 0.1317(6) 0.066(6) Uani 1 1 d . .
C69 C 0.4767(17) 0.9760(6) 0.1394(6) 0.075(8) Uani 1 1 d . .
C70 C 0.4968(15) 0.9820(7) 0.1065(6) 0.066(7) Uani 1 1 d . .
C71 C 0.5636(17) 0.9855(6) 0.1029(6) 0.077(8) Uani 1 1 d . .
C72 C 0.6136(12) 0.9825(5) 0.1258(5) 0.060(6) Uani 1 1 d . .
C73 C 0.5878(13) 0.9763(5) 0.1569(5) 0.052(6) Uani 1 1 d . .
C74 C 0.5237(12) 0.9729(5) 0.1640(6) 0.045(5) Uani 1 1 d . .
C75 C 0.6237(12) 0.9559(5) 0.2049(5) 0.050(6) Uani 1 1 d . .
C76 C 0.7096(11) 0.9910(6) 0.1887(6) 0.051(5) Uani 1 1 d . .
C77 C 0.7359(13) 0.9783(7) 0.2142(7) 0.077(7) Uani 1 1 d . .
C78 C 0.663(2) 1.0050(12) 0.0708(11) 0.158(15) Uani 1 1 d . .
C80 C 0.3884(16) 0.7238(7) 0.7804(7) 0.074(7) Uani 1 1 d . .
C81 C 0.3283(18) 0.7167(9) 0.8233(7) 0.089(9) Uani 1 1 d . .
C82 C 0.3911(18) 0.7385(9) 0.8439(8) 0.089(9) Uani 1 1 d . .
C83 C 0.5024(14) 0.7639(7) 0.8272(8) 0.075(7) Uani 1 1 d . .
C84 C 0.5273(12) 0.7968(7) 0.8668(7) 0.071(6) Uani 1 1 d U .
C85 C 0.5944(13) 0.8158(7) 0.8765(7) 0.075(7) Uani 1 1 d U .
C86 C 0.6401(14) 0.8094(7) 0.8491(6) 0.082(8) Uani 1 1 d . .
C87 C 0.6154(16) 0.7759(7) 0.8085(7) 0.071(7) Uani 1 1 d . .
C88 C 0.5454(18) 0.7554(7) 0.7987(6) 0.078(9) Uani 1 1 d . .
C89 C 0.6323(13) 0.7446(7) 0.7401(7) 0.061(6) Uani 1 1 d . .
C90 C 0.725(2) 0.7754(8) 0.7896(7) 0.102(11) Uani 1 1 d . .
C91 C 0.7479(15) 0.7587(8) 0.7541(7) 0.089(8) Uani 1 1 d . .
C92 C 0.694(2) 0.8724(10) 0.9291(8) 0.137(14) Uani 1 1 d . .
C93 C 0.3729(18) 0.8080(9) 0.7900(10) 0.106(11) Uani 1 1 d . .
C94 C 0.315(2) 0.8082(11) 0.8357(9) 0.131(15) Uani 1 1 d . .
C95 C 0.3768(17) 0.8338(8) 0.8579(9) 0.092(9) Uani 1 1 d . .
C96 C 0.4747(14) 0.8557(8) 0.8357(8) 0.076(7) Uani 1 1 d U .
C97 C 0.508(2) 0.8973(9) 0.8771(7) 0.115(14) Uani 1 1 d . .
C98 C 0.577(3) 0.9206(10) 0.8879(8) 0.15(2) Uani 1 1 d . .
C99 C 0.6130(17) 0.9084(7) 0.8612(7) 0.102(11) Uani 1 1 d . .
C100 C 0.5898(15) 0.8706(9) 0.8224(8) 0.085(8) Uani 1 1 d U .
C101 C 0.5186(16) 0.8459(8) 0.8125(7) 0.089(9) Uani 1 1 d . .
C102 C 0.6207(19) 0.8321(7) 0.7555(7) 0.090(10) Uani 1 1 d . .
C103 C 0.708(2) 0.8714(9) 0.8040(9) 0.130(14) Uani 1 1 d . .
C104 C 0.7333(17) 0.8531(8) 0.7714(7) 0.103(11) Uani 1 1 d . .
C105 C 0.569(10) 0.984(6) 0.908(6) 0.74(13) Uiso 1 1 d . .
C106 C 0.3014(17) 0.7942(8) 0.7045(6) 0.088(9) Uani 1 1 d . .
C107 C 0.2006(16) 0.8087(7) 0.7138(8) 0.099(9) Uani 1 1 d . .
C108 C 0.2295(16) 0.8233(9) 0.6918(8) 0.099(9) Uani 1 1 d . .
C109 C 0.3457(17) 0.8306(7) 0.6659(6) 0.068(7) Uani 1 1 d . .
C110 C 0.3200(15) 0.8419(7) 0.6403(6) 0.079(8) Uani 1 1 d . .
C111 C 0.3619(17) 0.8544(7) 0.6213(7) 0.077(8) Uani 1 1 d . .
C112 C 0.433(2) 0.8586(7) 0.6308(6) 0.098(11) Uani 1 1 d . .
C113 C 0.4529(17) 0.8454(6) 0.6556(6) 0.080(8) Uani 1 1 d . .
C114 C 0.4089(16) 0.8322(6) 0.6745(5) 0.060(7) Uani 1 1 d . .
C115 C 0.5560(15) 0.8225(7) 0.6687(5) 0.062(7) Uani 1 1 d . .
C116 C 0.5795(18) 0.8773(8) 0.6616(6) 0.092(10) Uani 1 1 d . .
C117 C 0.6383(16) 0.8667(7) 0.6669(6) 0.083(8) Uani 1 1 d . .
C118 C 0.2861(18) 0.8663(8) 0.5879(7) 0.099(10) Uani 1 1 d . .
C119 C 0.2486(14) 0.7076(7) 0.6166(6) 0.072(7) Uani 1 1 d . .
C120 C 0.1459(15) 0.7158(10) 0.6206(8) 0.100(9) Uani 1 1 d . .
C121 C 0.1732(16) 0.7333(10) 0.5983(8) 0.099(9) Uani 1 1 d . .
C122 C 0.2822(14) 0.7352(6) 0.5707(6) 0.060(6) Uani 1 1 d . .
C123 C 0.2568(13) 0.7430(6) 0.5424(6) 0.064(6) Uani 1 1 d . .
C124 C 0.3001(13) 0.7563(6) 0.5253(6) 0.054(6) Uani 1 1 d . .
C125 C 0.3708(15) 0.7614(6) 0.5317(5) 0.069(7) Uani 1 1 d . .
C126 C 0.3937(12) 0.7520(5) 0.5593(5) 0.049(5) Uani 1 1 d . .
C127 C 0.3539(15) 0.7407(6) 0.5815(5) 0.070(7) Uani 1 1 d . .
C128 C 0.4996(11) 0.7378(6) 0.5798(5) 0.049(5) Uani 1 1 d U .
C129 C 0.5171(12) 0.7903(6) 0.5675(5) 0.057(6) Uani 1 1 d . .
C130 C 0.5788(13) 0.7838(6) 0.5774(5) 0.060(6) Uani 1 1 d . .
C131 C 0.3210(15) 0.7817(8) 0.4779(8) 0.094(9) Uani 1 1 d . .
C132 C 0.2832(12) 0.6275(7) 0.6235(6) 0.061(6) Uani 1 1 d . .
C133 C 0.1741(14) 0.5842(8) 0.6014(8) 0.083(8) Uani 1 1 d . .
C134 C 0.2166(13) 0.5592(8) 0.5825(7) 0.079(7) Uani 1 1 d . .
C135 C 0.3392(13) 0.5736(6) 0.5832(5) 0.059(6) Uani 1 1 d . .
C136 C 0.3420(12) 0.5328(6) 0.5714(6) 0.067(6) Uani 1 1 d . .
C137 C 0.3981(12) 0.5206(6) 0.5564(5) 0.054(5) Uani 1 1 d . .
C138 C 0.4540(13) 0.5476(6) 0.5537(5) 0.064(6) Uani 1 1 d . .
C139 C 0.4482(11) 0.5866(6) 0.5649(5) 0.053(5) Uani 1 1 d . .
C140 C 0.3960(12) 0.6020(6) 0.5800(5) 0.054(6) Uani 1 1 d . .
C141 C 0.5274(11) 0.6561(6) 0.5826(6) 0.052(5) Uani 1 1 d . .
C142 C 0.5416(12) 0.6012(6) 0.5284(5) 0.059(6) Uani 1 1 d . .
C143 C 0.5827(12) 0.6349(6) 0.5343(5) 0.061(6) Uani 1 1 d . .
C144 C 0.3517(13) 0.4532(8) 0.5495(9) 0.096(8) Uani 1 1 d . .
C145 C 0.3475(14) 0.6300(8) 0.6988(6) 0.070(7) Uani 1 1 d . .
C146 C 0.2453(13) 0.5843(8) 0.6843(8) 0.082(7) Uani 1 1 d . .
C147 C 0.2881(13) 0.5622(7) 0.6730(6) 0.061(6) Uani 1 1 d . .
C148 C 0.4126(13) 0.5778(6) 0.6720(5) 0.060(6) Uani 1 1 d . .
C149 C 0.4215(11) 0.5437(5) 0.6748(5) 0.046(5) Uani 1 1 d . .
C150 C 0.4812(14) 0.5340(6) 0.6653(5) 0.062(7) Uani 1 1 d . .
C151 C 0.5351(12) 0.5552(6) 0.6557(5) 0.058(6) Uani 1 1 d . .
C152 C 0.5212(12) 0.5884(6) 0.6523(5) 0.059(6) Uani 1 1 d . .
C153 C 0.4644(11) 0.6021(6) 0.6628(5) 0.054(5) Uani 1 1 d . .
C154 C 0.5899(10) 0.6509(6) 0.6565(5) 0.047(5) Uani 1 1 d . .
C155 C 0.6198(14) 0.5956(7) 0.6166(6) 0.074(7) Uani 1 1 d . .
C156 C 0.6639(12) 0.6273(6) 0.6165(5) 0.061(6) Uani 1 1 d . .
C157 C 0.4429(12) 0.4778(6) 0.6776(6) 0.066(6) Uani 1 1 d . .
C158 C 0.5041(11) 0.2322(5) 0.6062(5) 0.041(5) Uani 1 1 d . .
C159 C 0.4089(12) 0.1907(6) 0.5976(6) 0.060(6) Uani 1 1 d . .
C160 C 0.4541(14) 0.1688(7) 0.5906(6) 0.074(7) Uani 1 1 d . .
C161 C 0.5798(13) 0.1853(6) 0.5917(5) 0.054(6) Uani 1 1 d . .
C162 C 0.5780(13) 0.1439(6) 0.5673(6) 0.069(7) Uani 1 1 d . .
C163 C 0.6418(11) 0.1349(6) 0.5653(6) 0.047(5) Uani 1 1 d . .
C164 C 0.7035(12) 0.1646(7) 0.5837(6) 0.059(6) Uani 1 1 d . .
C165 C 0.6999(11) 0.2045(9) 0.6060(6) 0.066(7) Uani 1 1 d . .
C166 C 0.6414(11) 0.2189(7) 0.6119(5) 0.057(6) Uani 1 1 d . .
C167 C 0.7772(12) 0.2770(8) 0.6380(7) 0.062(6) Uani 1 1 d . .
C168 C 0.8231(13) 0.2322(9) 0.6411(7) 0.073(7) Uani 1 1 d . .
C169 C 0.8652(17) 0.2694(10) 0.6589(7) 0.096(9) Uani 1 1 d . .
C170 C 0.6961(17) 0.0808(9) 0.5359(8) 0.113(11) Uani 1 1 d . .
C171 C 0.5029(11) 0.2760(5) 0.6996(4) 0.042(5) Uani 1 1 d . .
C172 C 0.4070(11) 0.2348(6) 0.6972(5) 0.048(5) Uani 1 1 d . .
C173 C 0.4554(10) 0.2138(6) 0.6938(5) 0.047(5) Uani 1 1 d . .
C174 C 0.5799(9) 0.2326(6) 0.6973(5) 0.040(4) Uani 1 1 d U .
C175 C 0.5809(11) 0.1909(5) 0.6798(5) 0.047(5) Uani 1 1 d . .
C176 C 0.6442(11) 0.1837(5) 0.6814(5) 0.044(5) Uani 1 1 d . .
C177 C 0.7046(11) 0.2159(7) 0.6991(5) 0.057(6) Uani 1 1 d . .
C178 C 0.6990(11) 0.2574(5) 0.7157(5) 0.045(5) Uani 1 1 d . .
C179 C 0.6373(10) 0.2647(6) 0.7140(5) 0.044(5) Uani 1 1 d . .
C180 C 0.7723(10) 0.3262(6) 0.7347(5) 0.049(5) Uani 1 1 d . .
C181 C 0.8189(11) 0.2878(7) 0.7526(6) 0.057(6) Uani 1 1 d . .
C182 C 0.8640(13) 0.3268(9) 0.7670(7) 0.083(8) Uani 1 1 d . .
C183 C 0.7130(11) 0.1385(8) 0.6656(10) 0.098(10) Uani 1 1 d . .
C184 C 0.5011(11) 0.3735(5) 0.7707(5) 0.047(5) Uani 1 1 d . .
C185 C 0.4059(12) 0.3829(7) 0.7831(6) 0.066(6) Uani 1 1 d . .
C186 C 0.4470(10) 0.4091(5) 0.8182(5) 0.049(5) Uani 1 1 d . .
C187 C 0.5734(12) 0.4227(5) 0.8366(6) 0.049(5) Uani 1 1 d . .
C188 C 0.5692(11) 0.4406(6) 0.8781(5) 0.053(5) Uani 1 1 d . .
C189 C 0.6282(10) 0.4621(6) 0.9062(6) 0.052(5) Uani 1 1 d . .
C190 C 0.6933(12) 0.4670(6) 0.8945(6) 0.066(6) Uani 1 1 d . .
C191 C 0.6932(10) 0.4483(6) 0.8510(7) 0.056(6) Uani 1 1 d . .
C192 C 0.6336(11) 0.4267(5) 0.8230(6) 0.045(5) Uani 1 1 d . .
C193 C 0.7697(11) 0.4236(7) 0.8037(5) 0.053(5) Uani 1 1 d . .
C194 C 0.8206(13) 0.4846(7) 0.8599(7) 0.067(7) Uani 1 1 d . .
C195 C 0.8623(12) 0.4742(7) 0.8349(7) 0.071(7) Uani 1 1 d . .
C196 C 0.6839(17) 0.4999(8) 0.9741(7) 0.117(11) Uani 1 1 d . .
C197 C 0.5034(12) 0.4248(5) 0.7267(5) 0.042(5) Uani 1 1 d . .
C198 C 0.4093(10) 0.4404(5) 0.7386(5) 0.045(5) Uani 1 1 d . .
C199 C 0.4548(10) 0.4697(6) 0.7716(6) 0.046(5) Uani 1 1 d . .
C200 C 0.5788(10) 0.4821(6) 0.7888(6) 0.049(5) Uani 1 1 d . .
C201 C 0.5797(11) 0.5068(5) 0.8306(5) 0.050(5) Uani 1 1 d . .
C202 C 0.6453(12) 0.5322(6) 0.8554(6) 0.059(6) Uani 1 1 d . .
C203 C 0.7073(12) 0.5300(6) 0.8412(6) 0.063(6) Uani 1 1 d . .
C204 C 0.7013(10) 0.5063(6) 0.7981(7) 0.054(5) Uani 1 1 d . .
C205 C 0.6398(11) 0.4811(6) 0.7736(5) 0.049(5) Uani 1 1 d . .
C206 C 0.7747(12) 0.4714(7) 0.7505(6) 0.058(6) Uani 1 1 d . .
C207 C 0.8208(12) 0.5391(7) 0.7977(8) 0.077(7) Uani 1 1 d . .
C208 C 0.8667(13) 0.5253(7) 0.7763(8) 0.084(8) Uani 1 1 d . .
C209 C 0.7123(11) 0.5755(8) 0.9213(6) 0.088(9) Uani 1 1 d . .
C210 C 0.5044(12) 0.3963(5) 0.6286(5) 0.045(5) Uani 1 1 d . .
C211 C 0.4073(11) 0.3771(6) 0.5902(5) 0.049(5) Uani 1 1 d . .
C212 C 0.4548(13) 0.3965(6) 0.5779(5) 0.063(6) Uani 1 1 d . .
C213 C 0.5820(12) 0.4327(6) 0.5999(5) 0.049(5) Uani 1 1 d . .
C214 C 0.5801(12) 0.4537(6) 0.5807(6) 0.062(6) Uani 1 1 d . .
C215 C 0.6443(14) 0.4739(8) 0.5753(6) 0.079(7) Uani 1 1 d . .
C216 C 0.7068(12) 0.4740(6) 0.5919(6) 0.061(6) Uani 1 1 d . .
C217 C 0.7032(12) 0.4492(7) 0.6078(7) 0.076(7) Uani 1 1 d . .
C218 C 0.6419(12) 0.4288(6) 0.6135(5) 0.052(5) Uani 1 1 d . .
C219 C 0.7771(13) 0.4419(8) 0.6544(7) 0.073(7) Uani 1 1 d . .
C220 C 0.8277(15) 0.4491(8) 0.6106(9) 0.092(8) Uani 1 1 d . .
C221 C 0.8706(14) 0.4465(9) 0.6320(8) 0.088(8) Uani 1 1 d . .
C222 C 0.7018(14) 0.5143(9) 0.5505(8) 0.093(8) Uani 1 1 d . .
C223 C 0.5094(10) 0.3042(6) 0.5777(5) 0.044(5) Uani 1 1 d U .
C224 C 0.4123(11) 0.2772(5) 0.5348(5) 0.049(5) Uani 1 1 d . .
C225 C 0.4611(11) 0.2953(6) 0.5205(5) 0.051(5) Uani 1 1 d . .
C226 C 0.5869(11) 0.3275(5) 0.5422(5) 0.047(5) Uani 1 1 d . .
C227 C 0.5886(10) 0.3426(6) 0.5162(5) 0.044(5) Uani 1 1 d . .
C228 C 0.6541(14) 0.3571(9) 0.5107(6) 0.089(9) Uani 1 1 d . .
C229 C 0.7124(12) 0.3573(7) 0.5277(6) 0.070(7) Uani 1 1 d . .
C230 C 0.7041(13) 0.3403(6) 0.5525(6) 0.060(6) Uani 1 1 d . .
C231 C 0.6432(11) 0.3263(6) 0.5603(5) 0.048(5) Uani 1 1 d . .
C232 C 0.7762(10) 0.3466(6) 0.6088(6) 0.047(5) Uani 1 1 d . .
C233 C 0.8253(12) 0.3351(8) 0.5528(6) 0.068(6) Uani 1 1 d . .
C234 C 0.8712(12) 0.3374(7) 0.5797(8) 0.078(7) Uani 1 1 d . .
C235 C 0.7219(14) 0.3921(10) 0.4832(7) 0.113(12) Uani 1 1 d . .
C236 C 0.4450(10) 0.6565(5) 0.8458(5) 0.039(5) Uani 1 1 d . .
C237 C 0.3556(11) 0.6293(6) 0.7968(5) 0.054(5) Uani 1 1 d . .
C238 C 0.4143(12) 0.6378(6) 0.7817(5) 0.054(6) Uani 1 1 d . .
C239 C 0.5395(10) 0.6680(5) 0.8108(5) 0.046(5) Uani 1 1 d . .
C240 C 0.5601(13) 0.6473(6) 0.7731(5) 0.056(6) Uani 1 1 d . .
C241 C 0.6255(12) 0.6586(6) 0.7713(6) 0.049(5) Uani 1 1 d . .
C242 C 0.6754(10) 0.6902(6) 0.8029(5) 0.045(5) Uani 1 1 d . .
C243 C 0.6516(11) 0.7099(5) 0.8399(5) 0.047(5) Uani 1 1 d . .
C244 C 0.5851(11) 0.6992(6) 0.8448(5) 0.050(5) Uani 1 1 d . .
C245 C 0.6914(12) 0.7561(7) 0.9143(5) 0.063(6) Uani 1 1 d . .
C246 C 0.7641(11) 0.7672(7) 0.8735(6) 0.057(5) Uani 1 1 d U .
C247 C 0.7898(13) 0.7941(7) 0.9104(6) 0.077(8) Uani 1 1 d . .
C248 C 0.7117(13) 0.6480(7) 0.7269(6) 0.074(7) Uani 1 1 d . .
C249 C 0.5005(11) 0.5809(5) 0.8429(5) 0.037(5) Uani 1 1 d . .
C250 C 0.4218(10) 0.5572(5) 0.7923(5) 0.040(5) Uani 1 1 d . .
C251 C 0.4790(10) 0.5631(5) 0.7791(5) 0.040(5) Uani 1 1 d . .
C252 C 0.6039(11) 0.5903(5) 0.8118(5) 0.043(5) Uani 1 1 d . .
C253 C 0.6259(10) 0.5674(5) 0.7743(5) 0.040(5) Uani 1 1 d . .
C254 C 0.6919(13) 0.5794(6) 0.7743(5) 0.057(6) Uani 1 1 d . .
C255 C 0.7421(12) 0.6130(6) 0.8094(5) 0.062(6) Uani 1 1 d . .
C256 C 0.7141(12) 0.6335(6) 0.8428(6) 0.054(6) Uani 1 1 d . .
C257 C 0.6460(10) 0.6223(5) 0.8459(5) 0.039(5) Uani 1 1 d . .
C258 C 0.7528(11) 0.6855(6) 0.9164(5) 0.057(6) Uani 1 1 d . .
C259 C 0.8230(11) 0.6897(7) 0.8781(6) 0.065(6) Uani 1 1 d . .
C260 C 0.8462(14) 0.7203(7) 0.9142(8) 0.090(8) Uani 1 1 d . .
C261 C 0.6753(15) 0.5336(9) 0.7055(7) 0.118(12) Uani 1 1 d . .
C262 C 0.4787(11) 0.5802(6) 0.9302(5) 0.060(6) Uani 1 1 d . .
C263 C 0.4212(11) 0.5143(6) 0.9000(6) 0.053(5) Uani 1 1 d . .
C264 C 0.4625(11) 0.5189(6) 0.9283(6) 0.053(5) Uani 1 1 d . .
C265 C 0.5548(10) 0.5836(7) 0.9838(5) 0.051(5) Uani 1 1 d . .
C266 C 0.5492(11) 0.5690(7) 1.0100(5) 0.056(6) Uani 1 1 d . .
C267 C 0.6049(11) 0.5889(6) 1.0414(6) 0.051(6) Uani 1 1 d . .
C268 C 0.6610(12) 0.6196(6) 1.0465(5) 0.055(6) Uani 1 1 d . .
C269 C 0.6598(9) 0.6313(6) 1.0184(5) 0.045(5) Uani 1 1 d . .
C270 C 0.6070(10) 0.6138(5) 0.9852(5) 0.044(5) Uani 1 1 d . .
C271 C 0.7214(11) 0.6858(7) 1.0043(5) 0.054(6) Uani 1 1 d . .
C272 C 0.7853(10) 0.6665(8) 1.0358(7) 0.067(6) Uani 1 1 d . .
C273 C 0.8211(18) 0.6959(10) 1.0317(9) 0.116(11) Uani 1 1 d . .
C274 C 0.6553(12) 0.5936(7) 1.1012(6) 0.078(7) Uani 1 1 d . .
C275 C 0.4131(11) 0.6350(5) 1.0049(5) 0.044(5) Uani 1 1 d . .
C276 C 0.3421(11) 0.5758(6) 0.9876(5) 0.051(5) Uani 1 1 d . .
C277 C 0.3891(12) 0.5869(6) 1.0209(5) 0.057(6) Uani 1 1 d . .
C278 C 0.4852(11) 0.6508(5) 1.0666(5) 0.046(5) Uani 1 1 d . .
C279 C 0.4780(9) 0.6483(5) 1.0996(5) 0.038(4) Uani 1 1 d . .
C280 C 0.5294(10) 0.6734(6) 1.1330(5) 0.043(5) Uani 1 1 d U .
C281 C 0.5861(11) 0.6987(5) 1.1334(5) 0.046(5) Uani 1 1 d . .
C282 C 0.5922(10) 0.7005(5) 1.0987(5) 0.043(5) Uani 1 1 d . .
C283 C 0.5412(10) 0.6760(5) 1.0642(5) 0.046(5) Uani 1 1 d . .
C284 C 0.6577(10) 0.7454(7) 1.0746(5) 0.050(5) Uani 1 1 d . .
C285 C 0.7120(12) 0.7386(8) 1.1225(7) 0.075(7) Uani 1 1 d . .
C286 C 0.7566(13) 0.7672(8) 1.1141(7) 0.087(8) Uani 1 1 d . .
C287 C 0.5713(11) 0.6916(6) 1.1989(5) 0.060(6) Uani 1 1 d . .
C288 C 0.3633(11) 0.7037(6) 0.9924(5) 0.047(5) Uani 1 1 d . .
C289 C 0.2502(11) 0.6871(8) 0.9896(6) 0.066(7) Uani 1 1 d . .
C290 C 0.2725(11) 0.7291(6) 1.0110(5) 0.049(5) Uani 1 1 d . .
C291 C 0.3868(12) 0.7820(6) 1.0327(5) 0.050(5) Uani 1 1 d . .
C292 C 0.3557(12) 0.8116(8) 1.0383(6) 0.063(6) Uani 1 1 d . .
C293 C 0.3997(14) 0.8531(7) 1.0581(5) 0.065(7) Uani 1 1 d . .
C294 C 0.4693(11) 0.8605(6) 1.0686(5) 0.049(5) Uani 1 1 d . .
C295 C 0.4942(12) 0.8291(6) 1.0635(5) 0.050(6) Uani 1 1 d . .
C296 C 0.4535(12) 0.7878(6) 1.0444(5) 0.053(6) Uani 1 1 d . .
C297 C 0.6083(12) 0.8147(6) 1.0592(5) 0.053(6) Uani 1 1 d . .
C298 C 0.6052(12) 0.8747(6) 1.1098(5) 0.053(5) Uani 1 1 d . .
C299 C 0.6660(11) 0.8732(6) 1.1111(5) 0.050(5) Uani 1 1 d . .
C300 C 0.3078(15) 0.8792(7) 1.0527(6) 0.079(8) Uani 1 1 d . .
C301 C 0.3744(12) 0.7219(7) 0.9203(6) 0.051(5) Uani 1 1 d . .
C302 C 0.2630(13) 0.7085(8) 0.9134(6) 0.075(7) Uani 1 1 d . .
C303 C 0.2866(12) 0.7519(7) 0.9328(6) 0.061(6) Uani 1 1 d . .
C304 C 0.4057(12) 0.7989(7) 0.9514(6) 0.060(6) Uani 1 1 d U .
C305 C 0.3825(14) 0.8302(8) 0.9524(6) 0.075(8) Uani 1 1 d . .
C306 C 0.4248(17) 0.8686(7) 0.9673(7) 0.075(8) Uani 1 1 d . .
C307 C 0.4921(16) 0.8782(6) 0.9811(6) 0.072(7) Uani 1 1 d . .
C308 C 0.5186(14) 0.8457(8) 0.9806(6) 0.069(7) Uani 1 1 d . .
C309 C 0.4723(11) 0.8051(6) 0.9650(5) 0.051(6) Uani 1 1 d . .
C310 C 0.6278(14) 0.8271(7) 0.9832(6) 0.068(7) Uani 1 1 d . .
C311 C 0.6222(19) 0.8938(7) 1.0262(6) 0.098(11) Uani 1 1 d . .
C312 C 0.6840(17) 0.8866(8) 1.0305(7) 0.097(10) Uani 1 1 d . .
C313 C 0.3339(18) 0.8972(8) 0.9611(10) 0.112(11) Uani 1 1 d . .
O314 O 0.2408(15) 0.3897(9) 0.7464(9) 0.180(11) Uiso 1 1 d . .
C315 C 0.166(5) 0.962(3) 0.199(3) 0.37(5) Uani 1 1 d U .
O316 O 0.200(3) 0.3808(17) 0.7149(16) 0.32(2) Uiso 1 1 d . .
O47 O -0.005(5) 0.624(3) 0.883(3) 0.32(4) Uiso 0.5 1 d . P
C317 C 0.047(3) 0.5273(17) 0.8778(16) 0.22(2) Uani 1 1 d U .
O227 O 0.823(2) 0.9653(13) 0.8296(12) 0.113(13) Uiso 0.5 1 d . P
O228 O -0.020(2) 0.5691(14) 0.9091(13) 0.130(14) Uiso 0.5 1 d . P
O229 O 0.804(3) 0.9583(17) 1.0286(15) 0.167(19) Uiso 0.5 1 d . P
O230 O 0.039(2) 0.7761(16) 0.6262(15) 0.155(17) Uiso 0.5 1 d . P
O231 O 0.955(3) 0.5172(17) 0.9331(15) 0.166(19) Uiso 0.5 1 d . P
O232 O 0.939(3) 0.9842(18) 0.4263(16) 0.18(2) Uiso 0.5 1 d . P
O233 O 0.059(3) 0.376(2) 0.1842(18) 0.20(2) Uiso 0.5 1 d . P

loop_
_atom_site_aniso_label
_atom_site_aniso_U_11
_atom_site_aniso_U_22
_atom_site_aniso_U_33
_atom_site_aniso_U_23
_atom_site_aniso_U_13
_atom_site_aniso_U_12
Ni1 0.073(3) 0.046(2) 0.054(2) 0.0176(17) 0.0045(18) 0.0198(19)
Ni2 0.090(3) 0.0348(18) 0.0308(17) 0.0088(15) 0.0114(17) 0.0238(18)
Ni3 0.070(2) 0.0362(19) 0.0395(18) 0.0118(15) 0.0100(16) 0.0208(17)
Ni4 0.078(3) 0.0302(18) 0.0407(19) 0.0074(15) 0.0080(17) 0.0202(17)
Ni5 0.083(3) 0.0420(19) 0.0407(19) 0.0208(16) 0.0292(17) 0.0309(18)
Ni6 0.065(2) 0.059(2) 0.069(2) 0.0343(19) 0.0249(19) 0.0290(19)
Ni7 0.066(2) 0.0422(19) 0.0382(18) 0.0218(15) 0.0186(16) 0.0230(17)
Ni8 0.074(2) 0.0413(19) 0.0403(18) 0.0205(16) 0.0230(16) 0.0249(17)
Ni9 0.148(5) 0.144(4) 0.107(4) 0.095(3) 0.074(3) 0.098(4)
Ni10 0.108(3) 0.085(3) 0.067(2) 0.054(2) 0.036(2) 0.052(2)
Ni11 0.125(4) 0.085(3) 0.066(2) 0.058(2) 0.049(2) 0.061(3)
Ni12 0.168(5) 0.091(3) 0.069(3) 0.055(2) 0.060(3) 0.085(3)
Ni13 0.101(3) 0.0383(19) 0.0296(17) 0.0164(15) 0.0109(17) 0.0125(19)
Ni14 0.111(3) 0.044(2) 0.0359(19) 0.0211(16) 0.0084(19) 0.016(2)
Ni15 0.106(3) 0.071(3) 0.057(2) 0.040(2) 0.001(2) 0.006(2)
Ni16 0.128(3) 0.036(2) 0.0337(19) 0.0170(16) -0.003(2) 0.010(2)
Ni17 0.065(2) 0.0436(19) 0.0341(17) 0.0149(15) 0.0071(15) 0.0198(17)
Ni18 0.074(2) 0.0301(17) 0.0227(16) 0.0086(13) 0.0106(15) 0.0211(16)
Ni19 0.062(2) 0.0378(18) 0.0228(15) 0.0140(14) 0.0107(14) 0.0174(15)
Ni20 0.068(2) 0.0324(17) 0.0251(16) 0.0119(14) 0.0110(14) 0.0234(16)
Ni21 0.071(3) 0.080(3) 0.057(2) 0.039(2) 0.0225(19) 0.037(2)
Ni22 0.063(2) 0.077(3) 0.089(3) 0.055(2) 0.025(2) 0.025(2)
Ni23 0.056(2) 0.062(2) 0.058(2) 0.0293(19) 0.0092(17) 0.0172(18)
Ni24 0.059(3) 0.088(3) 0.098(3) 0.056(3) 0.017(2) 0.024(2)
Ni25 0.055(2) 0.056(2) 0.0365(18) 0.0131(16) 0.0053(16) 0.0129(17)
Ni26 0.058(2) 0.0332(17) 0.0288(16) 0.0115(14) 0.0100(14) 0.0155(15)
Ni27 0.066(2) 0.0398(19) 0.0286(17) 0.0109(14) 0.0113(15) 0.0194(16)
Ni28 0.075(2) 0.046(2) 0.0298(17) 0.0169(15) 0.0094(16) 0.0271(17)
Ni29 0.070(2) 0.048(2) 0.0305(18) 0.0079(16) 0.0121(16) 0.0092(18)
Ni30 0.093(3) 0.052(2) 0.0317(18) 0.0206(16) 0.0062(17) 0.0024(19)
Ni31 0.067(2) 0.0447(19) 0.0281(17) 0.0131(15) 0.0087(15) 0.0138(17)
Ni32 0.079(3) 0.058(2) 0.0292(18) 0.0121(16) 0.0098(17) -0.0017(19)
S1 0.069(4) 0.034(3) 0.029(3) 0.011(2) 0.016(2) 0.019(3)
S2 0.119(6) 0.043(3) 0.041(3) 0.020(3) 0.016(3) 0.032(4)
S3 0.056(4) 0.051(3) 0.037(3) 0.020(2) 0.011(3) 0.022(3)
S4 0.069(4) 0.038(3) 0.030(3) 0.016(2) 0.009(2) 0.014(3)
S5 0.122(9) 0.223(14) 0.230(14) 0.133(12) 0.033(9) 0.026(9)
S6 0.155(9) 0.141(8) 0.078(6) 0.028(6) 0.021(6) 0.010(7)
S7 0.141(8) 0.098(6) 0.103(6) 0.043(5) 0.014(6) 0.027(6)
S8 0.141(7) 0.069(4) 0.046(4) 0.032(3) 0.011(4) 0.012(4)
S9 0.127(7) 0.108(7) 0.122(7) 0.064(6) 0.046(5) 0.050(6)
S10 0.092(5) 0.063(4) 0.050(4) 0.014(3) 0.010(3) 0.024(3)
S11 0.30(2) 0.36(3) 0.161(14) 0.107(17) -0.012(15) 0.07(2)
O1 0.094(12) 0.048(9) 0.078(10) 0.020(8) 0.010(9) 0.029(8)
O2 0.073(10) 0.075(10) 0.062(9) 0.035(8) -0.012(8) 0.013(8)
O3 0.089(12) 0.051(10) 0.091(12) 0.013(8) 0.026(9) 0.021(9)
O4 0.083(11) 0.062(10) 0.069(10) 0.026(8) 0.014(8) 0.024(8)
O5 0.074(11) 0.045(9) 0.067(10) 0.020(8) 0.006(8) 0.013(8)
O6 0.081(10) 0.059(9) 0.051(8) 0.037(7) 0.016(7) 0.026(8)
O7 0.065(9) 0.044(8) 0.068(9) 0.029(7) 0.013(7) 0.012(7)
O8 0.067(10) 0.073(10) 0.055(9) 0.028(8) 0.018(7) 0.027(8)
O9 0.120(14) 0.079(11) 0.048(9) 0.012(8) 0.016(9) 0.038(10)
O10 0.078(10) 0.028(7) 0.042(7) 0.007(6) 0.016(7) 0.011(7)
O11 0.077(9) 0.023(6) 0.030(6) 0.013(5) 0.030(6) 0.026(6)
O12 0.070(9) 0.059(9) 0.054(8) 0.040(7) 0.018(7) 0.025(7)
O13 0.056(8) 0.048(8) 0.048(7) 0.028(6) 0.026(6) 0.026(7)
O14 0.055(9) 0.042(8) 0.062(8) 0.027(7) 0.007(7) 0.016(7)
O15 0.065(10) 0.066(10) 0.072(10) 0.019(8) 0.030(8) 0.016(8)
O16 0.073(10) 0.055(9) 0.049(8) 0.019(7) 0.024(7) 0.027(8)
O17 0.082(10) 0.041(8) 0.054(8) 0.015(7) 0.018(7) 0.025(7)
O18 0.077(11) 0.086(11) 0.066(10) 0.032(9) 0.016(8) 0.036(9)
O19 0.082(12) 0.088(12) 0.105(13) 0.043(10) 0.047(10) 0.050(10)
O20 0.089(12) 0.096(13) 0.113(13) 0.066(11) 0.015(10) 0.047(10)
O21 0.116(13) 0.027(8) 0.046(8) 0.006(7) 0.028(8) 0.024(8)
O22 0.151(15) 0.031(9) 0.039(8) 0.013(7) 0.022(9) 0.036(9)
O23 0.129(14) 0.083(11) 0.028(8) 0.020(8) 0.038(8) 0.060(10)
O24 0.148(15) 0.058(10) 0.029(8) 0.007(7) 0.016(8) 0.072(10)
O25 0.134(18) 0.16(2) 0.138(18) 0.097(16) 0.033(14) 0.070(16)
O26 0.18(2) 0.17(2) 0.098(14) 0.079(14) 0.091(14) 0.137(18)
O27 0.149(17) 0.19(2) 0.126(16) 0.128(16) 0.080(14) 0.099(16)
O28 0.111(14) 0.113(15) 0.114(14) 0.079(12) 0.013(11) 0.041(12)
O29 0.138(15) 0.110(14) 0.082(11) 0.072(11) 0.058(11) 0.069(12)
O30 0.118(14) 0.139(15) 0.077(11) 0.078(11) 0.051(10) 0.089(12)
O31 0.23(2) 0.152(19) 0.091(14) 0.059(13) 0.090(15) 0.145(19)
O32 0.119(14) 0.088(12) 0.071(10) 0.050(9) 0.042(10) 0.066(11)
O33 0.144(16) 0.122(15) 0.071(11) 0.075(11) 0.055(11) 0.067(12)
O34 0.134(14) 0.064(10) 0.046(8) 0.038(8) 0.034(9) 0.047(9)
O35 0.117(12) 0.028(7) 0.034(7) 0.020(6) 0.000(7) 0.002(7)
O36 0.112(13) 0.069(10) 0.061(9) 0.040(8) 0.011(9) 0.016(9)
O37 0.107(12) 0.052(9) 0.044(8) 0.031(7) -0.004(8) 0.018(8)
O38 0.157(17) 0.043(9) 0.087(12) 0.038(9) -0.038(11) -0.012(10)
O39 0.085(10) 0.048(8) 0.058(8) 0.038(7) 0.002(7) 0.021(7)
O40 0.120(13) 0.040(8) 0.030(7) 0.019(6) -0.010(7) 0.012(8)
O41 0.074(10) 0.080(10) 0.047(8) 0.042(8) 0.000(7) 0.006(8)
O42 0.087(13) 0.123(16) 0.119(15) 0.076(13) 0.024(11) 0.025(11)
O43 0.132(16) 0.102(14) 0.075(11) 0.060(11) -0.020(10) -0.040(12)
O44 0.067(12) 0.118(15) 0.130(15) 0.074(13) 0.008(10) 0.002(11)
O45 0.20(2) 0.055(10) 0.026(8) 0.022(7) 0.014(10) 0.038(12)
O46 0.28(3) 0.090(15) 0.057(12) 0.032(12) 0.053(14) 0.093(17)
O226 0.178(19) 0.076(11) 0.043(9) 0.037(8) 0.038(10) 0.089(12)
O48 0.143(15) 0.052(10) 0.061(10) 0.027(8) 0.022(10) 0.041(10)
O49 0.100(12) 0.044(9) 0.077(10) 0.035(8) 0.032(9) 0.033(8)
O50 0.104(12) 0.053(9) 0.054(9) 0.032(7) 0.033(8) 0.039(9)
O51 0.065(10) 0.049(9) 0.067(10) 0.001(7) -0.001(8) 0.008(8)
O52 0.079(11) 0.109(13) 0.081(10) 0.074(10) 0.036(9) 0.042(10)
O53 0.080(11) 0.078(10) 0.052(8) 0.024(8) 0.013(7) 0.049(9)
O54 0.081(10) 0.046(8) 0.036(7) 0.005(6) 0.002(7) 0.035(7)
O55 0.058(8) 0.048(8) 0.031(7) 0.020(6) 0.015(6) 0.019(6)
O56 0.080(10) 0.041(7) 0.023(6) 0.010(6) 0.007(6) 0.028(7)
O57 0.082(10) 0.049(8) 0.038(7) 0.023(6) 0.024(7) 0.026(7)
O58 0.053(8) 0.045(8) 0.025(6) 0.010(6) 0.008(6) 0.024(6)
O59 0.097(11) 0.023(7) 0.025(7) -0.003(5) 0.011(7) 0.020(7)
O60 0.072(9) 0.033(7) 0.025(6) 0.021(5) 0.021(6) 0.022(6)
O61 0.064(9) 0.066(9) 0.059(9) 0.038(8) 0.024(7) 0.030(8)
O62 0.074(11) 0.125(15) 0.105(13) 0.074(12) 0.039(10) 0.051(11)
O63 0.055(9) 0.067(10) 0.064(9) 0.027(8) -0.001(7) 0.017(8)
O64 0.080(11) 0.072(10) 0.083(10) 0.047(9) 0.033(8) 0.047(9)
O65 0.063(10) 0.066(10) 0.090(11) 0.050(9) 0.016(8) 0.022(8)
O66 0.111(14) 0.085(12) 0.138(15) 0.082(12) 0.037(12) 0.029(11)
O67 0.044(10) 0.123(15) 0.158(17) 0.100(14) 0.008(10) 0.001(10)
O68 0.051(10) 0.090(13) 0.137(15) 0.039(11) 0.033(10) 0.036(9)
O69 0.042(9) 0.107(13) 0.081(11) 0.052(10) 0.014(8) 0.028(9)
O70 0.122(16) 0.157(19) 0.113(15) 0.097(15) 0.035(12) 0.058(14)
O71 0.22(3) 0.13(2) 0.20(3) 0.08(2) 0.05(2) 0.06(2)
O72 0.22(3) 0.29(3) 0.046(12) 0.088(17) -0.002(14) 0.09(2)
O73 0.136(14) 0.069(11) 0.045(8) 0.027(8) 0.042(9) 0.075(10)
O74 0.091(12) 0.043(9) 0.079(10) 0.034(8) 0.023(8) 0.025(8)
O75 0.085(10) 0.045(8) 0.022(7) 0.006(6) 0.012(7) 0.026(8)
O76 0.145(16) 0.053(10) 0.040(9) -0.005(8) 0.009(9) 0.056(10)
O77 0.111(13) 0.047(9) 0.057(9) 0.031(8) 0.020(9) 0.013(8)
O78 0.130(15) 0.074(10) 0.037(8) 0.045(8) 0.003(8) 0.008(10)
O79 0.12(3) 0.89(13) 0.36(5) 0.46(8) -0.14(3) -0.19(5)
O80 0.14(2) 0.15(2) 0.20(2) 0.12(2) 0.037(18) -0.049(17)
O81 0.042(9) 0.148(15) 0.058(9) 0.055(10) 0.011(7) 0.046(9)
O82 0.047(9) 0.108(13) 0.057(9) 0.035(9) 0.015(7) 0.012(8)
O83 0.063(10) 0.041(8) 0.062(9) -0.004(7) 0.007(7) -0.003(7)
O84 0.058(9) 0.041(8) 0.046(8) 0.013(6) 0.005(6) 0.017(7)
O85 0.065(9) 0.047(8) 0.031(7) 0.020(6) 0.016(6) 0.018(7)
O86 0.072(9) 0.040(7) 0.027(7) 0.015(6) 0.005(6) 0.013(7)
O87 0.075(10) 0.067(10) 0.036(8) 0.016(7) 0.007(7) 0.010(8)
O88 0.081(10) 0.041(7) 0.027(7) 0.014(6) 0.019(6) 0.032(7)
O89 0.091(11) 0.072(10) 0.045(8) 0.034(7) 0.020(7) 0.046(8)
O90 0.064(9) 0.033(7) 0.027(6) 0.010(5) 0.006(6) 0.021(6)
O91 0.081(10) 0.037(7) 0.027(7) 0.018(6) 0.014(6) 0.015(7)
O92 0.064(10) 0.067(10) 0.062(9) 0.015(8) 0.025(8) 0.025(8)
O93 0.072(10) 0.035(8) 0.056(9) 0.013(7) 0.008(7) -0.006(7)
O94 0.057(8) 0.046(8) 0.018(6) 0.002(6) 0.016(6) 0.005(6)
O95 0.135(15) 0.052(9) 0.056(9) 0.031(8) -0.001(9) -0.013(9)
O96 0.082(10) 0.041(8) 0.035(7) 0.022(6) 0.004(7) 0.001(7)
O97 0.062(10) 0.051(9) 0.040(8) -0.003(7) -0.006(7) 0.005(7)
O98 0.103(13) 0.080(11) 0.041(8) 0.014(8) 0.009(8) -0.025(10)
O99 0.073(11) 0.114(14) 0.040(9) 0.018(9) 0.022(8) 0.006(10)
O100 0.077(11) 0.075(10) 0.033(8) 0.015(7) 0.009(7) -0.001(8)
O102 0.121(18) 0.18(2) 0.18(2) 0.14(2) 0.035(16) 0.056(17)
O103 0.078(15) 0.118(17) 0.086(14) 0.024(12) -0.036(11) 0.013(13)
O104 0.23(4) 0.41(7) 0.24(4) 0.21(5) 0.09(3) 0.11(4)
O105 0.069(11) 0.086(12) 0.072(11) 0.038(9) 0.000(9) -0.020(9)
O106 0.14(3) 0.24(4) 0.36(6) 0.09(4) -0.04(3) 0.04(3)
O107 0.075(10) 0.053(9) 0.043(8) 0.027(7) 0.018(7) 0.012(7)
O108 0.088(11) 0.053(9) 0.035(8) 0.008(7) 0.016(8) 0.024(8)
O109 0.096(12) 0.081(11) 0.050(9) 0.030(8) 0.009(8) 0.035(9)
O110 0.115(12) 0.051(9) 0.027(7) 0.019(7) 0.015(8) 0.026(8)
O111 0.108(13) 0.037(8) 0.045(8) 0.007(7) 0.012(8) 0.047(9)
O112 0.18(2) 0.034(9) 0.063(10) 0.015(8) 0.016(11) 0.031(11)
O113 0.115(13) 0.039(9) 0.080(11) 0.020(8) 0.031(9) 0.028(9)
O114 0.106(14) 0.056(10) 0.068(10) 0.024(8) 0.017(9) 0.026(10)
O115 0.086(11) 0.081(11) 0.046(9) 0.034(8) 0.011(8) 0.022(9)
O116 0.119(14) 0.094(12) 0.074(11) 0.056(10) 0.029(10) 0.052(11)
O117 0.167(18) 0.063(11) 0.097(13) 0.029(10) 0.048(12) 0.069(12)
O118 0.15(2) 0.071(15) 0.25(3) 0.022(17) 0.04(2) 0.051(16)
O119 0.72(7) 0.123(19) 0.112(17) 0.094(16) 0.25(3) 0.21(3)
O120 0.141(16) 0.092(13) 0.070(11) 0.047(10) 0.017(11) 0.030(12)
O121 0.098(14) 0.148(18) 0.084(13) 0.068(13) 0.009(11) 0.010(13)
O123 0.014(18) 0.43(8) 0.07(2) 0.16(4) -0.009(16) -0.05(3)
O124 0.07(2) 0.051(18) 0.11(2) 0.047(17) 0.034(17) 0.050(16)
O127 0.048(15) 0.011(11) 0.14(2) 0.000(13) 0.006(15) 0.020(11)
O128 0.116(15) 0.107(15) 0.153(17) 0.100(14) 0.028(13) 0.021(12)
O131 0.054(15) 0.052(15) 0.047(14) -0.026(11) 0.021(11) 0.018(12)
O133 0.08(2) 0.042(17) 0.049(18) -0.018(14) -0.005(16) 0.020(16)
O135 0.26(2) 0.046(10) 0.025(8) 0.011(7) -0.005(11) -0.011(12)
O136 0.114(14) 0.087(13) 0.077(11) 0.040(10) 0.024(10) 0.020(11)
O137 0.109(16) 0.115(17) 0.119(16) 0.038(13) -0.010(13) -0.048(14)
O138 0.27(3) 0.068(12) 0.065(11) 0.040(10) 0.007(14) 0.045(14)
O139 0.106(13) 0.065(10) 0.071(11) 0.013(9) 0.035(9) 0.051(10)
O140 0.17(2) 0.095(16) 0.143(19) 0.060(14) 0.052(16) 0.006(15)
O141 0.106(19) 0.21(3) 0.28(3) 0.12(3) 0.07(2) 0.09(2)
O142 0.128(15) 0.141(17) 0.145(16) 0.123(15) 0.057(13) 0.074(13)
O143 0.125(14) 0.068(10) 0.081(11) 0.048(9) 0.055(10) 0.057(10)
O144 0.077(13) 0.170(19) 0.052(10) 0.027(11) 0.013(9) 0.030(12)
O145 0.077(11) 0.096(12) 0.030(8) 0.018(8) -0.014(7) 0.008(9)
O146 0.159(18) 0.081(13) 0.047(10) -0.003(9) -0.017(10) 0.055(12)
O147 0.35(5) 0.25(4) 0.15(3) 0.03(3) 0.15(3) 0.11(4)
O148 1.17(15) 0.10(2) 0.082(18) 0.005(16) 0.03(4) 0.30(5)
O224 0.125(14) 0.045(9) 0.056(9) 0.033(8) 0.022(9) 0.027(9)
O225 0.129(15) 0.102(13) 0.057(10) 0.068(10) 0.041(10) 0.035(11)
N1 0.112(16) 0.017(9) 0.037(10) 0.004(8) 0.023(10) 0.007(10)
N2 0.091(14) 0.037(11) 0.034(9) 0.016(8) 0.020(9) 0.021(10)
N3 0.062(12) 0.057(12) 0.032(9) 0.020(9) 0.023(9) 0.032(10)
N4 0.093(14) 0.019(8) 0.021(8) 0.005(7) 0.029(9) 0.024(9)
N5 0.078(13) 0.040(10) 0.049(10) 0.027(9) 0.024(9) 0.028(9)
N6 0.073(13) 0.031(10) 0.025(8) 0.014(7) 0.010(8) 0.015(9)
N7 0.104(15) 0.041(10) 0.031(9) 0.027(9) 0.036(10) 0.042(11)
N8 0.062(12) 0.026(8) 0.030(8) 0.018(7) 0.009(8) 0.015(8)
N9 0.084(14) 0.049(10) 0.031(9) 0.022(8) 0.034(10) 0.042(10)
N10 0.078(13) 0.034(9) 0.030(10) 0.018(7) 0.025(9) 0.028(8)
N11 0.078(12) 0.054(10) 0.033(9) 0.033(8) 0.024(9) 0.030(9)
N12 0.064(12) 0.031(9) 0.055(11) 0.018(8) 0.015(9) 0.019(9)
N13 0.048(11) 0.046(10) 0.044(10) 0.020(8) 0.009(9) 0.025(8)
N14 0.069(14) 0.039(10) 0.062(13) 0.015(9) 0.010(11) 0.027(10)
N15 0.082(12) 0.048(10) 0.020(9) 0.009(7) 0.027(8) 0.045(10)
N16 0.062(11) 0.045(10) 0.025(9) 0.012(7) 0.017(8) 0.044(9)
N17 0.083(14) 0.051(11) 0.019(8) 0.012(8) 0.006(8) 0.028(10)
N18 0.091(14) 0.031(9) 0.027(8) 0.018(7) 0.005(8) 0.035(10)
N19 0.094(16) 0.034(10) 0.030(9) 0.000(8) 0.014(9) 0.034(10)
N20 0.083(13) 0.032(10) 0.043(10) 0.023(8) 0.021(9) 0.017(10)
N21 0.081(14) 0.043(10) 0.031(9) 0.015(8) 0.002(9) 0.017(9)
N22 0.095(15) 0.055(11) 0.022(9) 0.018(8) 0.025(10) 0.037(11)
N23 0.101(16) 0.033(9) 0.017(8) 0.003(7) 0.009(9) 0.022(10)
N24 0.079(14) 0.061(12) 0.045(11) 0.024(9) 0.025(10) 0.020(11)
N25 0.118(18) 0.052(12) 0.046(11) 0.027(9) 0.030(12) 0.035(12)
N26 0.19(2) 0.051(12) 0.032(11) 0.031(10) 0.054(14) 0.072(15)
N27 0.13(2) 0.069(13) 0.037(13) 0.040(11) 0.030(13) 0.034(13)
N28 0.15(2) 0.038(11) 0.053(12) 0.034(10) -0.004(14) 0.013(12)
N29 0.20(3) 0.066(15) 0.040(11) 0.032(11) 0.011(15) 0.076(17)
N30 0.091(7) 0.082(7) 0.074(7) 0.045(5) 0.012(5) 0.026(5)
N31 0.15(2) 0.055(13) 0.029(12) 0.017(10) 0.003(13) 0.038(14)
N32 0.18(2) 0.051(12) 0.027(12) 0.023(10) 0.006(14) 0.031(15)
N33 0.15(2) 0.114(19) 0.055(13) 0.051(13) 0.055(14) 0.081(17)
N34 0.15(2) 0.048(11) 0.053(12) 0.031(10) 0.006(12) 0.049(13)
N35 0.14(2) 0.044(12) 0.026(9) 0.016(8) 0.014(10) 0.042(13)
N36 0.15(2) 0.018(9) 0.019(9) 0.006(7) 0.006(11) 0.022(12)
N37 0.120(17) 0.050(11) 0.054(11) 0.032(10) 0.025(12) 0.036(11)
N38 0.125(19) 0.063(12) 0.033(10) 0.027(9) 0.020(11) 0.024(12)
N39 0.115(16) 0.022(9) 0.028(9) 0.018(7) 0.022(9) 0.018(10)
N40 0.109(16) 0.035(10) 0.015(8) 0.009(7) 0.010(8) 0.024(10)
N41 0.14(2) 0.090(17) 0.073(14) 0.068(13) 0.010(14) 0.033(16)
N42 0.082(15) 0.057(12) 0.043(10) 0.025(9) 0.022(10) 0.024(12)
N43 0.082(13) 0.029(10) 0.036(9) 0.016(8) 0.000(9) -0.005(9)
N44 0.097(14) 0.049(11) 0.027(9) 0.023(9) 0.012(9) -0.001(10)
N45 0.108(17) 0.061(13) 0.060(12) 0.046(10) 0.040(11) 0.031(12)
N46 0.101(17) 0.061(13) 0.047(11) 0.031(10) 0.024(11) 0.043(13)
N47 0.112(15) 0.037(11) 0.025(9) 0.015(8) 0.021(10) 0.025(11)
N48 0.111(16) 0.036(10) 0.054(11) 0.029(9) 0.019(11) 0.024(10)
N49 0.068(12) 0.022(9) 0.031(8) 0.012(7) 0.015(8) 0.013(8)
N50 0.082(14) 0.037(10) 0.029(9) 0.011(8) 0.012(9) 0.027(11)
N51 0.092(16) 0.067(14) 0.048(10) 0.036(10) 0.037(10) 0.049(12)
N52 0.064(13) 0.048(11) 0.082(13) 0.035(10) 0.013(10) 0.036(10)
N53 0.052(11) 0.039(10) 0.030(8) 0.027(7) 0.011(7) 0.015(8)
N54 0.052(10) 0.034(9) 0.013(7) 0.008(6) 0.012(7) 0.011(8)
N55 0.044(11) 0.064(13) 0.050(10) 0.034(9) 0.015(8) 0.015(9)
N56 0.053(12) 0.062(12) 0.075(12) 0.045(10) 0.020(10) 0.025(10)
N57 0.063(12) 0.034(9) 0.028(8) 0.007(7) 0.025(9) 0.026(9)
N58 0.062(11) 0.034(9) 0.016(9) 0.008(7) 0.017(8) 0.028(8)
N59 0.086(15) 0.042(10) 0.043(11) 0.016(9) 0.008(10) 0.023(10)
N60 0.058(12) 0.035(10) 0.047(10) 0.012(9) 0.002(9) 0.014(8)
N61 0.047(10) 0.034(9) 0.016(7) 0.009(7) 0.007(7) 0.014(8)
N62 0.063(12) 0.033(9) 0.033(9) 0.018(8) 0.010(8) 0.010(9)
N63 0.089(15) 0.049(11) 0.040(10) 0.023(9) -0.001(10) 0.026(11)
N64 0.080(14) 0.047(11) 0.067(12) 0.030(10) -0.002(11) 0.019(10)
N65 0.068(12) 0.037(9) 0.019(8) 0.014(7) 0.017(8) 0.027(9)
N66 0.078(13) 0.039(9) 0.013(8) -0.001(7) 0.011(9) 0.032(9)
N67 0.089(16) 0.094(15) 0.046(11) 0.033(11) 0.028(11) 0.040(12)
N68 0.101(17) 0.094(15) 0.055(12) 0.058(11) 0.040(12) 0.031(13)
N69 0.108(14) 0.031(9) 0.006(7) 0.003(6) 0.017(8) 0.048(9)
N70 0.066(12) 0.030(9) 0.018(8) 0.001(7) 0.010(8) 0.008(8)
N71 0.064(13) 0.061(12) 0.061(12) 0.026(10) 0.011(10) 0.025(10)
N72 0.14(2) 0.092(15) 0.029(10) 0.031(10) 0.040(12) 0.042(14)
N73 0.089(14) 0.029(9) 0.026(9) 0.003(7) 0.027(8) 0.035(9)
N74 0.099(15) 0.036(9) 0.038(10) 0.025(8) 0.018(10) 0.025(10)
N75 0.110(17) 0.092(15) 0.023(10) 0.027(10) -0.001(10) 0.029(13)
N76 0.085(14) 0.030(10) 0.054(11) 0.013(9) -0.032(10) -0.010(9)
N77 0.040(10) 0.029(8) 0.022(8) 0.012(6) 0.002(7) 0.010(7)
N78 0.065(12) 0.032(9) 0.019(8) 0.008(7) -0.003(8) 0.005(8)
N79 0.060(12) 0.040(10) 0.040(11) 0.008(9) 0.017(8) 0.013(9)
N80 0.082(13) 0.056(12) 0.025(9) 0.014(9) 0.008(10) 0.008(11)
N81 0.060(11) 0.048(10) 0.045(10) 0.025(9) 0.027(9) 0.022(9)
N82 0.050(11) 0.045(11) 0.056(11) 0.019(9) 0.002(9) 0.016(9)
N83 0.055(12) 0.062(11) 0.025(8) 0.017(8) 0.014(8) 0.023(9)
N84 0.047(11) 0.040(10) 0.040(9) 0.016(8) -0.002(8) -0.003(8)
N85 0.063(11) 0.043(10) 0.026(9) 0.012(8) 0.009(8) 0.019(9)
N86 0.063(11) 0.056(12) 0.032(9) 0.021(9) 0.011(8) 0.012(9)
N87 0.058(12) 0.057(11) 0.036(9) 0.031(8) 0.014(8) 0.013(9)
N88 0.074(13) 0.048(10) 0.035(9) 0.030(8) 0.012(8) 0.025(9)
N89 0.076(13) 0.043(10) 0.022(8) 0.006(7) 0.016(8) 0.033(10)
N90 0.066(13) 0.064(13) 0.037(9) 0.022(9) 0.010(9) 0.025(10)
N91 0.075(13) 0.040(10) 0.019(8) 0.008(8) 0.013(9) 0.032(10)
N92 0.057(11) 0.033(9) 0.019(8) 0.001(7) 0.004(8) 0.011(8)
N93 0.073(13) 0.042(10) 0.016(8) 0.001(7) 0.006(8) 0.028(10)
N94 0.110(16) 0.038(10) 0.030(9) 0.018(8) 0.023(9) 0.031(11)
N95 0.14(2) 0.036(11) 0.024(10) 0.016(9) -0.003(11) 0.019(13)
N96 0.116(17) 0.044(11) 0.021(9) 0.015(8) -0.002(10) 0.004(11)
C1 0.066(14) 0.028(12) 0.036(11) 0.004(10) 0.023(10) 0.027(10)
C2 0.094(18) 0.048(15) 0.051(14) 0.008(12) 0.014(13) 0.011(14)
C3 0.085(19) 0.060(17) 0.078(18) 0.009(14) 0.020(15) 0.034(15)
C4 0.083(16) 0.016(10) 0.024(10) 0.010(8) 0.038(10) 0.026(11)
C5 0.101(19) 0.069(17) 0.017(10) 0.013(11) 0.015(11) 0.026(15)
C6 0.087(18) 0.055(15) 0.024(11) 0.018(11) 0.032(12) 0.024(14)
C7 0.086(17) 0.030(12) 0.010(9) -0.001(8) 0.013(10) 0.019(12)
C8 0.11(2) 0.046(14) 0.022(10) 0.023(10) 0.033(11) 0.044(14)
C9 0.087(17) 0.043(13) 0.028(11) 0.018(10) 0.033(11) 0.036(14)
C10 0.074(16) 0.029(12) 0.027(11) 0.012(10) 0.021(10) 0.016(11)
C11 0.13(2) 0.072(17) 0.075(17) 0.064(15) 0.064(18) 0.059(18)
C12 0.070(16) 0.050(14) 0.052(13) 0.020(12) 0.026(12) 0.021(12)
C13 0.074(10) 0.044(9) 0.064(9) 0.020(7) 0.015(8) 0.019(8)
C14 0.079(16) 0.048(14) 0.031(11) 0.025(10) 0.020(10) 0.032(12)
C15 0.08(2) 0.047(17) 0.10(2) -0.003(14) -0.027(15) -0.006(15)
C16 0.066(17) 0.023(12) 0.107(19) 0.010(12) 0.010(15) 0.031(12)
C17 0.073(16) 0.030(12) 0.036(11) 0.009(9) 0.026(11) 0.021(12)
C18 0.115(19) 0.044(14) 0.036(11) 0.022(10) 0.041(12) 0.056(14)
C19 0.11(2) 0.043(14) 0.007(9) 0.008(9) 0.010(11) 0.010(14)
C20 0.070(15) 0.041(13) 0.011(9) 0.005(8) 0.012(9) -0.001(11)
C21 0.088(17) 0.025(11) 0.025(10) 0.015(9) 0.013(10) 0.013(12)
C22 0.064(15) 0.037(12) 0.040(11) 0.022(10) 0.013(10) 0.021(12)
C23 0.054(14) 0.050(13) 0.017(10) 0.023(10) 0.004(9) -0.001(10)
C24 0.093(18) 0.050(13) 0.044(12) 0.038(11) 0.030(12) 0.045(13)
C25 0.068(15) 0.053(13) 0.033(11) 0.030(10) 0.023(11) 0.031(13)
C26 0.11(2) 0.024(12) 0.107(19) 0.016(12) 0.005(15) 0.040(13)
C27 0.046(13) 0.021(10) 0.031(12) 0.007(8) 0.007(9) 0.009(9)
C28 0.073(16) 0.075(16) 0.027(12) 0.013(11) 0.011(12) 0.035(13)
C29 0.063(16) 0.069(16) 0.083(18) 0.047(14) 0.021(14) 0.029(13)
C30 0.081(16) 0.041(12) 0.025(11) 0.020(9) 0.018(11) 0.032(11)
C31 0.100(18) 0.035(11) 0.027(11) 0.018(9) 0.014(11) 0.012(11)
C32 0.084(16) 0.044(12) 0.016(11) 0.015(9) 0.012(11) 0.028(12)
C33 0.092(17) 0.063(14) 0.026(11) 0.033(11) 0.030(11) 0.023(13)
C34 0.092(17) 0.030(11) 0.030(12) 0.015(9) 0.017(12) 0.018(11)
C35 0.079(16) 0.076(15) 0.028(11) 0.035(11) 0.024(12) 0.030(13)
C36 0.077(16) 0.050(13) 0.027(11) 0.019(10) 0.018(10) 0.017(12)
C37 0.067(14) 0.057(13) 0.034(11) 0.026(10) 0.014(10) 0.030(11)
C38 0.098(18) 0.059(14) 0.040(12) 0.035(11) 0.011(12) 0.021(13)
C39 0.100(18) 0.084(17) 0.029(11) 0.010(11) 0.016(11) 0.067(15)
C40 0.14(2) 0.028(11) 0.017(11) 0.015(9) 0.005(12) 0.007(13)
C41 0.101(18) 0.053(14) 0.043(13) 0.018(11) 0.032(14) 0.041(13)
C42 0.070(17) 0.043(13) 0.071(16) 0.023(12) 0.007(13) 0.018(12)
C43 0.068(15) 0.048(13) 0.036(12) 0.020(10) 0.019(11) 0.031(12)
C44 0.114(19) 0.025(11) 0.028(11) 0.005(9) 0.035(13) 0.040(12)
C45 0.084(17) 0.035(12) 0.025(11) 0.002(10) -0.007(11) 0.019(12)
C46 0.077(16) 0.030(12) 0.051(13) 0.019(11) -0.010(11) 0.006(11)
C47 0.090(16) 0.022(10) 0.021(10) 0.008(9) 0.004(10) 0.024(11)
C48 0.081(16) 0.048(13) 0.039(12) 0.030(10) 0.014(12) 0.016(12)
C49 0.10(2) 0.036(13) 0.036(13) 0.020(11) -0.007(12) -0.030(13)
C50 0.078(15) 0.059(14) 0.029(11) 0.025(10) 0.001(11) 0.013(12)
C51 0.083(16) 0.056(13) 0.026(11) 0.016(10) 0.032(11) 0.038(12)
C52 0.11(2) 0.11(2) 0.043(13) 0.039(14) 0.041(13) 0.069(17)
C53 0.070(16) 0.028(11) 0.017(10) -0.006(8) 0.006(10) 0.019(11)
C54 0.090(19) 0.042(13) 0.048(13) 0.016(11) -0.020(12) 0.000(13)
C55 0.089(18) 0.041(13) 0.030(11) 0.014(10) 0.003(11) -0.010(13)
C56 0.050(7) 0.043(6) 0.045(6) 0.020(5) 0.008(5) 0.015(5)
C57 0.11(2) 0.025(11) 0.040(12) 0.011(9) 0.026(12) 0.029(12)
C58 0.11(2) 0.023(11) 0.042(12) 0.020(10) 0.025(13) 0.014(12)
C59 0.13(2) 0.037(12) 0.023(10) 0.020(9) 0.032(12) 0.041(13)
C60 0.078(16) 0.033(11) 0.023(10) 0.013(9) 0.013(10) 0.017(10)
C61 0.074(16) 0.016(10) 0.029(10) -0.007(8) 0.008(10) 0.017(10)
C62 0.11(2) 0.035(12) 0.029(11) 0.018(10) 0.031(12) 0.016(12)
C63 0.056(16) 0.059(15) 0.070(15) 0.027(13) 0.008(12) -0.006(12)
C64 0.091(18) 0.048(13) 0.064(14) 0.044(12) 0.005(12) 0.004(13)
C65 0.13(2) 0.10(2) 0.091(19) 0.062(17) 0.080(18) 0.074(18)
C66 0.074(17) 0.054(14) 0.025(11) 0.011(10) 0.022(11) 0.015(12)
C67 0.14(3) 0.062(16) 0.037(13) 0.027(12) 0.018(14) 0.042(16)
C68 0.090(19) 0.071(16) 0.044(13) 0.031(12) 0.021(13) 0.029(14)
C69 0.16(3) 0.025(12) 0.040(13) 0.010(10) 0.047(16) 0.029(14)
C70 0.11(2) 0.073(16) 0.027(12) 0.034(11) 0.028(13) 0.027(15)
C71 0.17(3) 0.048(14) 0.018(11) 0.025(10) 0.003(15) 0.026(16)
C72 0.13(2) 0.026(11) 0.014(10) 0.002(9) 0.014(11) 0.017(12)
C73 0.103(19) 0.014(10) 0.015(10) -0.004(8) -0.002(11) 0.005(11)
C74 0.077(16) 0.009(9) 0.046(12) 0.014(9) 0.015(12) 0.005(10)
C75 0.111(19) 0.031(11) 0.033(11) 0.023(10) 0.040(12) 0.041(12)
C76 0.057(15) 0.057(14) 0.045(12) 0.028(11) 0.028(11) 0.019(12)
C77 0.098(19) 0.063(15) 0.062(15) 0.032(13) 0.036(14) 0.007(14)
C78 0.23(5) 0.12(3) 0.12(3) 0.05(2) 0.04(3) 0.06(3)
C80 0.13(2) 0.041(14) 0.063(18) 0.028(13) 0.040(17) 0.051(16)
C81 0.16(3) 0.09(2) 0.040(15) 0.035(14) 0.038(17) 0.06(2)
C82 0.16(3) 0.09(2) 0.058(17) 0.056(16) 0.052(19) 0.06(2)
C83 0.075(18) 0.052(15) 0.09(2) 0.038(14) 0.000(15) -0.002(14)
C84 0.078(8) 0.071(8) 0.066(8) 0.038(5) 0.014(5) 0.021(5)
C85 0.081(8) 0.076(8) 0.072(8) 0.041(6) 0.009(5) 0.023(5)
C86 0.16(3) 0.059(15) 0.030(13) 0.019(12) 0.027(14) 0.039(16)
C87 0.11(2) 0.055(15) 0.042(16) 0.031(13) -0.005(15) -0.003(15)
C88 0.19(3) 0.051(15) 0.024(11) 0.029(11) 0.054(17) 0.069(19)
C89 0.097(19) 0.062(15) 0.055(17) 0.041(13) 0.050(14) 0.046(14)
C90 0.23(4) 0.072(18) 0.036(15) 0.036(14) 0.06(2) 0.07(2)
C91 0.14(3) 0.073(17) 0.055(16) 0.038(14) 0.001(17) 0.024(17)
C92 0.19(4) 0.12(3) 0.054(18) 0.030(18) -0.01(2) -0.01(3)
C93 0.12(3) 0.06(2) 0.11(3) 0.024(18) -0.01(2) 0.04(2)
C94 0.28(5) 0.13(3) 0.07(2) 0.08(2) 0.08(3) 0.16(3)
C95 0.13(3) 0.064(18) 0.09(2) 0.042(16) 0.017(19) 0.027(18)
C96 0.081(8) 0.078(8) 0.072(8) 0.041(6) 0.010(5) 0.022(5)
C97 0.30(5) 0.057(18) 0.006(12) 0.004(13) 0.026(19) 0.10(2)
C98 0.34(7) 0.05(2) 0.010(17) -0.024(16) -0.03(3) 0.06(3)
C99 0.24(4) 0.043(15) 0.008(12) 0.008(12) -0.010(16) 0.024(18)
C100 0.092(9) 0.083(9) 0.085(9) 0.046(6) 0.010(5) 0.027(5)
C101 0.17(3) 0.081(18) 0.066(16) 0.070(15) 0.016(18) 0.048(19)
C102 0.22(4) 0.045(15) 0.028(15) 0.021(12) 0.035(18) 0.065(19)
C103 0.19(4) 0.07(2) 0.06(2) 0.009(17) -0.06(2) -0.02(2)
C104 0.20(3) 0.062(16) 0.002(12) -0.005(11) -0.003(16) 0.026(19)
C106 0.17(3) 0.067(17) 0.028(13) 0.017(12) 0.005(15) 0.051(18)
C107 0.16(3) 0.057(16) 0.10(2) 0.056(16) -0.008(19) 0.040(17)
C108 0.15(3) 0.12(2) 0.10(2) 0.09(2) 0.050(19) 0.08(2)
C109 0.15(3) 0.052(14) 0.022(11) 0.023(11) 0.017(14) 0.042(16)
C110 0.17(3) 0.043(14) 0.032(13) 0.020(11) 0.018(15) 0.045(15)
C111 0.15(3) 0.054(15) 0.044(15) 0.021(13) 0.007(16) 0.067(17)
C112 0.26(4) 0.045(14) 0.016(11) 0.019(11) 0.034(17) 0.08(2)
C113 0.16(3) 0.030(13) 0.041(14) 0.002(11) 0.030(17) 0.058(16)
C114 0.14(2) 0.025(11) 0.020(11) 0.008(9) 0.009(14) 0.038(14)
C115 0.10(2) 0.050(15) 0.009(10) -0.001(9) 0.002(12) 0.022(15)
C116 0.16(3) 0.057(16) 0.036(13) 0.028(12) -0.021(15) -0.018(19)
C117 0.16(3) 0.050(16) 0.033(13) 0.016(11) -0.008(14) 0.029(16)
C118 0.19(3) 0.09(2) 0.050(15) 0.053(15) 0.028(18) 0.07(2)
C119 0.15(2) 0.057(15) 0.051(14) 0.040(12) 0.064(15) 0.067(16)
C120 0.12(2) 0.15(3) 0.10(2) 0.10(2) 0.035(18) 0.07(2)
C121 0.11(2) 0.14(3) 0.082(19) 0.071(19) 0.033(17) 0.05(2)
C122 0.11(2) 0.044(13) 0.044(13) 0.025(11) 0.029(13) 0.044(13)
C123 0.11(2) 0.052(14) 0.047(13) 0.033(12) 0.029(13) 0.034(13)
C124 0.089(18) 0.033(12) 0.040(12) 0.014(10) 0.013(13) 0.028(12)
C125 0.14(2) 0.034(12) 0.032(12) 0.023(10) -0.016(13) 0.007(13)
C126 0.082(17) 0.026(11) 0.024(11) 0.006(9) 0.009(11) 0.007(11)
C127 0.15(2) 0.031(12) 0.023(11) 0.004(9) 0.035(14) 0.029(14)
C128 0.053(7) 0.050(7) 0.043(6) 0.023(5) 0.010(5) 0.012(5)
C129 0.089(17) 0.047(13) 0.013(10) 0.002(9) 0.011(10) 0.015(13)
C130 0.12(2) 0.032(12) 0.017(10) 0.006(9) 0.006(11) 0.012(12)
C131 0.15(3) 0.10(2) 0.11(2) 0.089(19) 0.077(19) 0.09(2)
C132 0.068(16) 0.083(18) 0.058(14) 0.045(13) 0.018(12) 0.044(14)
C133 0.10(2) 0.052(16) 0.086(18) 0.029(14) -0.008(16) 0.021(16)
C134 0.071(18) 0.089(19) 0.060(15) 0.034(14) 0.004(13) 0.004(17)
C135 0.10(2) 0.056(15) 0.022(10) 0.019(10) -0.001(11) 0.036(14)
C136 0.091(18) 0.035(13) 0.054(14) 0.011(11) -0.002(13) 0.013(12)
C137 0.083(17) 0.036(13) 0.034(11) 0.009(10) 0.025(11) 0.021(13)
C138 0.12(2) 0.029(12) 0.027(11) -0.001(9) 0.009(11) 0.026(13)
C139 0.072(16) 0.048(14) 0.021(10) 0.008(10) 0.004(10) 0.011(12)
C140 0.087(17) 0.042(12) 0.037(11) 0.029(10) 0.002(11) 0.008(12)
C141 0.065(15) 0.035(13) 0.047(12) 0.018(11) 0.000(11) 0.006(11)
C142 0.098(18) 0.048(14) 0.032(12) 0.018(10) 0.032(12) 0.028(13)
C143 0.111(19) 0.024(11) 0.035(12) 0.009(10) 0.016(11) 0.012(12)
C144 0.09(2) 0.066(17) 0.13(2) 0.058(17) 0.025(17) 0.004(15)
C145 0.10(2) 0.09(2) 0.059(14) 0.057(14) 0.022(14) 0.059(16)
C146 0.076(18) 0.058(17) 0.13(2) 0.053(16) 0.037(16) 0.025(15)
C147 0.065(16) 0.064(15) 0.055(14) 0.034(12) 0.006(12) 0.014(15)
C148 0.11(2) 0.039(13) 0.012(10) 0.002(9) 0.004(11) 0.014(13)
C149 0.086(16) 0.027(11) 0.029(10) 0.014(9) 0.013(10) 0.025(11)
C150 0.13(2) 0.026(12) 0.027(11) 0.010(9) -0.006(12) 0.033(14)
C151 0.095(18) 0.049(13) 0.026(11) 0.023(10) 0.002(11) 0.007(12)
C152 0.093(18) 0.036(13) 0.026(11) -0.001(10) 0.001(11) 0.021(13)
C153 0.082(16) 0.060(14) 0.038(12) 0.033(11) 0.024(11) 0.034(13)
C154 0.068(15) 0.042(14) 0.024(10) 0.017(10) 0.006(10) 0.005(11)
C155 0.13(2) 0.048(15) 0.038(13) 0.007(11) 0.003(14) 0.045(16)
C156 0.13(2) 0.020(11) 0.032(11) 0.014(9) 0.018(12) 0.018(12)
C157 0.098(18) 0.032(12) 0.057(14) 0.019(11) 0.019(12) 0.009(12)
C158 0.061(15) 0.020(11) 0.031(10) 0.004(8) 0.009(10) 0.016(10)
C159 0.093(18) 0.034(13) 0.055(14) 0.021(10) 0.019(12) 0.025(13)
C160 0.09(2) 0.066(16) 0.036(13) 0.010(12) -0.011(12) 0.014(17)
C161 0.12(2) 0.041(13) 0.027(11) 0.028(10) 0.028(12) 0.038(14)
C162 0.14(2) 0.043(14) 0.033(12) 0.020(11) 0.012(12) 0.034(14)
C163 0.067(15) 0.046(14) 0.048(12) 0.029(11) 0.028(11) 0.039(13)
C164 0.080(18) 0.047(14) 0.059(14) 0.023(12) 0.035(13) 0.038(14)
C165 0.052(15) 0.12(2) 0.044(13) 0.051(15) 0.022(12) 0.027(16)
C166 0.071(16) 0.087(17) 0.028(11) 0.038(12) 0.025(11) 0.026(14)
C167 0.058(16) 0.074(18) 0.068(15) 0.036(13) 0.026(13) 0.042(14)
C168 0.080(19) 0.09(2) 0.064(16) 0.039(15) 0.013(13) 0.043(16)
C169 0.16(3) 0.09(2) 0.048(15) 0.033(16) 0.040(17) 0.06(2)
C170 0.16(3) 0.11(2) 0.069(18) 0.031(17) 0.001(18) 0.08(2)
C171 0.084(17) 0.035(11) 0.003(8) 0.006(8) 0.005(9) 0.022(11)
C172 0.100(16) 0.036(12) 0.013(9) 0.009(8) 0.024(10) 0.038(12)
C173 0.066(14) 0.056(13) 0.028(10) 0.020(10) 0.033(10) 0.032(12)
C174 0.043(6) 0.043(6) 0.037(6) 0.023(5) 0.011(4) 0.011(5)
C175 0.094(17) 0.024(11) 0.034(11) 0.014(9) 0.024(10) 0.034(11)
C176 0.068(15) 0.017(11) 0.036(11) 0.005(9) 0.015(10) 0.014(11)
C177 0.081(17) 0.072(16) 0.032(11) 0.029(11) 0.025(11) 0.039(14)
C178 0.068(15) 0.031(12) 0.035(11) 0.017(9) -0.001(10) 0.013(11)
C179 0.064(14) 0.046(12) 0.026(10) 0.019(9) 0.008(9) 0.022(11)
C180 0.059(15) 0.039(12) 0.038(11) 0.013(10) 0.012(10) 0.013(11)
C181 0.064(16) 0.054(15) 0.053(13) 0.026(11) 0.017(12) 0.018(12)
C182 0.10(2) 0.11(2) 0.049(14) 0.038(15) 0.029(13) 0.043(19)
C183 0.040(14) 0.088(19) 0.21(3) 0.10(2) 0.034(17) 0.033(14)
C184 0.066(15) 0.035(11) 0.025(11) 0.013(10) -0.006(10) -0.003(10)
C185 0.100(18) 0.062(15) 0.031(12) 0.017(11) 0.015(13) 0.031(14)
C186 0.064(15) 0.028(11) 0.045(13) 0.013(10) -0.016(11) 0.014(10)
C187 0.091(18) 0.025(11) 0.048(13) 0.025(10) 0.022(13) 0.029(11)
C188 0.087(17) 0.039(12) 0.023(11) 0.009(9) 0.012(11) 0.022(12)
C189 0.051(14) 0.044(12) 0.051(15) 0.016(11) 0.021(12) 0.018(11)
C190 0.10(2) 0.051(14) 0.028(12) 0.004(10) 0.000(12) 0.027(13)
C191 0.043(14) 0.049(13) 0.078(16) 0.033(12) 0.011(13) 0.017(11)
C192 0.059(15) 0.026(10) 0.052(12) 0.021(9) 0.002(11) 0.015(10)
C193 0.063(15) 0.077(15) 0.028(11) 0.030(11) 0.006(10) 0.025(12)
C194 0.081(18) 0.048(14) 0.062(15) 0.032(12) -0.024(14) -0.004(13)
C195 0.070(16) 0.062(17) 0.072(17) 0.028(14) 0.029(14) 0.019(13)
C196 0.17(3) 0.059(17) 0.046(15) -0.009(13) -0.026(17) -0.009(18)
C197 0.100(18) 0.018(10) 0.018(10) 0.009(8) 0.028(10) 0.029(11)
C198 0.062(14) 0.028(11) 0.035(11) 0.009(9) 0.003(11) 0.015(10)
C199 0.056(14) 0.048(13) 0.048(13) 0.031(11) 0.021(11) 0.025(11)
C200 0.033(13) 0.033(11) 0.081(16) 0.024(12) 0.017(12) 0.019(10)
C201 0.090(17) 0.029(11) 0.014(10) -0.004(9) 0.004(10) 0.022(11)
C202 0.088(18) 0.047(13) 0.052(15) 0.029(12) 0.008(13) 0.033(13)
C203 0.072(17) 0.033(12) 0.063(15) 0.009(11) 0.002(12) 0.018(11)
C204 0.042(14) 0.047(13) 0.080(17) 0.037(13) 0.012(13) 0.013(11)
C205 0.068(16) 0.040(12) 0.046(12) 0.025(10) -0.003(11) 0.024(11)
C206 0.065(16) 0.078(16) 0.041(12) 0.028(12) 0.023(11) 0.044(13)
C207 0.048(15) 0.045(14) 0.12(2) 0.042(14) -0.019(15) -0.012(13)
C208 0.075(18) 0.054(16) 0.13(2) 0.041(16) 0.026(17) 0.037(14)
C209 0.054(15) 0.099(19) 0.031(12) -0.028(12) -0.025(11) 0.040(14)
C210 0.083(17) 0.025(11) 0.038(12) 0.020(9) 0.021(11) 0.024(11)
C211 0.092(16) 0.037(12) 0.032(11) 0.021(10) 0.027(11) 0.032(11)
C212 0.103(19) 0.049(13) 0.024(11) 0.008(10) 0.000(12) 0.026(13)
C213 0.084(18) 0.042(12) 0.014(10) 0.008(9) 0.014(10) 0.022(12)
C214 0.110(19) 0.030(11) 0.051(13) 0.016(11) 0.033(13) 0.040(12)
C215 0.12(2) 0.10(2) 0.042(13) 0.054(14) 0.028(14) 0.040(18)
C216 0.096(19) 0.042(13) 0.068(15) 0.037(12) 0.028(13) 0.034(12)
C217 0.066(18) 0.050(15) 0.070(16) 0.002(13) -0.010(13) 0.014(13)
C218 0.073(16) 0.032(11) 0.029(11) 0.006(9) 0.014(11) -0.001(11)
C219 0.070(18) 0.11(2) 0.055(15) 0.055(15) 0.021(13) 0.029(15)
C220 0.08(2) 0.09(2) 0.10(2) 0.046(18) 0.046(19) 0.020(16)
C221 0.069(19) 0.11(2) 0.08(2) 0.042(17) 0.020(16) 0.034(17)
C222 0.11(2) 0.12(2) 0.084(18) 0.072(18) 0.054(17) 0.037(18)
C223 0.046(6) 0.042(6) 0.040(6) 0.017(5) 0.012(4) 0.013(5)
C224 0.101(17) 0.024(10) 0.023(11) 0.006(8) 0.017(11) 0.033(11)
C225 0.079(16) 0.035(11) 0.025(11) 0.003(9) 0.011(11) 0.021(11)
C226 0.083(17) 0.031(11) 0.013(9) -0.001(8) 0.015(10) 0.017(11)
C227 0.068(15) 0.051(12) 0.015(9) 0.019(9) 0.017(9) 0.014(10)
C228 0.09(2) 0.13(2) 0.015(11) 0.021(14) 0.001(12) 0.019(18)
C229 0.066(17) 0.088(18) 0.043(13) 0.023(13) 0.026(12) 0.025(13)
C230 0.11(2) 0.042(13) 0.033(12) 0.019(10) 0.021(12) 0.029(13)
C231 0.061(15) 0.040(12) 0.040(12) 0.013(10) 0.029(11) 0.024(11)
C232 0.040(13) 0.059(13) 0.041(13) 0.024(10) -0.001(9) 0.017(10)
C233 0.071(17) 0.098(19) 0.040(13) 0.033(13) 0.027(12) 0.040(14)
C234 0.069(17) 0.067(16) 0.090(19) 0.038(14) 0.020(15) 0.008(13)
C235 0.09(2) 0.19(3) 0.069(17) 0.11(2) 0.001(15) -0.03(2)
C236 0.063(14) 0.025(10) 0.037(11) 0.017(9) 0.019(10) 0.022(10)
C237 0.082(16) 0.038(12) 0.028(12) 0.003(9) 0.010(11) 0.027(11)
C238 0.093(18) 0.039(12) 0.029(11) 0.011(10) -0.002(12) 0.031(12)
C239 0.054(14) 0.028(11) 0.040(12) 0.006(9) 0.020(11) 0.013(10)
C240 0.11(2) 0.042(12) 0.026(11) 0.023(10) 0.015(12) 0.030(13)
C241 0.068(16) 0.051(13) 0.040(13) 0.026(11) 0.028(12) 0.027(12)
C242 0.077(15) 0.049(12) 0.012(10) 0.021(9) 0.009(10) 0.011(11)
C243 0.067(15) 0.036(11) 0.026(11) 0.013(9) -0.009(10) 0.002(10)
C244 0.058(15) 0.058(14) 0.035(12) 0.021(11) 0.000(10) 0.022(12)
C245 0.103(19) 0.056(14) 0.026(11) 0.014(11) 0.014(12) 0.035(14)
C246 0.064(7) 0.060(7) 0.052(7) 0.035(5) 0.011(5) 0.008(5)
C247 0.13(2) 0.059(15) 0.037(13) 0.021(12) 0.046(14) 0.016(14)
C248 0.094(19) 0.084(17) 0.040(13) 0.022(12) 0.011(12) 0.042(15)
C249 0.078(16) 0.019(9) 0.025(10) 0.016(8) 0.033(10) 0.020(10)
C250 0.081(15) 0.024(10) 0.025(11) 0.012(8) 0.028(10) 0.035(10)
C251 0.069(14) 0.014(9) 0.029(10) 0.002(8) 0.003(10) 0.022(9)
C252 0.075(16) 0.033(11) 0.025(11) 0.013(9) 0.019(11) 0.024(11)
C253 0.048(13) 0.035(11) 0.039(11) 0.019(9) 0.023(10) 0.016(10)
C254 0.12(2) 0.038(12) 0.012(11) 0.005(10) 0.017(12) 0.038(13)
C255 0.13(2) 0.066(15) 0.030(12) 0.034(12) 0.026(13) 0.067(15)
C256 0.079(17) 0.031(12) 0.058(14) 0.025(11) 0.005(12) 0.020(12)
C257 0.060(14) 0.026(10) 0.032(11) 0.018(9) 0.003(10) 0.008(10)
C258 0.087(17) 0.043(13) 0.021(11) 0.004(10) 0.008(11) 0.015(13)
C259 0.059(15) 0.055(14) 0.051(14) 0.016(13) 0.015(11) -0.010(12)
C260 0.10(2) 0.050(16) 0.077(19) 0.011(15) 0.017(16) -0.004(14)
C261 0.12(2) 0.11(2) 0.042(15) 0.002(15) 0.007(15) -0.037(19)
C262 0.077(16) 0.054(13) 0.031(11) 0.001(10) -0.007(11) 0.042(13)
C263 0.074(16) 0.032(12) 0.049(13) 0.013(10) 0.029(12) 0.024(11)
C264 0.075(16) 0.039(13) 0.031(11) 0.011(10) -0.003(11) 0.008(11)
C265 0.063(15) 0.072(15) 0.031(11) 0.026(11) 0.022(10) 0.044(13)
C266 0.098(17) 0.080(15) 0.026(11) 0.038(11) 0.026(12) 0.059(14)
C267 0.095(17) 0.048(13) 0.049(13) 0.045(11) 0.017(12) 0.036(13)
C268 0.102(18) 0.034(12) 0.037(12) 0.015(10) 0.031(11) 0.035(13)
C269 0.044(13) 0.038(11) 0.044(12) 0.010(10) 0.015(10) 0.023(10)
C270 0.043(12) 0.027(10) 0.047(12) 0.009(9) 0.004(10) 0.012(10)
C271 0.073(17) 0.069(15) 0.025(10) 0.021(11) 0.023(10) 0.031(13)
C272 0.035(14) 0.081(18) 0.073(16) 0.042(14) -0.006(11) -0.010(12)
C273 0.15(3) 0.10(2) 0.10(2) 0.059(19) -0.02(2) 0.01(2)
C274 0.100(19) 0.091(18) 0.043(13) 0.038(13) -0.023(13) 0.023(15)
C275 0.079(16) 0.032(11) 0.023(10) 0.010(9) 0.027(11) 0.027(11)
C276 0.082(15) 0.040(12) 0.024(11) 0.008(9) 0.018(10) 0.025(11)
C277 0.124(19) 0.028(12) 0.021(11) 0.011(9) 0.019(11) 0.028(12)
C278 0.083(16) 0.015(10) 0.027(11) -0.002(9) 0.006(11) 0.021(11)
C279 0.070(13) 0.022(10) 0.023(10) 0.011(8) 0.014(9) 0.014(9)
C280 0.046(6) 0.046(6) 0.040(6) 0.024(5) 0.009(5) 0.013(5)
C281 0.096(17) 0.040(11) 0.010(9) 0.014(8) 0.002(9) 0.031(11)
C282 0.056(13) 0.029(11) 0.029(11) 0.002(9) 0.002(10) 0.018(10)
C283 0.062(14) 0.021(10) 0.043(12) 0.005(9) 0.012(11) 0.016(10)
C284 0.041(13) 0.082(16) 0.033(11) 0.033(11) 0.017(9) 0.018(12)
C285 0.058(16) 0.095(19) 0.076(16) 0.051(15) -0.002(13) 0.011(14)
C286 0.081(19) 0.10(2) 0.070(17) 0.049(16) -0.008(14) -0.001(16)
C287 0.092(17) 0.053(13) 0.016(10) 0.014(9) -0.019(10) -0.001(12)
C288 0.069(15) 0.034(12) 0.031(11) 0.012(9) 0.014(10) 0.013(12)
C289 0.085(17) 0.10(2) 0.036(12) 0.042(14) 0.028(12) 0.051(16)
C290 0.073(16) 0.024(11) 0.034(11) -0.003(9) 0.020(10) 0.027(11)
C291 0.073(16) 0.036(12) 0.019(10) 0.003(9) -0.005(10) 0.004(12)
C292 0.102(19) 0.085(19) 0.036(12) 0.042(13) 0.021(12) 0.060(16)
C293 0.12(2) 0.066(17) 0.006(10) 0.012(10) 0.021(11) 0.034(16)
C294 0.064(15) 0.051(13) 0.016(10) 0.005(9) -0.005(9) 0.021(11)
C295 0.11(2) 0.040(13) 0.010(9) 0.014(9) 0.013(11) 0.043(14)
C296 0.078(17) 0.036(13) 0.016(10) 0.003(9) 0.006(10) -0.011(11)
C297 0.084(17) 0.039(12) 0.027(11) 0.012(9) 0.020(12) 0.012(12)
C298 0.078(17) 0.029(12) 0.038(12) 0.009(10) -0.008(11) 0.014(11)
C299 0.049(14) 0.052(14) 0.040(12) 0.025(11) 0.010(10) -0.005(11)
C300 0.13(2) 0.068(16) 0.037(13) 0.012(11) 0.002(13) 0.064(16)
C301 0.094(18) 0.045(13) 0.033(11) 0.026(10) 0.032(12) 0.033(14)
C302 0.12(2) 0.10(2) 0.046(13) 0.047(14) 0.037(14) 0.075(18)
C303 0.069(17) 0.064(17) 0.040(12) 0.023(12) -0.002(11) 0.012(13)
C304 0.062(7) 0.060(7) 0.054(7) 0.027(5) 0.014(5) 0.018(5)
C305 0.16(2) 0.075(18) 0.031(12) 0.038(13) 0.036(14) 0.078(18)
C306 0.15(3) 0.042(16) 0.045(14) 0.019(12) 0.011(15) 0.056(18)
C307 0.15(3) 0.040(13) 0.035(12) 0.021(11) 0.023(14) 0.043(16)
C308 0.11(2) 0.079(19) 0.034(13) 0.029(13) 0.020(13) 0.050(17)
C309 0.093(17) 0.034(12) 0.010(9) -0.001(8) 0.026(10) 0.018(11)
C310 0.10(2) 0.064(16) 0.039(13) 0.031(12) 0.020(14) 0.017(16)
C311 0.20(3) 0.052(16) 0.026(13) 0.018(12) -0.025(16) 0.017(19)
C312 0.15(3) 0.067(19) 0.049(16) 0.027(15) -0.030(16) -0.006(18)
C313 0.14(3) 0.068(19) 0.14(3) 0.051(18) 0.01(2) 0.06(2)
C315 0.37(5) 0.37(5) 0.37(5) 0.19(3) 0.063(10) 0.102(15)
C317 0.22(2) 0.22(2) 0.22(2) 0.114(14) 0.032(11) 0.063(12)

loop_
_atom_type_symbol
_atom_type_description
_atom_type_scat_dispersion_real
_atom_type_scat_dispersion_imag
_atom_type_scat_source
C C 0.0181 0.0091 'International Tables Vol C Tables 4.2.6.8 and 6.1.1.4'
H H 0.0000 0.0000 'International Tables Vol C Tables 4.2.6.8 and 6.1.1.4'
N N 0.0311 0.0180 'International Tables Vol C Tables 4.2.6.8 and 6.1.1.4'
O O 0.0492 0.0322 'International Tables Vol C Tables 4.2.6.8 and 6.1.1.4'
S S 0.3331 0.5567 'International Tables Vol C Tables 4.2.6.8 and 6.1.1.4'
Ni Ni -3.0029 0.5091 'International Tables Vol C Tables 4.2.6.8 and 6.1.1.4'

loop_
_geom_angle_atom_site_label_1
_geom_angle_atom_site_label_2
_geom_angle_atom_site_label_3
_geom_angle
_geom_angle_site_symmetry_1
_geom_angle_site_symmetry_3
C315 Ni1 O6 83(4) . .
C315 Ni1 O7 69(4) . .
O6 Ni1 O7 81.5(5) . .
C315 Ni1 O5 13(5) . .
O6 Ni1 O5 82.5(6) . .
O7 Ni1 O5 82.0(6) . .
C315 Ni1 O3 165(4) . .
O6 Ni1 O3 90.7(6) . .
O7 Ni1 O3 96.1(6) . .
O5 Ni1 O3 173.1(7) . .
C315 Ni1 O1 106(4) . .
O6 Ni1 O1 93.2(6) . .
O7 Ni1 O1 172.9(6) . .
O5 Ni1 O1 92.6(6) . .
O3 Ni1 O1 88.7(6) . .
C315 Ni1 O2 92(4) . .
O6 Ni1 O2 174.6(6) . .
O7 Ni1 O2 93.9(6) . .
O5 Ni1 O2 94.0(6) . .
O3 Ni1 O2 92.7(6) . .
O1 Ni1 O2 91.1(6) . .
N21 Ni2 O10 101.4(6) . .
N21 Ni2 O5 94.3(7) . .
O10 Ni2 O5 82.4(6) . .
N21 Ni2 N1 91.7(7) . .
O10 Ni2 N1 96.1(6) . .
O5 Ni2 N1 174.0(7) . .
N21 Ni2 O7 172.6(6) . .
O10 Ni2 O7 80.9(5) . .
O5 Ni2 O7 79.0(6) . .
N1 Ni2 O7 95.1(6) . .
N21 Ni2 C315 115(3) . .
O10 Ni2 C315 83(3) . .
O5 Ni2 C315 21(3) . .
N1 Ni2 C315 153(3) . .
O7 Ni2 C315 58(3) . .
N21 Ni2 O9 91.0(6) . .
O10 Ni2 O9 165.4(6) . .
O5 Ni2 O9 89.1(6) . .
N1 Ni2 O9 91.1(7) . .
O7 Ni2 O9 85.8(6) . .
C315 Ni2 O9 85(3) . .
N5 Ni3 N9 92.7(6) . .
N5 Ni3 O7 96.3(6) . .
N9 Ni3 O7 171.0(5) . .
N5 Ni3 O6 175.0(6) . .
N9 Ni3 O6 92.4(5) . .
O7 Ni3 O6 78.6(5) . .
N5 Ni3 O10 98.0(6) . .
N9 Ni3 O10 97.4(6) . .
O7 Ni3 O10 81.7(5) . .
O6 Ni3 O10 81.6(5) . .
N5 Ni3 O8 89.5(6) . .
N9 Ni3 O8 90.3(6) . .
O7 Ni3 O8 89.4(5) . .
O6 Ni3 O8 90.2(5) . .
O10 Ni3 O8 168.9(5) . .
O10 Ni4 O5 83.1(6) . .
O10 Ni4 O6 81.8(5) . .
O5 Ni4 O6 80.4(6) . .
O10 Ni4 N13 100.2(5) . .
O5 Ni4 N13 172.5(7) . .
O6 Ni4 N13 93.4(6) . .
O10 Ni4 N17 98.0(6) . .
O5 Ni4 N17 92.2(6) . .
O6 Ni4 N17 172.5(5) . .
N13 Ni4 N17 94.0(6) . .
O10 Ni4 O4 167.2(6) . .
O5 Ni4 O4 86.6(6) . .
O6 Ni4 O4 89.1(5) . .
N13 Ni4 O4 89.2(6) . .
N17 Ni4 O4 89.8(6) . .
O10 Ni4 C315 76(3) . .
O5 Ni4 C315 18(3) . .
O6 Ni4 C315 63(3) . .
N13 Ni4 C315 156(3) . .
N17 Ni4 C315 110(3) . .
O4 Ni4 C315 92(3) . .
O11 Ni5 N4 98.7(6) . .
O11 Ni5 O13 83.1(4) . .
N4 Ni5 O13 93.2(5) . .
O11 Ni5 N24 101.1(6) . .
N4 Ni5 N24 89.8(6) . .
O13 Ni5 N24 174.4(7) . .
O11 Ni5 O16 81.7(5) . .
N4 Ni5 O16 173.7(6) . .
O13 Ni5 O16 80.6(5) . .
N24 Ni5 O16 96.2(6) . .
O11 Ni5 O15 167.2(6) . .
N4 Ni5 O15 91.4(6) . .
O13 Ni5 O15 88.5(5) . .
N24 Ni5 O15 86.8(7) . .
O16 Ni5 O15 87.5(5) . .
O14 Ni6 O13 82.6(5) . .
O14 Ni6 O16 81.9(5) . .
O13 Ni6 O16 83.0(5) . .
O14 Ni6 O19 174.2(6) . .
O13 Ni6 O19 95.7(6) . .
O16 Ni6 O19 92.4(6) . .
O14 Ni6 O18 91.6(5) . .
O13 Ni6 O18 173.0(5) . .
O16 Ni6 O18 92.4(6) . .
O19 Ni6 O18 89.7(6) . .
O14 Ni6 O20 97.4(6) . .
O13 Ni6 O20 96.8(6) . .
O16 Ni6 O20 179.3(6) . .
O19 Ni6 O20 88.3(6) . .
O18 Ni6 O20 87.8(6) . .
O14 Ni7 O11 81.7(5) . .
O14 Ni7 N8 174.1(6) . .
O11 Ni7 N8 98.2(5) . .
O14 Ni7 N12 92.5(6) . .
O11 Ni7 N12 97.8(5) . .
N8 Ni7 N12 93.4(6) . .
O14 Ni7 O13 80.1(5) . .
O11 Ni7 O13 81.7(4) . .
N8 Ni7 O13 94.1(5) . .
N12 Ni7 O13 172.6(6) . .
O14 Ni7 O12 92.4(5) . .
O11 Ni7 O12 171.9(5) . .
N8 Ni7 O12 87.1(5) . .
N12 Ni7 O12 88.0(6) . .
O13 Ni7 O12 91.8(5) . .
N16 Ni8 O16 174.9(6) . .
N16 Ni8 N20 93.6(6) . .
O16 Ni8 N20 88.9(6) . .
N16 Ni8 O14 96.8(6) . .
O16 Ni8 O14 80.7(5) . .
N20 Ni8 O14 169.6(6) . .
N16 Ni8 O11 102.1(6) . .
O16 Ni8 O11 82.0(5) . .
N20 Ni8 O11 96.5(6) . .
O14 Ni8 O11 81.9(5) . .
N16 Ni8 O17 87.1(6) . .
O16 Ni8 O17 88.4(5) . .
N20 Ni8 O17 90.5(6) . .
O14 Ni8 O17 89.4(5) . .
O11 Ni8 O17 168.0(5) . .
O29 Ni9 O32 84.3(7) . .
O29 Ni9 O30 82.2(6) . .
O32 Ni9 O30 82.1(7) . .
O29 Ni9 O27 174.8(7) . .
O32 Ni9 O27 92.0(8) . .
O30 Ni9 O27 93.7(7) . .
O29 Ni9 O25 96.4(8) . .
O32 Ni9 O25 177.2(8) . .
O30 Ni9 O25 95.3(8) . .
O27 Ni9 O25 87.2(9) . .
O29 Ni9 O26 94.1(7) . .
O32 Ni9 O26 93.6(8) . .
O30 Ni9 O26 174.6(9) . .
O27 Ni9 O26 89.8(8) . .
O25 Ni9 O26 89.0(9) . .
O34 Ni10 O29 82.4(7) . .
O34 Ni10 N37 100.2(7) . .
O29 Ni10 N37 96.1(7) . .
O34 Ni10 O30 82.5(6) . .
O29 Ni10 O30 79.9(6) . .
N37 Ni10 O30 174.9(7) . .
O34 Ni10 N41 97.6(8) . .
O29 Ni10 N41 173.7(7) . .
N37 Ni10 N41 90.1(7) . .
O30 Ni10 N41 93.8(7) . .
O34 Ni10 O28 171.6(6) . .
O29 Ni10 O28 91.9(7) . .
N37 Ni10 O28 86.4(7) . .
O30 Ni10 O28 90.5(7) . .
N41 Ni10 O28 87.4(9) . .
O32 Ni11 O30 81.1(7) . .
O32 Ni11 O34 82.1(6) . .
O30 Ni11 O34 82.6(6) . .
O32 Ni11 N25 91.9(7) . .
O30 Ni11 N25 173.1(7) . .
O34 Ni11 N25 97.0(7) . .
O32 Ni11 N45 174.8(8) . .
O30 Ni11 N45 94.2(7) . .
O34 Ni11 N45 99.7(6) . .
N25 Ni11 N45 92.7(8) . .
O32 Ni11 O33 87.7(6) . .
O30 Ni11 O33 87.2(7) . .
O34 Ni11 O33 166.5(7) . .
N25 Ni11 O33 92.1(7) . .
N45 Ni11 O33 89.7(6) . .
N33 Ni12 O34 95.9(7) . .
N33 Ni12 N29 94.1(10) . .
O34 Ni12 N29 100.0(8) . .
N33 Ni12 O32 171.5(9) . .
O34 Ni12 O32 82.0(6) . .
N29 Ni12 O32 94.4(8) . .
N33 Ni12 O31 92.0(8) . .
O34 Ni12 O31 167.1(9) . .
N29 Ni12 O31 89.6(10) . .
O32 Ni12 O31 88.7(7) . .
N33 Ni12 O29 91.8(8) . .
O34 Ni12 O29 81.0(7) . .
N29 Ni12 O29 173.9(8) . .
O32 Ni12 O29 79.8(6) . .
O31 Ni12 O29 88.6(8) . .
O39 Ni13 O40 81.1(5) . .
O39 Ni13 O35 81.5(6) . .
O40 Ni13 O35 81.3(5) . .
O39 Ni13 N40 174.6(6) . .
O40 Ni13 N40 93.5(6) . .
O35 Ni13 N40 98.0(6) . .
O39 Ni13 N44 92.5(6) . .
O40 Ni13 N44 173.4(6) . .
O35 Ni13 N44 96.2(5) . .
N40 Ni13 N44 92.9(7) . .
O39 Ni13 O41 93.6(5) . .
O40 Ni13 O41 92.5(5) . .
O35 Ni13 O41 172.6(6) . .
N40 Ni13 O41 86.4(6) . .
N44 Ni13 O41 89.6(6) . .
N48 Ni14 O35 101.1(6) . .
N48 Ni14 O37 174.2(7) . .
O35 Ni14 O37 83.5(5) . .
N48 Ni14 O39 96.8(6) . .
O35 Ni14 O39 81.5(5) . .
O37 Ni14 O39 80.3(5) . .
N48 Ni14 N28 91.6(7) . .
O35 Ni14 N28 95.0(7) . .
O37 Ni14 N28 91.5(6) . .
O39 Ni14 N28 171.4(6) . .
N48 Ni14 O36 87.2(7) . .
O35 Ni14 O36 169.3(6) . .
O37 Ni14 O36 87.9(6) . .
O39 Ni14 O36 90.8(5) . .
N28 Ni14 O36 91.5(7) . .
O37 Ni15 O39 81.6(6) . .
O37 Ni15 O40 82.8(5) . .
O39 Ni15 O40 80.6(5) . .
O37 Ni15 O42 177.8(7) . .
O39 Ni15 O42 97.9(6) . .
O40 Ni15 O42 95.0(6) . .
O37 Ni15 O43 93.7(6) . .
O39 Ni15 O43 174.4(7) . .
O40 Ni15 O43 95.9(7) . .
O42 Ni15 O43 86.7(7) . .
O37 Ni15 O44 92.3(6) . .
O39 Ni15 O44 96.0(6) . .
O40 Ni15 O44 174.4(6) . .
O42 Ni15 O44 89.9(7) . .
O43 Ni15 O44 87.1(8) . .
O40 Ni16 N36 92.0(6) . .
O40 Ni16 O35 82.2(5) . .
N36 Ni16 O35 99.1(7) . .
O40 Ni16 N32 174.9(9) . .
N36 Ni16 N32 91.7(8) . .
O35 Ni16 N32 100.6(7) . .
O40 Ni16 O37 80.9(5) . .
N36 Ni16 O37 172.7(6) . .
O35 Ni16 O37 81.7(6) . .
N32 Ni16 O37 95.3(7) . .
O40 Ni16 O38 90.1(6) . .
N36 Ni16 O38 92.7(8) . .
O35 Ni16 O38 166.1(7) . .
N32 Ni16 O38 86.3(8) . .
O37 Ni16 O38 85.6(6) . .
O55 Ni17 O56 83.3(5) . .
O55 Ni17 O58 83.0(5) . .
O56 Ni17 O58 82.6(5) . .
O55 Ni17 O52 97.3(6) . .
O56 Ni17 O52 173.9(5) . .
O58 Ni17 O52 91.5(5) . .
O55 Ni17 O53 89.7(5) . .
O56 Ni17 O53 95.5(5) . .
O58 Ni17 O53 172.6(5) . .
O52 Ni17 O53 90.5(6) . .
O55 Ni17 O51 173.8(6) . .
O56 Ni17 O51 90.5(5) . .
O58 Ni17 O51 96.1(5) . .
O52 Ni17 O51 88.9(6) . .
O53 Ni17 O51 91.1(6) . .
N69 Ni18 O58 171.6(5) . .
N69 Ni18 O60 97.7(5) . .
O58 Ni18 O60 81.8(4) . .
N69 Ni18 N49 94.3(5) . .
O58 Ni18 N49 94.1(5) . .
O60 Ni18 N49 100.0(5) . .
N69 Ni18 O56 90.9(5) . .
O58 Ni18 O56 80.7(5) . .
O60 Ni18 O56 81.6(4) . .
N49 Ni18 O56 174.2(6) . .
N69 Ni18 O59 91.3(5) . .
O58 Ni18 O59 88.0(5) . .
O60 Ni18 O59 167.5(5) . .
N49 Ni18 O59 87.9(5) . .
O56 Ni18 O59 89.6(5) . .
O60 Ni19 N53 96.6(5) . .
O60 Ni19 O55 82.5(4) . .
N53 Ni19 O55 170.9(5) . .
O60 Ni19 O58 81.1(5) . .
N53 Ni19 O58 90.5(5) . .
O55 Ni19 O58 80.5(5) . .
O60 Ni19 N57 100.0(5) . .
N53 Ni19 N57 93.5(6) . .
O55 Ni19 N57 95.6(5) . .
O58 Ni19 N57 175.7(5) . .
O60 Ni19 O57 167.0(5) . .
N53 Ni19 O57 93.0(5) . .
O55 Ni19 O57 86.7(5) . .
O58 Ni19 O57 90.0(5) . .
N57 Ni19 O57 88.1(5) . .
O60 Ni20 N61 97.6(5) . .
O60 Ni20 O56 83.0(5) . .
N61 Ni20 O56 171.3(5) . .
O60 Ni20 O55 81.4(4) . .
N61 Ni20 O55 92.4(5) . .
O56 Ni20 O55 79.1(5) . .
O60 Ni20 N65 101.1(5) . .
N61 Ni20 N65 94.1(6) . .
O56 Ni20 N65 94.3(5) . .
O55 Ni20 N65 172.6(6) . .
O60 Ni20 O54 166.2(5) . .
N61 Ni20 O54 91.1(5) . .
O56 Ni20 O54 86.7(5) . .
O55 Ni20 O54 87.7(5) . .
N65 Ni20 O54 88.9(6) . .
O63 Ni21 O61 82.5(5) . .
O63 Ni21 O64 80.3(6) . .
O61 Ni21 O64 82.4(5) . .
O63 Ni21 N72 172.2(7) . .
O61 Ni21 N72 94.7(7) . .
O64 Ni21 N72 92.1(7) . .
O63 Ni21 N52 97.1(7) . .
O61 Ni21 N52 101.4(6) . .
O64 Ni21 N52 175.1(6) . .
N72 Ni21 N52 90.6(8) . .
O63 Ni21 O62 90.7(6) . .
O61 Ni21 O62 168.7(7) . .
O64 Ni21 O62 87.5(6) . .
N72 Ni21 O62 90.8(7) . .
N52 Ni21 O62 88.4(7) . .
N64 Ni22 O64 172.3(6) . .
N64 Ni22 N68 90.7(7) . .
O64 Ni22 N68 96.8(7) . .
N64 Ni22 O61 95.2(6) . .
O64 Ni22 O61 82.6(6) . .
N68 Ni22 O61 98.9(7) . .
N64 Ni22 O65 91.9(6) . .
O64 Ni22 O65 80.5(6) . .
N68 Ni22 O65 177.1(7) . .
O61 Ni22 O65 82.1(5) . .
N64 Ni22 O66 91.5(7) . .
O64 Ni22 O66 89.8(6) . .
N68 Ni22 O66 88.8(7) . .
O61 Ni22 O66 169.8(6) . .
O65 Ni22 O66 90.0(6) . .
N56 Ni23 O65 173.0(6) . .
N56 Ni23 O63 91.7(6) . .
O65 Ni23 O63 81.3(6) . .
N56 Ni23 N60 91.0(7) . .
O65 Ni23 N60 95.9(6) . .
O63 Ni23 N60 174.6(6) . .
N56 Ni23 O61 96.7(6) . .
O65 Ni23 O61 83.3(6) . .
O63 Ni23 O61 81.9(5) . .
N60 Ni23 O61 102.4(6) . .
N56 Ni23 O69 90.2(7) . .
O65 Ni23 O69 88.6(6) . .
O63 Ni23 O69 87.5(5) . .
N60 Ni23 O69 87.9(6) . .
O61 Ni23 O69 167.5(5) . .
O63 Ni24 O65 84.4(6) . .
O63 Ni24 O70 90.1(7) . .
O65 Ni24 O70 93.0(7) . .
O63 Ni24 O64 82.7(6) . .
O65 Ni24 O64 82.5(6) . .
O70 Ni24 O64 171.8(7) . .
O63 Ni24 O67 176.8(7) . .
O65 Ni24 O67 92.4(7) . .
O70 Ni24 O67 90.2(8) . .
O64 Ni24 O67 96.8(6) . .
O63 Ni24 O68 95.7(6) . .
O65 Ni24 O68 175.3(7) . .
O70 Ni24 O68 91.7(8) . .
O64 Ni24 O68 92.9(6) . .
O67 Ni24 O68 87.4(7) . .
O88 Ni25 O85 82.3(5) . .
O88 Ni25 O86 83.4(5) . .
O85 Ni25 O86 82.2(5) . .
O88 Ni25 O81 94.1(6) . .
O85 Ni25 O81 175.6(6) . .
O86 Ni25 O81 94.8(5) . .
O88 Ni25 O83 175.2(6) . .
O85 Ni25 O83 93.7(5) . .
O86 Ni25 O83 93.4(5) . .
O81 Ni25 O83 89.7(6) . .
O88 Ni25 O82 97.1(6) . .
O85 Ni25 O82 93.2(5) . .
O86 Ni25 O82 175.2(6) . .
O81 Ni25 O82 89.9(6) . .
O83 Ni25 O82 85.7(6) . .
N81 Ni26 O86 173.1(5) . .
N81 Ni26 N77 94.0(6) . .
O86 Ni26 N77 92.9(5) . .
N81 Ni26 O90 97.5(5) . .
O86 Ni26 O90 81.8(4) . .
N77 Ni26 O90 98.4(5) . .
N81 Ni26 O85 92.1(5) . .
O86 Ni26 O85 81.0(5) . .
N77 Ni26 O85 173.8(5) . .
O90 Ni26 O85 81.6(5) . .
N81 Ni26 O84 88.8(6) . .
O86 Ni26 O84 91.3(5) . .
N77 Ni26 O84 86.6(5) . .
O90 Ni26 O84 171.7(5) . .
O85 Ni26 O84 92.7(5) . .
N85 Ni27 O90 101.3(5) . .
N85 Ni27 O88 175.0(6) . .
O90 Ni27 O88 82.6(5) . .
N85 Ni27 O85 97.5(5) . .
O90 Ni27 O85 82.4(4) . .
O88 Ni27 O85 79.9(5) . .
N85 Ni27 N89 92.1(6) . .
O90 Ni27 N89 96.2(6) . .
O88 Ni27 N89 90.5(5) . .
O85 Ni27 N89 170.4(5) . .
N85 Ni27 O87 88.4(6) . .
O90 Ni27 O87 166.8(5) . .
O88 Ni27 O87 87.3(5) . .
O85 Ni27 O87 87.6(5) . .
N89 Ni27 O87 92.3(6) . .
N73 Ni28 O90 100.5(6) . .
N73 Ni28 O86 90.6(5) . .
O90 Ni28 O86 81.8(4) . .
N73 Ni28 O88 170.1(5) . .
O90 Ni28 O88 81.7(5) . .
O86 Ni28 O88 80.1(5) . .
N73 Ni28 N93 92.4(6) . .
O90 Ni28 N93 101.0(5) . .
O86 Ni28 N93 175.4(6) . .
O88 Ni28 N93 96.7(6) . .
N73 Ni28 O89 91.3(6) . .
O90 Ni28 O89 165.5(5) . .
O86 Ni28 O89 89.8(5) . .
O88 Ni28 O89 85.3(5) . .
N93 Ni28 O89 86.8(6) . .
O94 Ni29 N84 92.6(5) . .
O94 Ni29 N80 172.9(6) . .
N84 Ni29 N80 93.6(6) . .
O94 Ni29 O93 80.0(5) . .
N84 Ni29 O93 172.6(6) . .
N80 Ni29 O93 93.7(6) . .
O94 Ni29 O91 82.0(5) . .
N84 Ni29 O91 96.1(6) . .
N80 Ni29 O91 100.6(6) . .
O93 Ni29 O91 83.2(5) . .
O94 Ni29 O92 86.2(5) . .
N84 Ni29 O92 90.9(6) . .
N80 Ni29 O92 90.4(6) . .
O93 Ni29 O92 88.4(6) . .
O91 Ni29 O92 166.6(5) . .
N96 Ni30 O96 94.4(6) . .
N96 Ni30 N76 93.9(7) . .
O96 Ni30 N76 171.6(7) . .
N96 Ni30 O91 99.5(6) . .
O96 Ni30 O91 82.0(5) . .
N76 Ni30 O91 97.7(6) . .
N96 Ni30 O93 173.3(6) . .
O96 Ni30 O93 79.2(5) . .
N76 Ni30 O93 92.5(6) . .
O91 Ni30 O93 81.7(5) . .
N96 Ni30 O95 90.5(7) . .
O96 Ni30 O95 87.3(5) . .
N76 Ni30 O95 91.6(6) . .
O91 Ni30 O95 165.9(6) . .
O93 Ni30 O95 87.2(6) . .
O91 Ni31 O96 83.3(5) . .
O91 Ni31 N88 99.4(5) . .
O96 Ni31 N88 173.1(6) . .
O91 Ni31 N92 98.7(5) . .
O96 Ni31 N92 93.7(6) . .
N88 Ni31 N92 92.2(6) . .
O91 Ni31 O94 81.9(5) . .
O96 Ni31 O94 81.0(5) . .
N88 Ni31 O94 93.1(6) . .
N92 Ni31 O94 174.5(6) . .
O91 Ni31 O97 166.9(6) . .
O96 Ni31 O97 87.4(5) . .
N88 Ni31 O97 88.9(6) . .
N92 Ni31 O97 90.9(5) . .
O94 Ni31 O97 87.7(5) . .
O96 Ni32 O93 82.9(5) . .
O96 Ni32 O94 83.9(5) . .
O93 Ni32 O94 80.7(5) . .
O96 Ni32 O99 175.9(6) . .
O93 Ni32 O99 97.2(6) . .
O94 Ni32 O99 92.1(6) . .
O96 Ni32 O100 90.6(5) . .
O93 Ni32 O100 172.4(6) . .
O94 Ni32 O100 94.8(5) . .
O99 Ni32 O100 89.0(6) . .
O96 Ni32 O98 94.0(6) . .
O93 Ni32 O98 95.3(5) . .
O94 Ni32 O98 175.7(5) . .
O99 Ni32 O98 90.0(7) . .
O100 Ni32 O98 88.9(6) . .
O114 S1 O199 164(3) . 2_666
O114 S1 O116 108.1(10) . .
O199 S1 O116 72(3) 2_666 .
O114 S1 O113 110.8(9) . .
O199 S1 O113 83(3) 2_666 .
O116 S1 O113 112.4(10) . .
O114 S1 O115 106.3(9) . .
O199 S1 O115 61(3) 2_666 .
O116 S1 O115 109.9(9) . .
O113 S1 O115 109.1(9) . .
O119 S2 O118 109(2) . .
O119 S2 O117 107.3(13) . .
O118 S2 O117 104.4(13) . .
O119 S2 O120 119.4(16) . .
O118 S2 O120 103.8(15) . .
O117 S2 O120 112.2(10) . .
O122 S3 O123 47(2) . .
O122 S3 O126 151(3) . .
O123 S3 O126 144(3) . .
O122 S3 O125 151(2) . .
O123 S3 O125 131(3) . .
O126 S3 O125 53(2) . .
O122 S3 O121 60(2) . .
O123 S3 O121 106.0(14) . .
O126 S3 O121 103(2) . .
O125 S3 O121 109.8(15) . .
O122 S3 O127 103(2) . .
O123 S3 O127 85(3) . .
O126 S3 O127 63(2) . .
O125 S3 O127 105.2(16) . .
O121 S3 O127 118.7(14) . .
O122 S3 O124 104(2) . .
O123 S3 O124 80(3) . .
O126 S3 O124 105(2) . .
O125 S3 O124 54.5(16) . .
O121 S3 O124 117.5(14) . .
O127 S3 O124 123.8(15) . .
O122 S3 O159 134(3) . 2_666
O123 S3 O159 158(4) . 2_666
O126 S3 O159 50(3) . 2_666
O125 S3 O159 34(3) . 2_666
O121 S3 O159 78(3) . 2_666
O127 S3 O159 113(3) . 2_666
O124 S3 O159 79(3) . 2_666
O130 S4 O133 153(2) . .
O130 S4 O132 114(2) . .
O133 S4 O132 59.9(17) . .
O130 S4 O129 55.8(18) . .
O133 S4 O129 113.9(18) . .
O132 S4 O129 148.8(17) . .
O130 S4 O128 99.5(18) . .
O133 S4 O128 107.1(16) . .
O132 S4 O128 102.3(15) . .
O129 S4 O128 108.4(13) . .
O130 S4 O131 56.6(17) . .
O133 S4 O131 109.9(15) . .
O132 S4 O131 58.0(15) . .
O129 S4 O131 103.0(14) . .
O128 S4 O131 114.6(13) . .
O130 S4 O134 113.1(19) . .
O133 S4 O134 53.6(15) . .
O132 S4 O134 108.7(16) . .
O129 S4 O134 60.6(14) . .
O128 S4 O134 118.4(12) . .
O131 S4 O134 127.0(14) . .
O80 S5 O81 111.3(18) . .
O80 S5 O79 113(2) . .
O81 S5 O79 110(2) . .
O100 S6 O97 119.2(10) . .
O100 S6 O102 104.0(12) . .
O97 S6 O102 107.7(12) . .
O100 S6 O101 113(3) . .
O97 S6 O101 88(3) . .
O102 S6 O101 125(3) . .
O72 S7 O69 112.6(14) . .
O72 S7 O71 103.8(17) . .
O69 S7 O71 109.6(14) . .
O72 S7 O70 117.8(15) . .
O69 S7 O70 111.2(10) . .
O71 S7 O70 100.5(13) . .
O137 S8 O135 112.8(12) . .
O137 S8 O138 109.2(13) . .
O135 S8 O138 109.0(13) . .
O137 S8 O136 111.0(13) . .
O135 S8 O136 108.6(9) . .
O138 S8 O136 106.1(10) . .
O139 S9 O142 112.9(12) . .
O139 S9 O141 107.3(15) . .
O142 S9 O141 110.5(15) . .
O139 S9 O140 108.8(12) . .
O142 S9 O140 109.4(14) . .
O141 S9 O140 107.8(16) . .
O143 S10 O144 108.0(10) . .
O143 S10 O146 113.3(11) . .
O144 S10 O146 108.0(12) . .
O143 S10 O145 111.6(9) . .
O144 S10 O145 109.6(11) . .
O146 S10 O145 106.3(9) . .
O147 S11 O150 106(2) . .
O147 S11 O148 134(2) . .
O150 S11 O148 108(2) . .
C315 O5 Ni1 26(9) . .
C315 O5 Ni4 101(9) . .
Ni1 O5 Ni4 97.7(7) . .
C315 O5 Ni2 73(9) . .
Ni1 O5 Ni2 98.7(7) . .
Ni4 O5 Ni2 96.3(7) . .
Ni1 O6 Ni4 98.4(5) . .
Ni1 O6 Ni3 99.2(6) . .
Ni4 O6 Ni3 97.5(6) . .
Ni1 O7 Ni3 99.4(6) . .
Ni1 O7 Ni2 99.3(5) . .
Ni3 O7 Ni2 97.6(6) . .
Ni4 O10 Ni2 96.6(5) . .
Ni4 O10 Ni3 97.9(5) . .
Ni2 O10 Ni3 98.1(5) . .
Ni5 O11 Ni8 98.2(5) . .
Ni5 O11 Ni7 97.9(4) . .
Ni8 O11 Ni7 97.4(5) . .
Ni6 O13 Ni5 98.1(5) . .
Ni6 O13 Ni7 97.6(5) . .
Ni5 O13 Ni7 95.9(5) . .
Ni6 O14 Ni8 98.1(5) . .
Ni6 O14 Ni7 98.8(5) . .
Ni8 O14 Ni7 97.6(5) . .
Ni6 O16 Ni8 98.3(5) . .
Ni6 O16 Ni5 97.5(6) . .
Ni8 O16 Ni5 97.0(6) . .
C6 O21 C13 119.2(17) . .
C19 O22 C26 113.3(18) . .
C32 O23 C39 116.6(16) . .
C45 O24 C52 114.9(18) . .
Ni9 O29 Ni10 99.4(7) . .
Ni9 O29 Ni12 96.7(7) . .
Ni10 O29 Ni12 95.9(7) . .
Ni9 O30 Ni11 97.5(8) . .
Ni9 O30 Ni10 97.9(7) . .
Ni11 O30 Ni10 96.4(8) . .
Ni9 O32 Ni11 98.5(7) . .
Ni9 O32 Ni12 98.0(6) . .
Ni11 O32 Ni12 96.9(6) . .
Ni12 O34 Ni10 99.5(7) . .
Ni12 O34 Ni11 97.5(5) . .
Ni10 O34 Ni11 97.0(7) . .
Ni14 O35 Ni16 97.9(6) . .
Ni14 O35 Ni13 97.6(6) . .
Ni16 O35 Ni13 97.0(5) . .
Ni15 O37 Ni14 99.4(6) . .
Ni15 O37 Ni16 96.9(5) . .
Ni14 O37 Ni16 95.6(6) . .
Ni13 O39 Ni15 98.9(5) . .
Ni13 O39 Ni14 98.1(6) . .
Ni15 O39 Ni14 97.9(5) . .
Ni16 O40 Ni15 98.2(5) . .
Ni16 O40 Ni13 98.2(6) . .
Ni15 O40 Ni13 98.1(5) . .
C85 O45 C92 116(2) . .
C98 O46 C105 102(8) . .
C111 O226 C118 111(2) . .
C124 O48 C131 124(2) . .
C137 O49 C144 117.8(17) . .
C150 O50 C157 117.2(18) . .
Ni17 O55 Ni19 99.1(5) . .
Ni17 O55 Ni20 98.4(5) . .
Ni19 O55 Ni20 95.8(5) . .
Ni17 O56 Ni20 98.6(5) . .
Ni17 O56 Ni18 97.2(5) . .
Ni20 O56 Ni18 95.4(5) . .
Ni18 O58 Ni17 98.7(5) . .
Ni18 O58 Ni19 97.6(5) . .
Ni17 O58 Ni19 96.5(5) . .
Ni19 O60 Ni20 98.7(5) . .
Ni19 O60 Ni18 98.2(5) . .
Ni20 O60 Ni18 98.3(5) . .
Ni21 O61 Ni22 96.1(5) . .
Ni21 O61 Ni23 96.6(5) . .
Ni22 O61 Ni23 96.0(6) . .
Ni24 O63 Ni23 96.5(6) . .
Ni24 O63 Ni21 99.6(6) . .
Ni23 O63 Ni21 98.0(6) . .
Ni22 O64 Ni24 98.1(6) . .
Ni22 O64 Ni21 97.6(6) . .
Ni24 O64 Ni21 96.6(6) . .
Ni24 O65 Ni23 96.4(6) . .
Ni24 O65 Ni22 98.2(6) . .
Ni23 O65 Ni22 97.7(6) . .
S7 O69 Ni23 130.4(9) . .
S7 O70 Ni24 128.3(12) . .
C163 O73 C170 118(2) . .
C176 O74 C183 116.4(17) . .
C189 O75 C196 117.7(18) . .
C202 O76 C209 115.9(18) . .
C215 O77 C222 113.2(19) . .
C228 O78 C235 112.7(18) . .
S5 O81 Ni25 132.9(10) . .
C317 O82 Ni25 134(2) . .
Ni25 O85 Ni27 97.9(5) . .
Ni25 O85 Ni26 97.7(5) . .
Ni27 O85 Ni26 96.8(5) . .
Ni25 O86 Ni26 98.3(5) . .
Ni25 O86 Ni28 97.5(5) . .
Ni26 O86 Ni28 97.2(5) . .
Ni25 O88 Ni27 99.2(5) . .
Ni25 O88 Ni28 98.0(5) . .
Ni27 O88 Ni28 95.8(5) . .
Ni28 O90 Ni27 98.5(5) . .
Ni28 O90 Ni26 97.8(5) . .
Ni27 O90 Ni26 97.9(5) . .
Ni31 O91 Ni30 96.7(5) . .
Ni31 O91 Ni29 97.5(5) . .
Ni30 O91 Ni29 97.0(5) . .
Ni32 O93 Ni29 98.7(6) . .
Ni32 O93 Ni30 96.9(6) . .
Ni29 O93 Ni30 96.5(5) . .
Ni29 O94 Ni32 100.0(5) . .
Ni29 O94 Ni31 97.6(5) . .
Ni32 O94 Ni31 95.9(6) . .
Ni32 O96 Ni30 100.2(6) . .
Ni32 O96 Ni31 97.7(5) . .
Ni30 O96 Ni31 96.7(5) . .
S6 O97 Ni31 125.9(8) . .
S6 O100 Ni32 121.2(9) . .
O103 O102 S6 145.0(17) . .
O106 O103 O105 107(2) . .
O106 O103 O104 109(3) . .
O105 O103 O104 112.7(19) . .
O106 O103 O102 106(2) . .
O105 O103 O102 118.5(19) . .
O104 O103 O102 103(2) . .
C241 O107 C248 118.1(15) . .
C261 O108 C254 112.5(19) . .
C267 O109 C274 119.0(18) . .
C287 O110 C280 116.6(16) . .
C293 O111 C300 120.9(19) . .
C306 O112 C313 122(2) . .
O199 O115 S1 58(3) 2_666 .
S1 O116 O199 55(3) . 2_666
S3 O121 O122 55(2) . .
O123 O122 S3 59(3) . .
O123 O122 O121 124(5) . .
S3 O122 O121 65(2) . .
O122 O123 S3 74(3) . .
O122 O123 O124 107(4) . .
S3 O123 O124 59.4(18) . .
O125 O124 S3 58.3(17) . .
O125 O124 O123 98(2) . .
S3 O124 O123 40.9(15) . .
O159 O125 O126 68(6) 2_666 .
O159 O125 O124 121(6) 2_666 .
O126 O125 O124 122(4) . .
O159 O125 S3 79(6) 2_666 .
O126 O125 S3 58(3) . .
O124 O125 S3 67.1(18) . .
O125 O126 O159 42(4) . 2_666
O125 O126 S3 69(3) . .
O159 O126 S3 75(5) 2_666 .
O125 O126 O127 119(4) . .
O159 O126 O127 140(6) 2_666 .
S3 O126 O127 65(2) . .
O126 O127 S3 52(2) . .
O130 O129 S4 59(2) . .
O130 O129 O134 118(3) . .
S4 O129 O134 62.8(14) . .
O129 O130 S4 65(2) . .
O129 O130 O131 120(3) . .
S4 O130 O131 68(2) . .
O130 O131 O132 112(2) . .
O130 O131 S4 55.3(18) . .
O132 O131 S4 56.8(15) . .
O133 O132 S4 57.8(18) . .
O133 O132 O131 114(3) . .
S4 O132 O131 65.2(17) . .
O134 O133 S4 70.1(17) . .
O134 O133 O132 125(3) . .
S4 O133 O132 62.3(17) . .
O133 O134 O129 113(2) . .
O133 O134 S4 56.3(15) . .
O129 O134 S4 56.6(13) . .
O125 O159 O126 70(6) 2_666 2_666
O125 O159 S3 67(5) 2_666 2_666
O126 O159 S3 56(4) 2_666 2_666
O164 O165 O166 131(3) . .
O177 O176 O175 113(3) . .
O182 O181 O180 131(2) . .
O183 O182 O181 77.2(17) . .
O184 O183 O182 110(2) . .
S1 O199 O115 61(3) 2_666 2_666
S1 O199 O116 54(3) 2_666 2_666
O115 O199 O116 98(5) 2_666 2_666
O227 O219 O198 141(5) . 1_665
C58 O224 C65 114.4(17) . .
C71 O225 C78 120(2) . .
C1 N1 C2 108.5(17) . .
C1 N1 Ni2 129.5(13) . .
C2 N1 Ni2 121.9(17) . .
C1 N2 C4 123.4(18) . .
C1 N2 C3 110.4(17) . .
C4 N2 C3 125.8(16) . .
C10 N3 C11 108.5(19) . .
C10 N3 C8 128.2(16) . .
C11 N3 C8 122.9(18) . .
C10 N4 C12 107.8(16) . .
C10 N4 Ni5 131.0(12) . .
C12 N4 Ni5 121.2(15) . .
C14 N5 C15 99.9(17) . .
C14 N5 Ni3 132.9(14) . .
C15 N5 Ni3 127.2(16) . .
C14 N6 C16 108.7(16) . .
C14 N6 C17 124.3(17) . .
C16 N6 C17 126.9(16) . .
C25 N7 C23 106.7(18) . .
C25 N7 C21 127.8(16) . .
C23 N7 C21 125.4(15) . .
C23 N8 C24 109.5(16) . .
C23 N8 Ni7 128.1(12) . .
C24 N8 Ni7 122.4(14) . .
C27 N9 C28 102.7(16) . .
C27 N9 Ni3 131.5(12) . .
C28 N9 Ni3 125.7(15) . .
C27 N10 C29 107.2(17) . .
C27 N10 C30 126.8(16) . .
C29 N10 C30 125.9(16) . .
C37 N11 C36 107.8(16) . .
C37 N11 C34 128.4(15) . .
C36 N11 C34 123.8(15) . .
C36 N12 C38 108.5(16) . .
C36 N12 Ni7 126.2(13) . .
C38 N12 Ni7 124.9(14) . .
C40 N13 C41 109.8(17) . .
C40 N13 Ni4 127.6(13) . .
C41 N13 Ni4 121.6(14) . .
C42 N14 C43 127.6(18) . .
C42 N14 C40 109.4(19) . .
C43 N14 C40 123.0(19) . .
C49 N15 C47 127.8(17) . .
C49 N15 C50 105.4(17) . .
C47 N15 C50 126.5(14) . .
C49 N16 C51 107.7(15) . .
C49 N16 Ni8 126.8(14) . .
C51 N16 Ni8 125.1(12) . .
C53 N17 C54 109.4(19) . .
C53 N17 Ni4 129.6(15) . .
C54 N17 Ni4 120.9(16) . .
C55 N18 C53 106.9(17) . .
C55 N18 C56 123.5(17) . .
C53 N18 C56 129.3(15) . .
C62 N19 C63 107.4(19) . .
C62 N19 C60 128(2) . .
C63 N19 C60 124.7(19) . .
C64 N20 C62 107.5(17) . .
C64 N20 Ni8 122.9(16) . .
C62 N20 Ni8 129.1(14) . .
C66 N21 C67 105.1(19) . .
C66 N21 Ni2 130.7(14) . .
C67 N21 Ni2 124.2(17) . .
C68 N22 C66 112(2) . .
C68 N22 C69 125(2) . .
C66 N22 C69 123.1(18) . .
C76 N23 C75 111.3(17) . .
C76 N23 C73 126.9(17) . .
C75 N23 C73 121.8(19) . .
C77 N24 C75 111(2) . .
C77 N24 Ni5 121.0(18) . .
C75 N24 Ni5 126.7(14) . .
C80 N25 C81 108(2) . .
C80 N25 Ni11 131.4(18) . .
C81 N25 Ni11 121(2) . .
C83 N26 C82 131(2) . .
C83 N26 C80 128(2) . .
C82 N26 C80 101(2) . .
C87 N27 C89 133(3) . .
C87 N27 C90 118(2) . .
C89 N27 C90 108(2) . .
C89 N28 C91 113(2) . .
C89 N28 Ni14 130.0(18) . .
C91 N28 Ni14 116.2(18) . .
C93 N29 C94 100(3) . .
C93 N29 Ni12 134(2) . .
C94 N29 Ni12 126(3) . .
C96 N30 C93 128(3) . .
C96 N30 C95 123(3) . .
C93 N30 C95 109(3) . .
C103 N31 C102 110(3) . .
C103 N31 C100 129(3) . .
C102 N31 C100 121(3) . .
C102 N32 C104 110(2) . .
C102 N32 Ni16 127.6(19) . .
C104 N32 Ni16 120(2) . .
C106 N33 C107 109(2) . .
C106 N33 Ni12 129.6(19) . .
C107 N33 Ni12 120.7(19) . .
C106 N34 C109 129(2) . .
C106 N34 C108 101(2) . .
C109 N34 C108 129.3(19) . .
C116 N35 C115 106(2) . .
C116 N35 C113 126(2) . .
C115 N35 C113 128(2) . .
C115 N36 C117 108(2) . .
C115 N36 Ni16 130.0(16) . .
C117 N36 Ni16 122(2) . .
C119 N37 C120 108.5(19) . .
C119 N37 Ni10 130.4(17) . .
C120 N37 Ni10 121.0(17) . .
C119 N38 C121 110.5(19) . .
C119 N38 C122 127(2) . .
C121 N38 C122 122(2) . .
C126 N39 C128 129.1(16) . .
C126 N39 C129 126.4(16) . .
C128 N39 C129 104.4(18) . .
C128 N40 C130 109.8(18) . .
C128 N40 Ni13 128.6(14) . .
C130 N40 Ni13 121.6(16) . .
C132 N41 C133 111(2) . .
C132 N41 Ni10 127.6(18) . .
C133 N41 Ni10 121(2) . .
C135 N42 C134 126(2) . .
C135 N42 C132 124(2) . .
C134 N42 C132 109.4(19) . .
C142 N43 C141 106.8(16) . .
C142 N43 C139 127.3(16) . .
C141 N43 C139 125.9(17) . .
C141 N44 C143 107.8(17) . .
C141 N44 Ni13 127.3(14) . .
C143 N44 Ni13 124.6(15) . .
C145 N45 C146 108.8(19) . .
C145 N45 Ni11 127.4(17) . .
C146 N45 Ni11 123.7(16) . .
C147 N46 C148 128.3(19) . .
C147 N46 C145 111(2) . .
C148 N46 C145 121(2) . .
C154 N47 C155 106.5(18) . .
C154 N47 C152 124.2(17) . .
C155 N47 C152 129.2(18) . .
C154 N48 C156 107.5(16) . .
C154 N48 Ni14 128.4(14) . .
C156 N48 Ni14 123.3(15) . .
C158 N49 C159 106.5(16) . .
C158 N49 Ni18 130.7(12) . .
C159 N49 Ni18 121.8(14) . .
C158 N50 C160 104.5(18) . .
C158 N50 C161 129.1(18) . .
C160 N50 C161 126.5(18) . .
C167 N51 C168 105(2) . .
C167 N51 C165 129(2) . .
C168 N51 C165 126(2) . .
C167 N52 C169 105(2) . .
C167 N52 Ni21 129.1(15) . .
C169 N52 Ni21 125.5(19) . .
C171 N53 C172 108.7(15) . .
C171 N53 Ni19 127.1(12) . .
C172 N53 Ni19 123.7(13) . .
C173 N54 C174 126.7(15) . .
C173 N54 C171 108.8(15) . .
C174 N54 C171 124.5(16) . .
C181 N55 C180 112.3(17) . .
C181 N55 C178 125.6(18) . .
C180 N55 C178 122.2(16) . .
C180 N56 C182 104.2(18) . .
C180 N56 Ni23 129.3(13) . .
C182 N56 Ni23 125.3(16) . .
C184 N57 C185 105.1(16) . .
C184 N57 Ni19 132.2(12) . .
C185 N57 Ni19 121.8(14) . .
C184 N58 C186 106.6(16) . .
C184 N58 C187 125.6(16) . .
C186 N58 C187 127.6(14) . .
C193 N59 C191 123.2(18) . .
C193 N59 C194 105.8(18) . .
C191 N59 C194 130.9(19) . .
C193 N60 C195 105.5(17) . .
C193 N60 Ni23 127.6(13) . .
C195 N60 Ni23 125.7(15) . .
C197 N61 C198 106.9(14) . .
C197 N61 Ni20 127.6(11) . .
C198 N61 Ni20 125.0(13) . .
C200 N62 C197 128.1(17) . .
C200 N62 C199 128.2(15) . .
C197 N62 C199 103.6(16) . .
C204 N63 C206 125.9(19) . .
C204 N63 C207 125.4(19) . .
C206 N63 C207 108(2) . .
C206 N64 C208 104.8(19) . .
C206 N64 Ni22 132.2(15) . .
C208 N64 Ni22 122.3(16) . .
C210 N65 C211 110.2(15) . .
C210 N65 Ni20 128.1(12) . .
C211 N65 Ni20 120.9(14) . .
C212 N66 C210 103.6(18) . .
C212 N66 C213 128.4(17) . .
C210 N66 C213 128.0(17) . .
C219 N67 C220 103(2) . .
C219 N67 C217 128(2) . .
C220 N67 C217 129(2) . .
C219 N68 C221 106(2) . .
C219 N68 Ni22 127.5(14) . .
C221 N68 Ni22 123.7(19) . .
C224 N69 C223 105.5(15) . .
C224 N69 Ni18 126.3(14) . .
C223 N69 Ni18 128.0(11) . .
C223 N70 C225 110.7(16) . .
C223 N70 C226 121.8(16) . .
C225 N70 C226 127.4(16) . .
C233 N71 C232 115.8(17) . .
C233 N71 C230 124.1(18) . .
C232 N71 C230 120.1(17) . .
C232 N72 C234 109.2(18) . .
C232 N72 Ni21 127.6(13) . .
C234 N72 Ni21 123.0(18) . .
C236 N73 C237 106.4(15) . .
C236 N73 Ni28 129.4(12) . .
C237 N73 Ni28 124.1(15) . .
C236 N74 C238 109.0(18) . .
C236 N74 C239 123.7(16) . .
C238 N74 C239 126.9(16) . .
C246 N75 C243 129.2(16) . .
C246 N75 C245 109.6(17) . .
C243 N75 C245 120.6(19) . .
C245 N76 C247 110.5(17) . .
C245 N76 Ni30 126.0(15) . .
C247 N76 Ni30 123.5(14) . .
C249 N77 C250 106.3(14) . .
C249 N77 Ni26 129.0(10) . .
C250 N77 Ni26 124.5(13) . .
C252 N78 C249 127.4(15) . .
C252 N78 C251 129.9(15) . .
C249 N78 C251 102.7(16) . .
C258 N79 C259 105.5(16) . .
C258 N79 C256 127.6(18) . .
C259 N79 C256 126.9(17) . .
C258 N80 C260 103.6(16) . .
C258 N80 Ni29 130.9(14) . .
C260 N80 Ni29 125.4(16) . .
C262 N81 C263 103.8(16) . .
C262 N81 Ni26 127.9(13) . .
C263 N81 Ni26 127.9(14) . .
C264 N82 C262 109.4(16) . .
C264 N82 C265 129.5(17) . .
C262 N82 C265 120.8(17) . .
C272 N83 C271 109.2(18) . .
C272 N83 C269 124.8(18) . .
C271 N83 C269 125.8(17) . .
C271 N84 C273 101.5(19) . .
C271 N84 Ni29 132.4(14) . .
C273 N84 Ni29 125.9(17) . .
C275 N85 C276 106.8(15) . .
C275 N85 Ni27 129.1(13) . .
C276 N85 Ni27 123.7(13) . .
C275 N86 C277 106.1(15) . .
C275 N86 C278 128.9(17) . .
C277 N86 C278 125.0(16) . .
C285 N87 C284 112.0(17) . .
C285 N87 C282 122.1(16) . .
C284 N87 C282 125.3(16) . .
C284 N88 C286 108.4(16) . .
C284 N88 Ni31 128.9(13) . .
C286 N88 Ni31 122.2(15) . .
C288 N89 C289 110.3(17) . .
C288 N89 Ni27 127.2(13) . .
C289 N89 Ni27 122.1(15) . .
C290 N90 C288 108.8(16) . .
C290 N90 C291 127.5(17) . .
C288 N90 C291 123.7(18) . .
C298 N91 C297 105.8(17) . .
C298 N91 C295 128.1(16) . .
C297 N91 C295 126.1(16) . .
C297 N92 C299 105.0(15) . .
C297 N92 Ni31 127.7(12) . .
C299 N92 Ni31 127.3(13) . .
C301 N93 C302 111.2(19) . .
C301 N93 Ni28 126.7(14) . .
C302 N93 Ni28 121.0(16) . .
C303 N94 C301 110.1(18) . .
C303 N94 C304 127.3(18) . .
C301 N94 C304 122(2) . .
C308 N95 C311 124(2) . .
C308 N95 C310 129.7(19) . .
C311 N95 C310 106(2) . .
C310 N96 C312 100(2) . .
C310 N96 Ni30 131.7(16) . .
C312 N96 Ni30 128.1(19) . .
N2 C1 N1 108.0(17) . .
C3 C2 N1 108(2) . .
C2 C3 N2 104.8(19) . .
C9 C4 C5 123.4(19) . .
C9 C4 N2 121.7(16) . .
C5 C4 N2 115(2) . .
C4 C5 C6 115(2) . .
C7 C6 O21 117(2) . .
C7 C6 C5 121(2) . .
O21 C6 C5 122(2) . .
C8 C7 C6 120(2) . .
C7 C8 C9 124(2) . .
C7 C8 N3 117.6(19) . .
C9 C8 N3 118.5(18) . .
C4 C9 C8 117.5(19) . .
N4 C10 N3 111.0(16) . .
N3 C11 C12 106(2) . .
C11 C12 N4 106.3(18) . .
N5 C14 N6 111.3(18) . .
C16 C15 N5 112(2) . .
C15 C16 N6 107(2) . .
C22 C17 C18 125.1(19) . .
C22 C17 N6 121.6(16) . .
C18 C17 N6 113.2(19) . .
C17 C18 C19 114(2) . .
C20 C19 O22 122(2) . .
C20 C19 C18 125.2(19) . .
O22 C19 C18 112(2) . .
C19 C20 C21 112(2) . .
C22 C21 C20 127(2) . .
C22 C21 N7 120.4(17) . .
C20 C21 N7 112.6(18) . .
C21 C22 C17 116.6(18) . .
N8 C23 N7 108.8(17) . .
C25 C24 N8 106.8(17) . .
C24 C25 N7 108.2(17) . .
O200 C27 N10 133(4) 2_666 .
O200 C27 N9 113(4) 2_666 .
N10 C27 N9 113.6(16) . .
C29 C28 N9 114(2) . .
C28 C29 N10 101.9(19) . .
C35 C30 N10 121.8(16) . .
C35 C30 C31 122.3(19) . .
N10 C30 C31 115.8(17) . .
C32 C31 C30 113.8(19) . .
C33 C32 O23 115.1(18) . .
C33 C32 C31 125.4(17) . .
O23 C32 C31 119.5(18) . .
C32 C33 C34 117.3(19) . .
C35 C34 N11 120.9(17) . .
C35 C34 C33 122(2) . .
N11 C34 C33 117.2(19) . .
C34 C35 C30 119.4(18) . .
N12 C36 N11 107.5(16) . .
N11 C37 C38 107.3(15) . .
C37 C38 N12 108.5(17) . .
N13 C40 N14 108(2) . .
N13 C41 C42 106.2(19) . .
N14 C42 C41 107.0(19) . .
N14 C43 C48 122.8(17) . .
N14 C43 C44 117.6(18) . .
C48 C43 C44 119.6(19) . .
C45 C44 C43 117.2(18) . .
C44 C45 O24 121.5(18) . .
C44 C45 C46 122.5(17) . .
O24 C45 C46 115.4(18) . .
C47 C46 C45 121.6(19) . .
C46 C47 N15 122.5(18) . .
C46 C47 C48 120.2(19) . .
N15 C47 C48 117.0(15) . .
C43 C48 C47 118.5(18) . .
N16 C49 N15 113.6(17) . .
N15 C50 C51 103.9(15) . .
N16 C51 C50 108.8(16) . .
N17 C53 N18 109.5(17) . .
N17 C54 C55 106(2) . .
N18 C55 C54 107.5(18) . .
C57 C56 N18 119.6(18) . .
C57 C56 C61 123(2) . .
N18 C56 C61 117.0(17) . .
C56 C57 C58 117.9(19) . .
C59 C58 O224 125(2) . .
C59 C58 C57 120.9(18) . .
O224 C58 C57 114(2) . .
C58 C59 C60 120(2) . .
C61 C60 N19 117.8(16) . .
C61 C60 C59 121.4(18) . .
N19 C60 C59 120.7(19) . .
C60 C61 C56 116.2(17) . .
N19 C62 N20 110.2(19) . .
N19 C63 C64 105.6(18) . .
N20 C64 C63 109(2) . .
N21 C66 N22 109.1(19) . .
C68 C67 N21 111(2) . .
N22 C68 C67 103(2) . .
N22 C69 C74 124.3(19) . .
N22 C69 C70 115(2) . .
C74 C69 C70 121(3) . .
C71 C70 C69 115(2) . .
C70 C71 C72 128(2) . .
C70 C71 O225 117(2) . .
C72 C71 O225 115(3) . .
C71 C72 C73 112(2) . .
C74 C73 C72 126.2(19) . .
C74 C73 N23 120.1(18) . .
C72 C73 N23 114(2) . .
C73 C74 C69 117.8(19) . .
N24 C75 N23 106.1(19) . .
N23 C76 C77 103.2(17) . .
N24 C77 C76 108(2) . .
N25 C80 N26 113(2) . .
C82 C81 N25 107(2) . .
C81 C82 N26 111(2) . .
N26 C83 C88 124(2) . .
N26 C83 C84 116(2) . .
C88 C83 C84 120(2) . .
C85 C84 C83 117(2) . .
C84 C85 C86 125(2) . .
C84 C85 O45 115(2) . .
C86 C85 O45 118(2) . .
C85 C86 C87 117(3) . .
N27 C87 C88 117(2) . .
N27 C87 C86 127(3) . .
C88 C87 C86 117(3) . .
C83 C88 C87 123(2) . .
N28 C89 N27 109(2) . .
C91 C90 N27 106(3) . .
C90 C91 N28 104(3) . .
N29 C93 N30 116(3) . .
C95 C94 N29 113(3) . .
C94 C95 N30 102(3) . .
N30 C96 C101 125(3) . .
N30 C96 C97 124(3) . .
C101 C96 C97 111(3) . .
C98 C97 C96 125(3) . .
O46 C98 C99 128(5) . .
O46 C98 C97 115(5) . .
C99 C98 C97 116(3) . .
C98 C99 C100 124(3) . .
C99 C100 C101 119(3) . .
C99 C100 N31 118(3) . .
C101 C100 N31 123(2) . .
C96 C101 C100 124(3) . .
N32 C102 N31 105(3) . .
N31 C103 C104 109(2) . .
C103 C104 N32 105(3) . .
N33 C106 N34 113(3) . .
C108 C107 N33 103(3) . .
C107 C108 N34 113(2) . .
C114 C109 C110 127(3) . .
C114 C109 N34 118(2) . .
C110 C109 N34 115(3) . .
C111 C110 C109 119(3) . .
C110 C111 O226 134(3) . .
C110 C111 C112 117(2) . .
O226 C111 C112 109(3) . .
C113 C112 C111 120(3) . .
C114 C113 C112 122(3) . .
C114 C113 N35 121(2) . .
C112 C113 N35 117(3) . .
C109 C114 C113 115(2) . .
N36 C115 N35 112(2) . .
C117 C116 N35 106(2) . .
C116 C117 N36 108(3) . .
N37 C119 N38 109(2) . .
C121 C120 N37 108(2) . .
N38 C121 C120 102(2) . .
C123 C122 C127 124(2) . .
C123 C122 N38 120(2) . .
C127 C122 N38 116.4(18) . .
C124 C123 C122 118(2) . .
C123 C124 O48 119(2) . .
C123 C124 C125 125(2) . .
O48 C124 C125 117(2) . .
C126 C125 C124 116(2) . .
C127 C126 C125 125(2) . .
C127 C126 N39 117(2) . .
C125 C126 N39 118(2) . .
C126 C127 C122 113(2) . .
N40 C128 N39 112.0(18) . .
C130 C129 N39 104.6(18) . .
N40 C130 C129 109(2) . .
N41 C132 N42 105(2) . .
C134 C133 N41 107(2) . .
N42 C134 C133 107(2) . .
N42 C135 C136 120(2) . .
N42 C135 C140 119.6(19) . .
C136 C135 C140 120(2) . .
C137 C136 C135 119(2) . .
O49 C137 C136 124.1(19) . .
O49 C137 C138 113.5(19) . .
C136 C137 C138 122.1(19) . .
C139 C138 C137 117(2) . .
C140 C139 C138 127(2) . .
C140 C139 N43 117.0(18) . .
C138 C139 N43 116(2) . .
C139 C140 C135 115.5(18) . .
N44 C141 N43 108.9(18) . .
C143 C142 N43 105.6(17) . .
C142 C143 N44 110.7(18) . .
N45 C145 N46 104(2) . .
C147 C146 N45 109(2) . .
C146 C147 N46 108(2) . .
N46 C148 C149 118(2) . .
N46 C148 C153 119.6(19) . .
C149 C148 C153 123(2) . .
C150 C149 C148 115.2(19) . .
C149 C150 O50 120(2) . .
C149 C150 C151 127.1(18) . .
O50 C150 C151 113(2) . .
C150 C151 C152 114(2) . .
C153 C152 N47 119.9(19) . .
C153 C152 C151 124(2) . .
N47 C152 C151 116(2) . .
C152 C153 C148 116.6(19) . .
N48 C154 N47 111.4(17) . .
C156 C155 N47 109.9(18) . .
C155 C156 N48 104.6(19) . .
N49 C158 N50 112.5(17) . .
C160 C159 N49 110(2) . .
C159 C160 N50 107(2) . .
C162 C161 N50 118(2) . .
C162 C161 C166 125(2) . .
N50 C161 C166 117.6(17) . .
C161 C162 C163 116(2) . .
O73 C163 C164 123.3(18) . .
O73 C163 C162 112.7(19) . .
C164 C163 C162 123.8(18) . .
C163 C164 C165 115(2) . .
C164 C165 C166 128(2) . .
C164 C165 N51 118(2) . .
C166 C165 N51 114(2) . .
C165 C166 C161 112(2) . .
N52 C167 N51 112.8(19) . .
C169 C168 N51 104(2) . .
C168 C169 N52 113(3) . .
N53 C171 N54 106.9(15) . .
N53 C172 C173 109.9(18) . .
N54 C173 C172 105.6(17) . .
C179 C174 N54 121.0(17) . .
C179 C174 C175 123.0(18) . .
N54 C174 C175 116.0(17) . .
C176 C175 C174 117.0(18) . .
O74 C176 C177 119.8(19) . .
O74 C176 C175 118.2(17) . .
C177 C176 C175 122.0(17) . .
C176 C177 C178 117.4(18) . .
C179 C178 C177 121.1(19) . .
C179 C178 N55 123.7(17) . .
C177 C178 N55 115.2(18) . .
C178 C179 C174 119.4(18) . .
N56 C180 N55 108.9(16) . .
N55 C181 C182 103.0(19) . .
C181 C182 N56 112(2) . .
N57 C184 N58 111.6(18) . .
C186 C185 N57 113(2) . .
C185 C186 N58 103.3(17) . .
C192 C187 C188 123(2) . .
C192 C187 N58 120.5(16) . .
C188 C187 N58 116.3(18) . .
C189 C188 C187 119(2) . .
O75 C189 C188 117.8(17) . .
O75 C189 C190 120.8(18) . .
C188 C189 C190 121.4(18) . .
C189 C190 C191 115.9(19) . .
C192 C191 N59 121.2(19) . .
C192 C191 C190 122.2(19) . .
N59 C191 C190 116.6(19) . .
C187 C192 C191 118.2(19) . .
N60 C193 N59 109.8(18) . .
C195 C194 N59 105(2) . .
C194 C195 N60 113(2) . .
N61 C197 N62 111.0(15) . .
N61 C198 C199 111.9(17) . .
C198 C199 N62 106.7(16) . .
N62 C200 C205 122.0(18) . .
N62 C200 C201 117.8(17) . .
C205 C200 C201 120.3(19) . .
C200 C201 C202 116.8(18) . .
O76 C202 C203 120(2) . .
O76 C202 C201 116(2) . .
C203 C202 C201 123.5(19) . .
C202 C203 C204 115.1(19) . .
C205 C204 N63 122(2) . .
C205 C204 C203 121.7(19) . .
N63 C204 C203 115.5(19) . .
C204 C205 C200 121.2(19) . .
N64 C206 N63 110(2) . .
C208 C207 N63 106(2) . .
C207 C208 N64 110(2) . .
N65 C210 N66 110.4(17) . .
C212 C211 N65 105.9(19) . .
C211 C212 N66 109.7(18) . .
C214 C213 C218 123(2) . .
C214 C213 N66 117(2) . .
C218 C213 N66 119.3(18) . .
C213 C214 C215 118(2) . .
O77 C215 C216 125(2) . .
O77 C215 C214 114(2) . .
C216 C215 C214 121(2) . .
C217 C216 C215 116(2) . .
C216 C217 C218 124(2) . .
C216 C217 N67 119(2) . .
C218 C217 N67 117(2) . .
C213 C218 C217 117(2) . .
N68 C219 N67 110.8(19) . .
C221 C220 N67 111(3) . .
C220 C221 N68 109(2) . .
N70 C223 N69 107.0(15) . .
N69 C224 C225 110.4(19) . .
N70 C225 C224 106.1(17) . .
C231 C226 C227 124(2) . .
C231 C226 N70 120.4(17) . .
C227 C226 N70 115.8(18) . .
C228 C227 C226 114.2(19) . .
C229 C228 C227 126(2) . .
C229 C228 O78 121(2) . .
C227 C228 O78 113(2) . .
C228 C229 C230 115(2) . .
C231 C230 C229 124(2) . .
C231 C230 N71 122.4(18) . .
C229 C230 N71 114(2) . .
C230 C231 C226 118(2) . .
N72 C232 N71 102.9(16) . .
C234 C233 N71 104.3(18) . .
C233 C234 N72 108(2) . .
N74 C236 N73 108.6(15) . .
N73 C237 C238 108.7(18) . .
N74 C238 C237 106.9(17) . .
C244 C239 C240 121.9(19) . .
C244 C239 N74 120.5(16) . .
C240 C239 N74 117.6(17) . .
C241 C240 C239 117.6(19) . .
C240 C241 C242 125.7(17) . .
C240 C241 O107 113.3(18) . .
C242 C241 O107 120.8(18) . .
C241 C242 C243 114.0(17) . .
C244 C243 C242 124.1(17) . .
C244 C243 N75 121.1(17) . .
C242 C243 N75 114.8(18) . .
C243 C244 C239 116.6(17) . .
N76 C245 N75 102.2(18) . .
C247 C246 N75 106.9(18) . .
C246 C247 N76 111(2) . .
N77 C249 N78 112.2(15) . .
C251 C250 N77 110.4(17) . .
C250 C251 N78 108.4(16) . .
C257 C252 N78 120.8(16) . .
C257 C252 C253 124.3(19) . .
N78 C252 C253 114.8(16) . .
C254 C253 C252 115.4(17) . .
C253 C254 O108 122.9(18) . .
C253 C254 C255 125.1(17) . .
O108 C254 C255 112(2) . .
C256 C255 C254 114(2) . .
C255 C256 C257 125(2) . .
C255 C256 N79 116(2) . .
C257 C256 N79 119.0(17) . .
C252 C257 C256 116.2(17) . .
N80 C258 N79 112.1(18) . .
C260 C259 N79 108(2) . .
C259 C260 N80 110(2) . .
N81 C262 N82 106.6(17) . .
C264 C263 N81 114.9(18) . .
C263 C264 N82 105.1(17) . .
C270 C265 C266 128.1(19) . .
C270 C265 N82 118.7(16) . .
C266 C265 N82 113(2) . .
C265 C266 C267 113(2) . .
O109 C267 C268 120.7(19) . .
O109 C267 C266 114.3(19) . .
C268 C267 C266 125.0(17) . .
C269 C268 C267 116.0(19) . .
C268 C269 C270 125.0(19) . .
C268 C269 N83 118.3(17) . .
C270 C269 N83 116.4(17) . .
C265 C270 C269 112.9(17) . .
N84 C271 N83 110.9(17) . .
C273 C272 N83 103(2) . .
C272 C273 N84 115(3) . .
N85 C275 N86 113.5(16) . .
C277 C276 N85 107.6(17) . .
C276 C277 N86 105.6(15) . .
C279 C278 C283 123.2(18) . .
C279 C278 N86 119.3(18) . .
C283 C278 N86 117.5(17) . .
C278 C279 C280 118.0(17) . .
C281 C280 C279 123.2(16) . .
C281 C280 O110 121.6(16) . .
C279 C280 O110 115.2(16) . .
C280 C281 C282 117.5(17) . .
C281 C282 C283 121.5(18) . .
C281 C282 N87 119.0(16) . .
C283 C282 N87 119.3(16) . .
C278 C283 C282 116.6(17) . .
N88 C284 N87 107.8(15) . .
N87 C285 C286 103.1(19) . .
N88 C286 C285 109(2) . .
N89 C288 N90 105.9(17) . .
C290 C289 N89 107.1(19) . .
C289 C290 N90 107.9(17) . .
C296 C291 C292 127(2) . .
C296 C291 N90 118.1(18) . .
C292 C291 N90 115(2) . .
C291 C292 C293 115(2) . .
O111 C293 C294 119(2) . .
O111 C293 C292 121(2) . .
C294 C293 C292 120(2) . .
C295 C294 C293 119(2) . .
C294 C295 C296 123(2) . .
C294 C295 N91 116.1(18) . .
C296 C295 N91 120.9(17) . .
C291 C296 C295 115(2) . .
N92 C297 N91 108.8(15) . .
C299 C298 N91 109.6(18) . .
C298 C299 N92 110.5(17) . .
N93 C301 N94 107.0(19) . .
N93 C302 C303 108(2) . .
N94 C303 C302 104(2) . .
C309 C304 C305 122(2) . .
C309 C304 N94 121(2) . .
C305 C304 N94 117(2) . .
C306 C305 C304 121(2) . .
C307 C306 O112 115(3) . .
C307 C306 C305 122(2) . .
O112 C306 C305 122(3) . .
C306 C307 C308 118(2) . .
N95 C308 C309 120(2) . .
N95 C308 C307 121(2) . .
C309 C308 C307 119(2) . .
C304 C309 C308 118(2) . .
N96 C310 N95 115(2) . .
C312 C311 N95 102(2) . .
C311 C312 N96 117(2) . .
O5 C315 Ni1 141(10) . .
O5 C315 Ni2 86(9) . .
Ni1 C315 Ni2 133(7) . .
O5 C315 Ni4 60(8) . .
Ni1 C315 Ni4 109(6) . .
Ni2 C315 Ni4 91(4) . .

loop_
_geom_bond_atom_site_label_1
_geom_bond_atom_site_label_2
_geom_bond_distance
_geom_bond_site_symmetry_2
Ni1 C315 1.40(10) .
Ni1 O6 2.000(13) .
Ni1 O7 2.002(13) .
Ni1 O5 2.035(18) .
Ni1 O3 2.109(16) .
Ni1 O1 2.117(14) .
Ni1 O2 2.113(13) .
Ni2 N21 2.055(18) .
Ni2 O10 2.066(12) .
Ni2 O5 2.073(15) .
Ni2 N1 2.075(17) .
Ni2 O7 2.089(13) .
Ni2 C315 1.99(11) .
Ni2 O9 2.155(16) .
Ni3 N5 2.036(15) .
Ni3 N9 2.058(16) .
Ni3 O7 2.057(13) .
Ni3 O6 2.065(13) .
Ni3 O10 2.065(13) .
Ni3 O8 2.121(14) .
Ni4 O10 2.055(12) .
Ni4 O5 2.056(16) .
Ni4 O6 2.068(14) .
Ni4 N13 2.065(16) .
Ni4 N17 2.076(18) .
Ni4 O4 2.175(15) .
Ni4 C315 2.32(10) .
Ni5 O11 2.035(10) .
Ni5 N4 2.061(16) .
Ni5 O13 2.083(12) .
Ni5 N24 2.094(19) .
Ni5 O16 2.100(14) .
Ni5 O15 2.154(13) .
Ni6 O14 2.025(13) .
Ni6 O13 2.042(13) .
Ni6 O16 2.041(14) .
Ni6 O19 2.115(14) .
Ni6 O18 2.119(16) .
Ni6 O20 2.142(15) .
Ni7 O14 2.077(13) .
Ni7 O11 2.078(11) .
Ni7 N8 2.082(15) .
Ni7 N12 2.094(16) .
Ni7 O13 2.095(11) .
Ni7 O12 2.136(12) .
Ni8 N16 2.049(14) .
Ni8 O16 2.048(12) .
Ni8 N20 2.057(16) .
Ni8 O14 2.071(12) .
Ni8 O11 2.074(12) .
Ni8 O17 2.141(14) .
Ni9 O29 2.017(15) .
Ni9 O32 2.032(18) .
Ni9 O30 2.041(15) .
Ni9 O27 2.086(16) .
Ni9 O25 2.10(2) .
Ni9 O26 2.102(17) .
Ni10 O34 2.059(16) .
Ni10 O29 2.066(16) .
Ni10 N37 2.075(18) .
Ni10 O30 2.087(15) .
Ni10 N41 2.10(2) .
Ni10 O28 2.177(19) .
Ni11 O32 2.047(14) .
Ni11 O30 2.068(18) .
Ni11 O34 2.077(13) .
Ni11 N25 2.07(2) .
Ni11 N45 2.076(19) .
Ni11 O33 2.184(15) .
Ni12 N33 2.02(2) .
Ni12 O34 2.037(14) .
Ni12 N29 2.03(3) .
Ni12 O32 2.090(15) .
Ni12 O31 2.129(16) .
Ni12 O29 2.15(2) .
Ni13 O39 2.043(13) .
Ni13 O40 2.067(13) .
Ni13 O35 2.073(12) .
Ni13 N40 2.082(17) .
Ni13 N44 2.107(17) .
Ni13 O41 2.126(13) .
Ni14 N48 2.032(17) .
Ni14 O35 2.051(14) .
Ni14 O37 2.068(14) .
Ni14 O39 2.066(13) .
Ni14 N28 2.14(2) .
Ni14 O36 2.171(17) .
Ni15 O37 2.017(14) .
Ni15 O39 2.063(14) .
Ni15 O40 2.065(15) .
Ni15 O42 2.089(18) .
Ni15 O43 2.114(16) .
Ni15 O44 2.147(18) .
Ni16 O40 2.036(13) .
Ni16 N36 2.06(2) .
Ni16 O35 2.066(12) .
Ni16 N32 2.12(2) .
Ni16 O37 2.125(14) .
Ni16 O38 2.141(16) .
Ni17 O55 1.990(12) .
Ni17 O56 2.015(13) .
Ni17 O58 2.048(11) .
Ni17 O52 2.107(13) .
Ni17 O53 2.118(13) .
Ni17 O51 2.123(13) .
Ni18 N69 2.038(15) .
Ni18 O58 2.031(12) .
Ni18 O60 2.059(11) .
Ni18 N49 2.103(15) .
Ni18 O56 2.110(12) .
Ni18 O59 2.137(12) .
Ni19 O60 2.036(10) .
Ni19 N53 2.045(14) .
Ni19 O55 2.060(12) .
Ni19 O58 2.082(11) .
Ni19 N57 2.086(15) .
Ni19 O57 2.165(12) .
Ni20 O60 2.036(11) .
Ni20 N61 2.042(14) .
Ni20 O56 2.076(12) .
Ni20 O55 2.106(11) .
Ni20 N65 2.100(15) .
Ni20 O54 2.170(12) .
Ni21 O63 2.065(13) .
Ni21 O61 2.066(13) .
Ni21 O64 2.077(15) .
Ni21 N72 2.086(19) .
Ni21 N52 2.091(18) .
Ni21 O62 2.153(15) .
Ni22 N64 2.001(19) .
Ni22 O64 2.039(13) .
Ni22 N68 2.068(19) .
Ni22 O61 2.098(14) .
Ni22 O65 2.099(14) .
Ni22 O66 2.157(16) .
Ni23 N56 2.019(17) .
Ni23 O65 2.045(14) .
Ni23 O63 2.056(14) .
Ni23 N60 2.062(16) .
Ni23 O61 2.100(13) .
Ni23 O69 2.186(14) .
Ni24 O63 1.980(15) .
Ni24 O65 1.997(14) .
Ni24 O70 2.045(18) .
Ni24 O64 2.061(15) .
Ni24 O67 2.079(16) .
Ni24 O68 2.112(15) .
Ni25 O88 2.005(12) .
Ni25 O85 2.036(12) .
Ni25 O86 2.050(13) .
Ni25 O81 2.115(13) .
Ni25 O83 2.119(13) .
Ni25 O82 2.139(14) .
Ni26 N81 2.041(16) .
Ni26 O86 2.051(12) .
Ni26 N77 2.064(14) .
Ni26 O90 2.074(11) .
Ni26 O85 2.084(12) .
Ni26 O84 2.116(12) .
Ni27 N85 2.045(15) .
Ni27 O90 2.049(12) .
Ni27 O88 2.066(12) .
Ni27 O85 2.074(12) .
Ni27 N89 2.081(15) .
Ni27 O87 2.142(14) .
Ni28 N73 2.037(16) .
Ni28 O90 2.041(11) .
Ni28 O86 2.084(12) .
Ni28 O88 2.111(12) .
Ni28 N93 2.106(16) .
Ni28 O89 2.192(13) .
Ni29 O94 2.025(11) .
Ni29 N84 2.043(16) .
Ni29 N80 2.053(15) .
Ni29 O93 2.064(13) .
Ni29 O91 2.087(13) .
Ni29 O92 2.155(14) .
Ni30 N96 1.99(2) .
Ni30 O96 2.056(12) .
Ni30 N76 2.064(16) .
Ni30 O91 2.086(12) .
Ni30 O93 2.128(15) .
Ni30 O95 2.192(14) .
Ni31 O91 2.029(11) .
Ni31 O96 2.060(12) .
Ni31 N88 2.055(15) .
Ni31 N92 2.089(15) .
Ni31 O94 2.089(13) .
Ni31 O97 2.163(12) .
Ni32 O96 2.001(14) .
Ni32 O93 2.029(13) .
Ni32 O94 2.030(12) .
Ni32 O99 2.085(17) .
Ni32 O100 2.091(13) .
Ni32 O98 2.128(16) .
S1 O114 1.411(17) .
S1 O199 1.49(8) 2_666
S1 O116 1.475(15) .
S1 O113 1.502(14) .
S1 O115 1.527(14) .
S2 O119 1.34(2) .
S2 O118 1.35(3) .
S2 O117 1.467(16) .
S2 O120 1.536(17) .
S3 O122 1.36(5) .
S3 O123 1.21(3) .
S3 O126 1.35(5) .
S3 O125 1.48(3) .
S3 O121 1.514(17) .
S3 O127 1.56(2) .
S3 O124 1.60(2) .
S3 O159 1.57(7) 2_666
S4 O130 1.38(4) .
S4 O133 1.38(3) .
S4 O132 1.44(3) .
S4 O129 1.46(3) .
S4 O128 1.529(17) .
S4 O131 1.56(2) .
S4 O134 1.55(2) .
S5 O80 1.38(2) .
S5 O81 1.513(17) .
S5 O79 1.65(3) .
S6 O100 1.505(16) .
S6 O97 1.528(16) .
S6 O102 1.68(2) .
S6 O101 1.94(10) .
S7 O72 1.42(2) .
S7 O69 1.470(15) .
S7 O71 1.62(3) .
S7 O70 1.618(18) .
S8 O137 1.448(19) .
S8 O135 1.457(17) .
S8 O138 1.55(2) .
S8 O136 1.573(18) .
S9 O139 1.442(15) .
S9 O142 1.447(16) .
S9 O141 1.50(2) .
S9 O140 1.57(2) .
S10 O143 1.462(15) .
S10 O144 1.509(17) .
S10 O146 1.501(17) .
S10 O145 1.505(15) .
S11 O147 1.61(3) .
S11 O150 1.72(4) .
S11 O148 1.95(5) .
O5 C315 0.74(10) .
O21 C6 1.37(2) .
O21 C13 1.47(2) .
O22 C19 1.38(2) .
O22 C26 1.51(3) .
O23 C32 1.37(2) .
O23 C39 1.46(2) .
O24 C45 1.36(2) .
O24 C52 1.46(2) .
O45 C85 1.45(3) .
O45 C92 1.54(4) .
O46 C98 1.27(3) .
O46 C105 1.6(2) .
O226 C111 1.34(3) .
O226 C118 1.41(3) .
O48 C124 1.37(2) .
O48 C131 1.47(3) .
O49 C137 1.34(2) .
O49 C144 1.53(3) .
O50 C150 1.41(2) .
O50 C157 1.45(2) .
O73 C163 1.37(2) .
O73 C170 1.42(3) .
O74 C176 1.34(2) .
O74 C183 1.44(2) .
O75 C189 1.35(2) .
O75 C196 1.44(3) .
O76 C202 1.36(2) .
O76 C209 1.47(2) .
O77 C215 1.36(3) .
O77 C222 1.46(3) .
O78 C228 1.42(3) .
O78 C235 1.44(3) .
O82 C317 1.61(5) .
O102 O103 1.63(3) .
O103 O106 1.42(5) .
O103 O105 1.53(3) .
O103 O104 1.62(5) .
O107 C241 1.40(2) .
O107 C248 1.49(3) .
O108 C261 1.39(3) .
O108 C254 1.42(2) .
O109 C267 1.38(2) .
O109 C274 1.45(2) .
O110 C287 1.39(2) .
O110 C280 1.40(2) .
O111 C293 1.37(3) .
O111 C300 1.37(3) .
O112 C306 1.38(3) .
O112 C313 1.42(3) .
O115 O199 1.52(8) 2_666
O116 O199 1.73(8) 2_666
O121 O122 1.44(5) .
O122 O123 1.03(5) .
O123 O124 1.83(5) .
O124 O125 1.41(4) .
O125 O159 0.89(7) 2_666
O125 O126 1.26(5) .
O126 O159 1.24(8) 2_666
O126 O127 1.53(5) .
O129 O130 1.33(4) .
O129 O134 1.52(3) .
O130 O131 1.40(4) .
O131 O132 1.46(4) .
O132 O133 1.41(4) .
O133 O134 1.33(3) .
O151 O152 1.24(5) .
O159 O125 0.89(7) 2_666
O159 O126 1.24(8) 2_666
O159 S3 1.57(7) 2_666
O164 O165 1.37(3) .
O165 O166 1.55(4) .
O169 O170 1.70(4) .
O175 O176 1.77(5) .
O176 O177 1.56(4) .
O180 O181 1.69(3) .
O181 O182 1.60(3) .
O182 O183 1.54(3) .
O183 O184 1.45(5) .
O193 O194 1.26(6) .
O198 O219 1.63(7) 1_445
O199 S1 1.49(8) 2_666
O199 O115 1.52(8) 2_666
O199 O116 1.73(8) 2_666
O200 C27 1.30(9) 2_666
O219 O227 1.10(5) .
O219 O198 1.63(7) 1_665
O224 C58 1.36(2) .
O224 C65 1.55(3) .
O225 C71 1.42(2) .
O225 C78 1.59(5) .
N1 C1 1.37(2) .
N1 C2 1.42(3) .
N2 C1 1.34(2) .
N2 C4 1.46(2) .
N2 C3 1.44(3) .
N3 C10 1.36(2) .
N3 C11 1.38(3) .
N3 C8 1.49(3) .
N4 C10 1.29(2) .
N4 C12 1.43(2) .
N5 C14 1.32(2) .
N5 C15 1.51(3) .
N6 C14 1.35(2) .
N6 C16 1.36(3) .
N6 C17 1.53(2) .
N7 C25 1.39(2) .
N7 C23 1.41(2) .
N7 C21 1.48(2) .
N8 C23 1.30(2) .
N8 C24 1.41(2) .
N9 C27 1.32(2) .
N9 C28 1.35(2) .
N10 C27 1.31(2) .
N10 C29 1.42(2) .
N10 C30 1.44(2) .
N11 C37 1.38(2) .
N11 C36 1.40(2) .
N11 C34 1.44(2) .
N12 C36 1.35(2) .
N12 C38 1.38(2) .
N13 C40 1.33(3) .
N13 C41 1.40(2) .
N14 C42 1.35(3) .
N14 C43 1.36(2) .
N14 C40 1.41(2) .
N15 C49 1.39(3) .
N15 C47 1.38(2) .
N15 C50 1.40(2) .
N16 C49 1.26(3) .
N16 C51 1.36(2) .
N17 C53 1.29(2) .
N17 C54 1.37(3) .
N18 C55 1.33(3) .
N18 C53 1.40(2) .
N18 C56 1.42(2) .
N19 C62 1.32(2) .
N19 C63 1.38(3) .
N19 C60 1.43(2) .
N20 C64 1.32(2) .
N20 C62 1.35(3) .
N21 C66 1.33(2) .
N21 C67 1.44(3) .
N22 C68 1.35(3) .
N22 C66 1.39(2) .
N22 C69 1.39(3) .
N23 C76 1.38(2) .
N23 C75 1.40(2) .
N23 C73 1.49(3) .
N24 C77 1.35(3) .
N24 C75 1.35(3) .
N25 C80 1.24(3) .
N25 C81 1.48(3) .
N26 C83 1.35(3) .
N26 C82 1.42(3) .
N26 C80 1.49(3) .
N27 C87 1.29(3) .
N27 C89 1.32(3) .
N27 C90 1.49(4) .
N28 C89 1.29(3) .
N28 C91 1.46(3) .
N29 C93 1.28(3) .
N29 C94 1.56(3) .
N30 C96 1.25(3) .
N30 C93 1.41(3) .
N30 C95 1.44(3) .
N31 C103 1.33(4) .
N31 C102 1.35(3) .
N31 C100 1.50(3) .
N32 C102 1.32(3) .
N32 C104 1.40(3) .
N33 C106 1.27(3) .
N33 C107 1.49(3) .
N34 C106 1.43(3) .
N34 C109 1.45(3) .
N34 C108 1.46(3) .
N35 C116 1.39(3) .
N35 C115 1.42(3) .
N35 C113 1.48(3) .
N36 C115 1.25(3) .
N36 C117 1.41(3) .
N37 C119 1.27(3) .
N37 C120 1.43(3) .
N38 C119 1.38(3) .
N38 C121 1.41(3) .
N38 C122 1.47(3) .
N39 C126 1.40(2) .
N39 C128 1.43(2) .
N39 C129 1.46(3) .
N40 C128 1.28(2) .
N40 C130 1.38(2) .
N41 C132 1.36(3) .
N41 C133 1.45(3) .
N42 C135 1.34(3) .
N42 C134 1.41(3) .
N42 C132 1.47(3) .
N43 C142 1.38(2) .
N43 C141 1.40(2) .
N43 C139 1.48(2) .
N44 C141 1.25(2) .
N44 C143 1.39(2) .
N45 C145 1.33(3) .
N45 C146 1.46(3) .
N46 C147 1.35(3) .
N46 C148 1.42(3) .
N46 C145 1.45(3) .
N47 C154 1.34(2) .
N47 C155 1.38(3) .
N47 C152 1.43(3) .
N48 C154 1.32(2) .
N48 C156 1.44(2) .
N49 C158 1.27(2) .
N49 C159 1.39(2) .
N50 C158 1.39(2) .
N50 C160 1.40(3) .
N50 C161 1.41(3) .
N51 C167 1.36(3) .
N51 C168 1.42(3) .
N51 C165 1.45(3) .
N52 C167 1.27(3) .
N52 C169 1.38(3) .
N53 C171 1.32(2) .
N53 C172 1.40(2) .
N54 C173 1.36(2) .
N54 C174 1.41(2) .
N54 C171 1.46(2) .
N55 C181 1.38(2) .
N55 C180 1.39(2) .
N55 C178 1.44(2) .
N56 C180 1.37(2) .
N56 C182 1.45(3) .
N57 C184 1.30(2) .
N57 C185 1.34(2) .
N58 C184 1.35(2) .
N58 C186 1.40(2) .
N58 C187 1.42(2) .
N59 C193 1.37(2) .
N59 C191 1.39(2) .
N59 C194 1.46(3) .
N60 C193 1.36(2) .
N60 C195 1.38(3) .
N61 C197 1.33(2) .
N61 C198 1.35(2) .
N62 C200 1.33(2) .
N62 C197 1.41(2) .
N62 C199 1.43(2) .
N63 C204 1.40(2) .
N63 C206 1.39(2) .
N63 C207 1.42(3) .
N64 C206 1.30(2) .
N64 C208 1.51(3) .
N65 C210 1.28(2) .
N65 C211 1.39(2) .
N66 C212 1.40(3) .
N66 C210 1.40(2) .
N66 C213 1.44(3) .
N67 C219 1.34(3) .
N67 C220 1.39(3) .
N67 C217 1.44(3) .
N68 C219 1.33(3) .
N68 C221 1.36(3) .
N69 C224 1.37(2) .
N69 C223 1.43(2) .
N70 C223 1.37(2) .
N70 C225 1.36(2) .
N70 C226 1.44(2) .
N71 C233 1.37(2) .
N71 C232 1.37(2) .
N71 C230 1.50(3) .
N72 C232 1.36(3) .
N72 C234 1.46(3) .
N73 C236 1.40(2) .
N73 C237 1.40(2) .
N74 C236 1.38(2) .
N74 C238 1.38(2) .
N74 C239 1.45(2) .
N75 C246 1.41(3) .
N75 C243 1.44(2) .
N75 C245 1.46(2) .
N76 C245 1.36(3) .
N76 C247 1.41(3) .
N77 C249 1.29(2) .
N77 C250 1.40(2) .
N78 C252 1.39(2) .
N78 C249 1.42(2) .
N78 C251 1.43(2) .
N79 C258 1.35(2) .
N79 C259 1.35(2) .
N79 C256 1.45(2) .
N80 C258 1.30(2) .
N80 C260 1.40(3) .
N81 C262 1.40(2) .
N81 C263 1.42(2) .
N82 C264 1.41(2) .
N82 C262 1.41(2) .
N82 C265 1.47(2) .
N83 C272 1.38(2) .
N83 C271 1.39(2) .
N83 C269 1.47(2) .
N84 C271 1.32(2) .
N84 C273 1.44(3) .
N85 C275 1.31(2) .
N85 C276 1.41(2) .
N86 C275 1.35(2) .
N86 C277 1.43(2) .
N86 C278 1.43(2) .
N87 C285 1.35(2) .
N87 C284 1.42(2) .
N87 C282 1.43(2) .
N88 C284 1.32(2) .
N88 C286 1.42(3) .
N89 C288 1.32(2) .
N89 C289 1.42(2) .
N90 C290 1.36(2) .
N90 C288 1.44(2) .
N90 C291 1.47(3) .
N91 C298 1.37(2) .
N91 C297 1.40(2) .
N91 C295 1.43(3) .
N92 C297 1.33(2) .
N92 C299 1.41(2) .
N93 C301 1.27(2) .
N93 C302 1.40(2) .
N94 C303 1.38(3) .
N94 C301 1.43(2) .
N94 C304 1.45(3) .
N95 C308 1.31(3) .
N95 C311 1.44(3) .
N95 C310 1.47(3) .
N96 C310 1.29(3) .
N96 C312 1.48(3) .
C2 C3 1.38(3) .
C4 C9 1.34(3) .
C4 C5 1.41(3) .
C5 C6 1.43(3) .
C6 C7 1.35(3) .
C7 C8 1.33(3) .
C8 C9 1.35(3) .
C11 C12 1.40(3) .
C15 C16 1.22(3) .
C17 C22 1.35(3) .
C17 C18 1.38(3) .
C18 C19 1.43(3) .
C19 C20 1.36(3) .
C20 C21 1.44(2) .
C21 C22 1.30(3) .
C24 C25 1.36(3) .
C27 O200 1.30(9) 2_666
C28 C29 1.34(3) .
C30 C35 1.35(3) .
C30 C31 1.48(2) .
C31 C32 1.38(3) .
C32 C33 1.34(3) .
C33 C34 1.43(3) .
C34 C35 1.34(3) .
C37 C38 1.37(3) .
C41 C42 1.43(3) .
C43 C48 1.39(3) .
C43 C44 1.50(3) .
C44 C45 1.33(3) .
C45 C46 1.38(3) .
C46 C47 1.36(3) .
C47 C48 1.42(3) .
C50 C51 1.44(3) .
C54 C55 1.42(3) .
C56 C57 1.38(3) .
C56 C61 1.44(3) .
C57 C58 1.44(3) .
C58 C59 1.36(3) .
C59 C60 1.43(2) .
C60 C61 1.39(3) .
C63 C64 1.39(3) .
C67 C68 1.40(3) .
C69 C74 1.41(3) .
C69 C70 1.47(3) .
C70 C71 1.37(3) .
C71 C72 1.40(3) .
C72 C73 1.45(3) .
C73 C74 1.35(3) .
C76 C77 1.45(3) .
C81 C82 1.34(4) .
C83 C88 1.40(3) .
C83 C84 1.41(3) .
C84 C85 1.35(3) .
C85 C86 1.41(3) .
C86 C87 1.44(3) .
C87 C88 1.41(3) .
C90 C91 1.36(3) .
C94 C95 1.37(4) .
C96 C101 1.28(3) .
C96 C97 1.59(4) .
C97 C98 1.43(6) .
C98 C99 1.25(5) .
C99 C100 1.45(4) .
C100 C101 1.48(4) .
C103 C104 1.30(4) .
C107 C108 1.33(3) .
C109 C114 1.31(3) .
C109 C110 1.41(3) .
C110 C111 1.32(3) .
C111 C112 1.45(4) .
C112 C113 1.39(3) .
C113 C114 1.36(3) .
C116 C117 1.40(4) .
C120 C121 1.41(3) .
C122 C123 1.40(3) .
C122 C127 1.45(3) .
C123 C124 1.30(3) .
C124 C125 1.41(3) .
C125 C126 1.40(3) .
C126 C127 1.37(3) .
C129 C130 1.42(3) .
C133 C134 1.40(3) .
C135 C136 1.44(3) .
C135 C140 1.47(3) .
C136 C137 1.38(3) .
C137 C138 1.42(3) .
C138 C139 1.39(3) .
C139 C140 1.36(3) .
C142 C143 1.30(3) .
C146 C147 1.30(3) .
C148 C149 1.44(3) .
C148 C153 1.44(3) .
C149 C150 1.37(3) .
C150 C151 1.40(3) .
C151 C152 1.46(3) .
C152 C153 1.38(3) .
C155 C156 1.36(3) .
C159 C160 1.34(3) .
C161 C162 1.40(3) .
C161 C166 1.45(3) .
C162 C163 1.42(3) .
C163 C164 1.38(3) .
C164 C165 1.38(3) .
C165 C166 1.42(3) .
C168 C169 1.32(3) .
C172 C173 1.39(3) .
C174 C179 1.36(2) .
C174 C175 1.42(2) .
C175 C176 1.39(3) .
C176 C177 1.40(3) .
C177 C178 1.45(3) .
C178 C179 1.37(3) .
C181 C182 1.40(3) .
C185 C186 1.34(3) .
C187 C192 1.37(3) .
C187 C188 1.42(2) .
C188 C189 1.38(3) .
C189 C190 1.43(3) .
C190 C191 1.48(3) .
C191 C192 1.39(3) .
C194 C195 1.29(3) .
C198 C199 1.35(3) .
C200 C205 1.40(3) .
C200 C201 1.42(3) .
C201 C202 1.45(3) .
C202 C203 1.41(3) .
C203 C204 1.45(3) .
C204 C205 1.38(3) .
C207 C208 1.31(3) .
C211 C212 1.35(3) .
C213 C214 1.37(3) .
C213 C218 1.39(3) .
C214 C215 1.46(3) .
C215 C216 1.42(3) .
C216 C217 1.38(3) .
C217 C218 1.42(3) .
C220 C221 1.25(3) .
C224 C225 1.39(3) .
C226 C231 1.36(3) .
C226 C227 1.41(2) .
C227 C228 1.40(3) .
C228 C229 1.35(3) .
C229 C230 1.42(3) .
C230 C231 1.36(3) .
C233 C234 1.34(3) .
C237 C238 1.40(3) .
C239 C244 1.39(3) .
C239 C240 1.42(2) .
C240 C241 1.33(3) .
C241 C242 1.39(3) .
C242 C243 1.43(2) .
C243 C244 1.38(3) .
C246 C247 1.28(3) .
C250 C251 1.32(2) .
C252 C257 1.37(2) .
C252 C253 1.44(2) .
C253 C254 1.33(3) .
C254 C255 1.47(3) .
C255 C256 1.38(3) .
C256 C257 1.40(3) .
C259 C260 1.29(3) .
C263 C264 1.28(3) .
C265 C270 1.38(3) .
C265 C266 1.40(2) .
C266 C267 1.40(3) .
C267 C268 1.39(3) .
C268 C269 1.38(3) .
C269 C270 1.42(2) .
C272 C273 1.30(3) .
C276 C277 1.41(3) .
C278 C279 1.35(2) .
C278 C283 1.38(3) .
C279 C280 1.40(2) .
C280 C281 1.34(3) .
C281 C282 1.40(2) .
C282 C283 1.41(2) .
C285 C286 1.46(3) .
C289 C290 1.37(3) .
C291 C296 1.36(3) .
C291 C292 1.37(3) .
C292 C293 1.45(3) .
C293 C294 1.40(3) .
C294 C295 1.36(3) .
C295 C296 1.42(3) .
C298 C299 1.26(3) .
C302 C303 1.42(3) .
C304 C309 1.37(3) .
C304 C305 1.39(3) .
C305 C306 1.36(3) .
C306 C307 1.36(3) .
C307 C308 1.48(3) .
C308 C309 1.45(3) .
C311 C312 1.38(4) .
O314 O316 1.31(5) .
